data_4502000
loop_
_publ_author_name
'Gunanathan, Chidambaram'
'Diskin-Posner, Yael'
'Milstein, David'

_publ_section_title
;
 Lanthanide&#x2212;Organic Framework of a Rigid Bis-Gd Complex: Composed
 by Carbonate Ions Spacers
;
_journal_issue 10
_journal_name_full 'Crystal Growth &amp; Design'
_journal_page_first 4235
_journal_paper_doi 10.1021/cg100843k
_journal_volume 10
_journal_year 2010
_chemical_formula_moiety '2(C40 H32 Gd2 N6 O16), 2(C O3), 8Na, 20(H2 O)'
_chemical_formula_sum 'C164 H218 Gd8 N24 Na16 O121'
_chemical_formula_weight 6087.46
_chemical_name_systematic
; 
 ? 
;
_space_group_IT_number 2
_symmetry_cell_setting triclinic
_symmetry_space_group_name_Hall '-P 1'
_symmetry_space_group_name_H-M 'P -1'
_atom_sites_solution_hydrogens geom
_atom_sites_solution_primary direct
_atom_sites_solution_secondary difmap
_audit_creation_method SHELXL-97
_cell_angle_alpha 92.986(2)
_cell_angle_beta 107.8713(7)
_cell_angle_gamma 107.624(3)
_cell_formula_units_Z 1
_cell_length_a 18.5386(2)
_cell_length_b 18.6236(7)
_cell_length_c 27.2733(6)
_cell_measurement_reflns_used 34877
_cell_measurement_temperature 120(2)
_cell_measurement_theta_max 27.48
_cell_measurement_theta_min 2.55
_cell_volume 8431.4(4)
_computing_cell_refinement HKL
_computing_data_collection 'Collect package Bruker-Nonius'
_computing_data_reduction HKL
_computing_structure_refinement 'SHELXL-97 (Sheldrick, 1997)'
_computing_structure_solution 'SIR-97 (Altmore et al, 1994)'
_diffrn_ambient_temperature 120(2)
_diffrn_measured_fraction_theta_full 0.974
_diffrn_measured_fraction_theta_max 0.974
_diffrn_measurement_device_type 'Nonius Kappa CCD'
_diffrn_measurement_method 'Phi and Omega scans'
_diffrn_radiation_monochromator graphite
_diffrn_radiation_source 'fine-focus sealed tube'
_diffrn_radiation_type MoK\a
_diffrn_radiation_wavelength 0.71073
_diffrn_reflns_av_R_equivalents 0.1388
_diffrn_reflns_av_sigmaI/netI 0.0960
_diffrn_reflns_limit_h_max 23
_diffrn_reflns_limit_h_min -23
_diffrn_reflns_limit_k_max 23
_diffrn_reflns_limit_k_min -23
_diffrn_reflns_limit_l_max 34
_diffrn_reflns_limit_l_min -34
_diffrn_reflns_number 113377
_diffrn_reflns_theta_full 26.73
_diffrn_reflns_theta_max 26.73
_diffrn_reflns_theta_min 2.55
_exptl_absorpt_coefficient_mu 1.645
_exptl_absorpt_correction_T_max 0.7888
_exptl_absorpt_correction_T_min 0.6358
_exptl_absorpt_correction_type empirical
_exptl_absorpt_process_details 'SHELXL-97 (Sheldrick, 1997)'
_exptl_crystal_colour colorless
_exptl_crystal_density_diffrn 1.199
_exptl_crystal_density_method 'not measured'
_exptl_crystal_description prism
_exptl_crystal_F_000 3026
_exptl_crystal_size_max 0.30
_exptl_crystal_size_mid 0.15
_exptl_crystal_size_min 0.15
_platon_squeeze_details ' ?'
_refine_diff_density_max 3.801
_refine_diff_density_min -2.976
_refine_diff_density_rms 0.223
_refine_ls_extinction_method none
_refine_ls_goodness_of_fit_ref 1.108
_refine_ls_hydrogen_treatment constr
_refine_ls_matrix_type fullcycle
_refine_ls_number_parameters 1396
_refine_ls_number_reflns 34894
_refine_ls_number_restraints 8
_refine_ls_restrained_S_all 1.108
_refine_ls_R_factor_all 0.1064
_refine_ls_R_factor_gt 0.0898
_refine_ls_shift/su_max 0.011
_refine_ls_shift/su_mean 0.001
_refine_ls_structure_factor_coef Fsqd
_refine_ls_weighting_details 'calc w=1/[\s^2^(Fo^2^)+(0.1652P)^2^+8.0557P] where P=(Fo^2^+2Fc^2^)/3'
_refine_ls_weighting_scheme calc
_refine_ls_wR_factor_gt 0.2559
_refine_ls_wR_factor_ref 0.2672
_reflns_number_gt 25846
_reflns_number_total 34894
_reflns_threshold_expression >2sigma(I)
_cod_data_source_file cg100843k_si_001.cif
_cod_data_source_block m832_3
_cod_depositor_comments
;
The following automatic conversions were performed:

'_symmetry_cell_setting' value 'Triclinic' changed to 'triclinic'
according to /home/saulius/struct/CIF-dictionaries/cif_core.dic
dictionary named 'cif_core.dic' version 2.4.2 from 2011-04-26.

Automatic conversion script
Id: cif_fix_values 1715 2011-07-08 13:25:40Z adriana 
;
_cod_original_sg_symbol_Hall -P1
_cod_original_sg_symbol_H-M P-1
_cod_database_code 4502000

loop_
_symmetry_equiv_pos_as_xyz
'x, y, z'
'-x, -y, -z'

loop_
_atom_site_label
_atom_site_type_symbol
_atom_site_fract_x
_atom_site_fract_y
_atom_site_fract_z
_atom_site_U_iso_or_equiv
_atom_site_adp_type
_atom_site_occupancy
_atom_site_symmetry_multiplicity
_atom_site_calc_flag
_atom_site_refinement_flags
_atom_site_disorder_assembly
_atom_site_disorder_group
Gd1 Gd 0.51076(2) 0.23482(2) 0.898612(12) 0.03322(9) Uani 1 1 d . . .
O2 O 0.6488(3) 0.2773(3) 0.95356(18) 0.0330(11) Uani 1 1 d . . .
C3 C 0.6974(4) 0.3459(5) 0.9628(3) 0.0353(17) Uani 1 1 d . . .
O4 O 0.7598(3) 0.3717(3) 1.00192(18) 0.0371(12) Uani 1 1 d . . .
C5 C 0.6762(5) 0.3987(5) 0.9260(3) 0.0429(19) Uani 1 1 d . . .
H5A H 0.7244 0.4291 0.9185 0.051 Uiso 1 1 calc R . .
H5B H 0.6562 0.4343 0.9419 0.051 Uiso 1 1 calc R . .
N6 N 0.6113(4) 0.3517(4) 0.8757(2) 0.0412(16) Uani 1 1 d . . .
C7 C 0.5703(4) 0.4002(5) 0.8464(3) 0.043(2) Uani 1 1 d D . .
H7A H 0.5987 0.4236 0.8228 0.052 Uiso 1 1 calc R . .
H7B H 0.5709 0.4417 0.8709 0.052 Uiso 1 1 calc R . .
C8 C 0.4808(4) 0.3508(5) 0.8136(3) 0.0407(18) Uani 1 1 d D . .
O9 O 0.4478(3) 0.2921(3) 0.82940(19) 0.0381(12) Uani 1 1 d . . .
O10 O 0.4481(3) 0.3767(3) 0.7746(2) 0.0480(14) Uani 1 1 d . . .
C11 C 0.6535(5) 0.3215(5) 0.8450(3) 0.043(2) Uani 1 1 d . . .
H11A H 0.6893 0.2970 0.8672 0.051 Uiso 1 1 calc R . .
H11B H 0.6866 0.3637 0.8323 0.051 Uiso 1 1 calc R . .
C12 C 0.5896(5) 0.2638(5) 0.7993(3) 0.046(2) Uani 1 1 d . . .
C13 C 0.5814(5) 0.2697(6) 0.7473(3) 0.051(2) Uani 1 1 d . . .
H13 H 0.6176 0.3112 0.7387 0.061 Uiso 1 1 calc R . .
C14 C 0.5198(7) 0.2143(6) 0.7079(3) 0.059(3) Uani 1 1 d . . .
C15 C 0.4719(7) 0.1561(6) 0.7227(3) 0.071(3) Uani 1 1 d . . .
H15 H 0.4294 0.1173 0.6967 0.085 Uiso 1 1 calc R . .
C16 C 0.4827(8) 0.1512(6) 0.7740(4) 0.077(4) Uani 1 1 d . . .
N17 N 0.5421(5) 0.2057(4) 0.8135(2) 0.0488(18) Uani 1 1 d . . .
C18 C 0.4503(7) 0.0839(7) 0.7949(4) 0.078(3) Uani 1 1 d . . .
H18A H 0.4928 0.0615 0.8097 0.094 Uiso 1 1 calc R . .
H18B H 0.4062 0.0455 0.7665 0.094 Uiso 1 1 calc R . .
N19 N 0.4188(4) 0.1035(4) 0.8368(3) 0.0544(15) Uani 1 1 d . . .
C20 C 0.4158(5) 0.0453(5) 0.8686(4) 0.0544(15) Uani 1 1 d D . .
H20A H 0.3930 -0.0057 0.8468 0.065 Uiso 1 1 calc R . .
H20B H 0.3820 0.0480 0.8901 0.065 Uiso 1 1 calc R . .
C21 C 0.5069(5) 0.0602(6) 0.9052(3) 0.061(3) Uani 1 1 d D . .
O22 O 0.5530(3) 0.1263(3) 0.91776(18) 0.0333(11) Uani 1 1 d . . .
O23 O 0.5243(5) 0.0047(4) 0.9243(3) 0.091(3) Uani 1 1 d . . .
O24 O 0.3701(4) 0.1912(6) 0.8894(4) 0.0898(19) Uani 1 1 d . . .
O25 O 0.2449(4) 0.1310(6) 0.8460(4) 0.0898(19) Uani 1 1 d . . .
C26 C 0.3181(6) 0.1476(8) 0.8555(6) 0.106(5) Uani 1 1 d . . .
C27 C 0.3394(5) 0.1126(7) 0.8129(5) 0.079(4) Uani 1 1 d . . .
H27A H 0.2980 0.0623 0.7961 0.095 Uiso 1 1 calc R . .
H27B H 0.3416 0.1460 0.7860 0.095 Uiso 1 1 calc R . .
C28 C 0.5114(7) 0.2217(7) 0.6554(3) 0.065(3) Uani 1 1 d . . .
C29 C 0.5097(7) 0.2314(7) 0.6113(4) 0.070(3) Uani 1 1 d . . .
C30 C 0.5077(8) 0.2430(7) 0.5592(4) 0.079(3) Uani 1 1 d . . .
C31 C 0.4338(8) 0.2145(9) 0.5172(4) 0.100(2) Uani 1 1 d . . .
H31 H 0.3843 0.1891 0.5221 0.120 Uiso 1 1 calc R . .
C32 C 0.4389(8) 0.2265(9) 0.4681(4) 0.100(2) Uani 1 1 d . . .
H32 H 0.3920 0.2036 0.4383 0.120 Uiso 1 1 calc R . .
C33 C 0.5048(8) 0.2675(9) 0.4608(4) 0.100(2) Uani 1 1 d . . .
C34 C 0.5817(8) 0.2908(9) 0.5030(4) 0.100(2) Uani 1 1 d . . .
H34 H 0.6313 0.3118 0.4971 0.120 Uiso 1 1 calc R . .
C35 C 0.5785(8) 0.2805(9) 0.5532(4) 0.100(2) Uani 1 1 d . . .
H35 H 0.6262 0.2999 0.5828 0.120 Uiso 1 1 calc R . .
C36 C 0.5072(8) 0.2803(7) 0.4101(4) 0.086(4) Uani 1 1 d . . .
C37 C 0.5021(7) 0.2893(7) 0.3652(4) 0.073(3) Uani 1 1 d . . .
C38 C 0.4973(6) 0.3027(6) 0.3130(3) 0.058(2) Uani 1 1 d . . .
C39 C 0.5430(7) 0.3661(6) 0.3028(3) 0.068(3) Uani 1 1 d . . .
H39 H 0.5835 0.4031 0.3308 0.081 Uiso 1 1 calc R . .
C40 C 0.5324(7) 0.3792(6) 0.2510(3) 0.0587(18) Uani 1 1 d . . .
N41 N 0.4794(4) 0.3230(4) 0.2108(3) 0.0477(17) Uani 1 1 d . . .
C42 C 0.4353(5) 0.2594(5) 0.2212(3) 0.046(2) Uani 1 1 d . . .
C43 C 0.4390(6) 0.2449(6) 0.2718(3) 0.054(2) Uani 1 1 d . . .
H43 H 0.4048 0.1995 0.2780 0.065 Uiso 1 1 calc R . .
C44 C 0.3760(5) 0.2017(5) 0.1749(3) 0.048(2) Uani 1 1 d . . .
H44A H 0.3488 0.1552 0.1871 0.057 Uiso 1 1 calc R . .
H44B H 0.3344 0.2227 0.1555 0.057 Uiso 1 1 calc R . .
N45 N 0.4162(5) 0.1810(5) 0.1393(3) 0.0584(16) Uani 1 1 d . . .
C46 C 0.3536(6) 0.1509(6) 0.0867(3) 0.0584(16) Uani 1 1 d . . .
H46A H 0.3011 0.1235 0.0904 0.070 Uiso 1 1 calc R A 1
H46B H 0.3683 0.1145 0.0673 0.070 Uiso 1 1 calc R A 1
C47A C 0.3463(8) 0.2197(8) 0.0554(5) 0.047(3) Uani 0.80(2) 1 d P . 1
O48A O 0.3839(5) 0.2857(6) 0.0751(3) 0.061(3) Uani 0.80(2) 1 d P . 1
O49A O 0.2988(6) 0.2000(7) 0.0096(3) 0.077(4) Uani 0.80(2) 1 d P . 1
C47B C 0.3222(19) 0.185(2) 0.0567(13) 0.022(9) Uiso 0.20(2) 1 d P . 2
O48B O 0.3694(15) 0.2457(15) 0.0765(10) 0.028(9) Uiso 0.20(2) 1 d P . 2
O49B O 0.2622(16) 0.1527(16) 0.0194(11) 0.040(9) Uiso 0.20(2) 1 d P . 2
C50 C 0.4618(6) 0.1339(5) 0.1608(4) 0.052(2) Uani 1 1 d . . .
H50A H 0.4630 0.1005 0.1319 0.062 Uiso 1 1 calc R . .
H50B H 0.4341 0.1007 0.1814 0.062 Uiso 1 1 calc R . .
C51 C 0.5475(6) 0.1776(6) 0.1955(3) 0.052(2) Uani 1 1 d . . .
O52 O 0.5779(3) 0.2433(3) 0.1884(2) 0.0442(13) Uani 1 1 d . . .
O53 O 0.5816(5) 0.1422(5) 0.2265(3) 0.079(2) Uani 1 1 d . . .
C54 C 0.5779(7) 0.4468(5) 0.2370(4) 0.0587(18) Uani 1 1 d . . .
H54A H 0.6202 0.4792 0.2691 0.070 Uiso 1 1 calc R . .
H54B H 0.5419 0.4758 0.2219 0.070 Uiso 1 1 calc R . .
N55 N 0.6167(6) 0.4312(5) 0.1987(3) 0.069(3) Uani 1 1 d . . .
C56 C 0.6878(6) 0.4093(5) 0.2231(4) 0.057(2) Uani 1 1 d . . .
H56A H 0.6766 0.3743 0.2480 0.068 Uiso 1 1 calc R . .
H56B H 0.7338 0.4554 0.2428 0.068 Uiso 1 1 calc R . .
C57 C 0.7094(6) 0.3708(6) 0.1828(3) 0.054(2) Uani 1 1 d . . .
O58 O 0.6553(4) 0.3532(3) 0.1353(2) 0.0477(14) Uani 1 1 d . . .
O59 O 0.7732(4) 0.3566(4) 0.1960(2) 0.0638(18) Uani 1 1 d . . .
C60A C 0.6420(10) 0.4980(8) 0.1748(5) 0.064(5) Uani 0.76(2) 1 d P . 3
H60A H 0.6858 0.4954 0.1620 0.077 Uiso 0.76(2) 1 calc PR . 3
H60B H 0.6629 0.5446 0.2011 0.077 Uiso 0.76(2) 1 calc PR . 3
C61A C 0.5733(10) 0.5015(8) 0.1309(5) 0.056(5) Uani 0.76(2) 1 d P . 3
O62A O 0.5856(8) 0.5638(5) 0.1127(4) 0.081(5) Uani 0.76(2) 1 d P . 3
O63A O 0.5063(7) 0.4363(6) 0.1112(3) 0.059(4) Uani 0.76(2) 1 d P . 3
C60B C 0.598(2) 0.480(2) 0.1529(16) 0.048(11) Uiso 0.24(2) 1 d P . 4
H60C H 0.6183 0.5332 0.1706 0.058 Uiso 0.24(2) 1 calc PR . 4
H60D H 0.6351 0.4767 0.1337 0.058 Uiso 0.24(2) 1 calc PR . 4
C61B C 0.525(2) 0.4718(16) 0.1138(13) 0.034(10) Uiso 0.24(2) 1 d PD . 4
O62B O 0.5332(15) 0.5322(13) 0.0973(10) 0.047(8) Uiso 0.24(2) 1 d PD . 4
O63B O 0.4593(15) 0.4001(15) 0.0953(10) 0.049(8) Uiso 0.24(2) 1 d P . 4
Gd64 Gd 0.51597(3) 0.31107(3) 0.126269(14) 0.04152(11) Uani 1 1 d . . .
Gd65 Gd 0.87630(2) 0.21949(2) 0.893691(13) 0.03530(9) Uani 1 1 d . . .
O66 O 0.8693(3) 0.1309(3) 0.8252(2) 0.0447(14) Uani 1 1 d . . .
C67 C 0.8210(5) 0.0633(5) 0.8104(3) 0.0390(17) Uani 1 1 d . . .
O68 O 0.8190(4) 0.0198(4) 0.7726(2) 0.0571(16) Uani 1 1 d . . .
C69 C 0.7686(5) 0.0331(5) 0.8406(3) 0.049(2) Uani 1 1 d . . .
H69A H 0.7169 -0.0029 0.8164 0.059 Uiso 1 1 calc R . .
H69B H 0.7938 0.0038 0.8656 0.059 Uiso 1 1 calc R . .
N70 N 0.7515(4) 0.0905(4) 0.8696(2) 0.0371(14) Uani 1 1 d . . .
C71 C 0.7394(5) 0.0675(5) 0.9183(3) 0.044(2) Uani 1 1 d . . .
H71A H 0.7752 0.0385 0.9337 0.053 Uiso 1 1 calc R . .
H71B H 0.6831 0.0340 0.9106 0.053 Uiso 1 1 calc R . .
C72 C 0.7578(4) 0.1383(5) 0.9570(3) 0.0408(19) Uani 1 1 d . . .
O73 O 0.7953(3) 0.2029(3) 0.94793(19) 0.0409(13) Uani 1 1 d . . .
O74 O 0.7378(3) 0.1301(3) 0.99684(19) 0.0411(13) Uani 1 1 d . . .
C75 C 0.6796(4) 0.1037(5) 0.8370(3) 0.0428(19) Uani 1 1 d . . .
H75A H 0.6631 0.1364 0.8582 0.051 Uiso 1 1 calc R . .
H75B H 0.6350 0.0544 0.8233 0.051 Uiso 1 1 calc R . .
C76 C 0.6957(5) 0.1419(5) 0.7924(3) 0.044(2) Uani 1 1 d . . .
C77 C 0.6516(5) 0.1082(5) 0.7402(3) 0.049(2) Uani 1 1 d . . .
H77 H 0.6092 0.0607 0.7323 0.059 Uiso 1 1 calc R . .
C78 C 0.6697(5) 0.1437(5) 0.7009(3) 0.046(2) Uani 1 1 d . . .
C79 C 0.7314(6) 0.2125(6) 0.7166(3) 0.066(3) Uani 1 1 d . . .
H79 H 0.7461 0.2390 0.6904 0.079 Uiso 1 1 calc R . .
C80 C 0.7735(7) 0.2456(6) 0.7681(4) 0.073(3) Uani 1 1 d . . .
N81 N 0.7548(4) 0.2068(4) 0.8065(2) 0.0464(17) Uani 1 1 d . . .
C82 C 0.8259(6) 0.3224(6) 0.7877(4) 0.067(3) Uani 1 1 d . . .
H82A H 0.7982 0.3518 0.8018 0.081 Uiso 1 1 calc R . .
H82B H 0.8404 0.3467 0.7591 0.081 Uiso 1 1 calc R . .
N83 N 0.9030(4) 0.3231(4) 0.8314(3) 0.0485(18) Uani 1 1 d . . .
C84 C 0.9367(7) 0.3971(6) 0.8637(4) 0.071(3) Uani 1 1 d . . .
H84A H 0.9328 0.4373 0.8417 0.085 Uiso 1 1 calc R . .
H84B H 0.9941 0.4073 0.8839 0.085 Uiso 1 1 calc R . .
C85 C 0.8879(6) 0.3973(6) 0.9019(3) 0.054(2) Uani 1 1 d . . .
O86 O 0.8558(3) 0.3370(3) 0.91403(19) 0.0401(12) Uani 1 1 d . . .
O87 O 0.8959(5) 0.4628(4) 0.9224(2) 0.070(2) Uani 1 1 d . . .
O88 O 1.0061(3) 0.2605(4) 0.8859(2) 0.0570(17) Uani 1 1 d . . .
O89 O 1.0891(6) 0.3031(6) 0.8411(5) 0.127(4) Uani 1 1 d . . .
C90 C 1.0221(6) 0.2893(6) 0.8480(5) 0.072(3) Uani 1 1 d D . .
C91 C 0.9536(6) 0.3062(6) 0.8048(4) 0.077(4) Uani 1 1 d D . .
H91A H 0.9764 0.3503 0.7890 0.092 Uiso 1 1 calc R . .
H91B H 0.9226 0.2613 0.7770 0.092 Uiso 1 1 calc R . .
C92 C 0.6276(6) 0.1107(6) 0.6460(3) 0.061(3) Uani 1 1 d . . .
C93 C 0.5925(6) 0.0786(6) 0.6035(3) 0.054(2) Uani 1 1 d . . .
C94 C 0.5443(6) 0.0384(6) 0.5511(3) 0.065(3) Uani 1 1 d . . .
C95 C 0.4992(8) -0.0341(8) 0.5409(4) 0.105(5) Uani 1 1 d . . .
H95 H 0.4966 -0.0607 0.5694 0.126 Uiso 1 1 calc R . .
C96 C 0.5446(9) 0.0736(8) 0.5091(5) 0.115(6) Uani 1 1 d . . .
H96 H 0.5754 0.1261 0.5140 0.139 Uiso 1 1 calc R . .
Gd97 Gd 0.11139(2) 0.24585(2) 0.120515(14) 0.03886(10) Uani 1 1 d . . .
O98 O 0.1155(4) 0.3407(4) 0.1834(2) 0.0547(16) Uani 1 1 d . . .
C99 C 0.1594(6) 0.4142(5) 0.1904(3) 0.063(3) Uani 1 1 d . . .
O100 O 0.1623(5) 0.4634(4) 0.2241(3) 0.084(2) Uani 1 1 d . . .
C101 C 0.2086(6) 0.4380(6) 0.1547(4) 0.064(3) Uani 1 1 d . . .
H10A H 0.1789 0.4601 0.1263 0.077 Uiso 1 1 calc R . .
H10B H 0.2601 0.4783 0.1749 0.077 Uiso 1 1 calc R . .
N102 N 0.2255(4) 0.3763(4) 0.1320(3) 0.054(2) Uani 1 1 d . . .
C103 C 0.2303(6) 0.3835(7) 0.0771(4) 0.063(3) Uani 1 1 d . . .
H10C H 0.1937 0.4100 0.0585 0.075 Uiso 1 1 calc R . .
H10D H 0.2858 0.4134 0.0795 0.075 Uiso 1 1 calc R . .
C104 C 0.2062(6) 0.3046(8) 0.0481(4) 0.0734(19) Uani 1 1 d D . .
O105 O 0.2074(8) 0.3042(7) 0.0020(4) 0.127(4) Uani 1 1 d D . .
O106 O 0.1876(4) 0.2497(5) 0.0663(3) 0.0734(19) Uani 1 1 d . . .
C107 C 0.3050(5) 0.3752(6) 0.1675(4) 0.063(3) Uani 1 1 d . . .
H10E H 0.3436 0.4279 0.1794 0.076 Uiso 1 1 calc R . .
H10F H 0.3273 0.3456 0.1486 0.076 Uiso 1 1 calc R . .
C108 C 0.2927(5) 0.3394(5) 0.2134(3) 0.049(2) Uani 1 1 d . . .
C109 C 0.3391(6) 0.3802(6) 0.2631(4) 0.060(3) Uani 1 1 d . . .
H109 H 0.3775 0.4297 0.2687 0.072 Uiso 1 1 calc R . .
C110 C 0.3252(5) 0.3425(6) 0.3049(4) 0.063(3) Uani 1 1 d . . .
C111 C 0.2676(6) 0.2736(7) 0.2965(4) 0.069(3) Uani 1 1 d . . .
H111 H 0.2561 0.2515 0.3250 0.083 Uiso 1 1 calc R . .
C112 C 0.2241(5) 0.2344(5) 0.2442(3) 0.048(2) Uani 1 1 d . . .
N113 N 0.2380(4) 0.2702(4) 0.2033(2) 0.0395(15) Uani 1 1 d . . .
C114 C 0.1660(7) 0.1611(7) 0.2309(4) 0.077(3) Uani 1 1 d . . .
H11C H 0.1586 0.1431 0.2631 0.092 Uiso 1 1 calc R . .
H11D H 0.1860 0.1256 0.2148 0.092 Uiso 1 1 calc R . .
N115 N 0.0867(5) 0.1586(4) 0.1939(3) 0.061(2) Uani 1 1 d . . .
C116 C 0.0412(5) 0.1930(6) 0.2199(4) 0.058(2) Uani 1 1 d . . .
H11E H 0.0143 0.1556 0.2387 0.069 Uiso 1 1 calc R . .
H11F H 0.0789 0.2387 0.2456 0.069 Uiso 1 1 calc R . .
C117 C -0.0193(5) 0.2143(6) 0.1796(3) 0.052(2) Uani 1 1 d . . .
O118 O -0.0190(3) 0.2099(4) 0.1309(2) 0.0511(15) Uani 1 1 d . . .
O119 O -0.0715(4) 0.2341(4) 0.1937(3) 0.0668(19) Uani 1 1 d . . .
O120 O 0.1062(5) 0.1135(4) 0.1042(3) 0.087(3) Uani 1 1 d . . .
O121 O 0.0435(7) -0.0065(5) 0.1056(5) 0.152(6) Uani 1 1 d . . .
C122 C 0.0634(8) 0.0603(7) 0.1268(5) 0.087(3) Uani 1 1 d . . .
C123 C 0.0393(7) 0.0823(6) 0.1695(5) 0.077(3) Uani 1 1 d . . .
H12A H -0.0182 0.0779 0.1561 0.092 Uiso 1 1 calc R . .
H12B H 0.0457 0.0474 0.1955 0.092 Uiso 1 1 calc R . .
C124 C 0.3690(8) 0.3843(9) 0.3564(4) 0.098(3) Uani 1 1 d . . .
C125 C 0.4067(8) 0.4189(9) 0.4003(4) 0.098(3) Uani 1 1 d . B .
C126 C 0.4543(8) 0.4630(10) 0.4515(5) 0.107(5) Uani 1 1 d D . .
C127 C 0.5302(15) 0.4819(17) 0.4659(9) 0.107(5) Uani 0.53(2) 1 d P B 11
H127 H 0.5532 0.4699 0.4413 0.128 Uiso 0.53(2) 1 calc PR B 11
C128 C 0.5830(16) 0.5199(17) 0.5165(9) 0.107(5) Uani 0.53(2) 1 d P . 11
H128 H 0.6397 0.5322 0.5269 0.128 Uiso 0.53(2) 1 calc PR B 11
C1B7 C 0.508(2) 0.5408(19) 0.449(2) 0.149(17) Uiso 0.47(2) 1 d PD B 12
H1B7 H 0.5072 0.5634 0.4187 0.179 Uiso 0.47(2) 1 calc PR B 12
C1B8 C 0.565(3) 0.576(3) 0.5041(14) 0.21(3) Uiso 0.47(2) 1 d PD . 12
H1B8 H 0.6101 0.6211 0.5106 0.253 Uiso 0.47(2) 1 calc PR B 12
C129 C 0.5124(5) 0.2459(5) 1.0282(3) 0.0391(18) Uani 1 1 d . . .
O130 O 0.5102(3) 0.2127(3) 0.98472(18) 0.0428(10) Uani 1 1 d . . .
O131 O 0.5137(3) 0.2113(3) 1.06722(17) 0.0386(12) Uani 1 1 d . . .
O132 O 0.5162(3) 0.3168(3) 1.03520(18) 0.0428(10) Uani 1 1 d . . .
O133 O 0.5075(3) 0.3494(3) 0.9415(2) 0.0475(14) Uani 1 1 d . . .
H3AZ H 0.5101 0.3447 0.9724 0.071 Uiso 1 1 calc R . .
H3BZ H 0.4822 0.3771 0.9257 0.071 Uiso 1 1 d R . .
C134 C 0.0098(4) 0.2671(5) 0.0241(3) 0.0357(18) Uani 1 1 d . . .
O135 O 0.0531(3) 0.3214(3) 0.0634(2) 0.0387(12) Uani 1 1 d . . .
O136 O -0.0329(3) 0.2820(3) -0.01786(18) 0.0395(12) Uani 1 1 d . . .
O137 O 0.0135(4) 0.1988(4) 0.0301(2) 0.0587(18) Uani 1 1 d . . .
Na38 Na 0.63792(16) 0.17586(16) 0.00540(10) 0.0319(6) Uani 1 1 d . . .
Na39 Na 0.86473(17) 0.32655(16) 1.00293(10) 0.0353(6) Uani 1 1 d . . .
Na40 Na 0.82509(19) 0.2823(3) 0.14436(12) 0.0588(10) Uani 1 1 d . . .
Na41 Na 0.8182(4) 0.5019(4) 1.0516(3) 0.123(2) Uani 1 1 d . . .
Na42 Na 0.7411(5) 0.0226(5) 0.0473(3) 0.137(3) Uani 1 1 d . . .
Na43 Na 0.8297(5) 0.7845(5) 1.1457(4) 0.149(3) Uani 1 1 d . . .
Na44 Na 0.6684(4) 0.5813(4) 1.0577(3) 0.1257(19) Uani 1 1 d . . .
Na45 Na 0.9763(6) 0.3093(7) 0.2922(4) 0.157(4) Uani 0.825(10) 1 d P . 13
Na'5 Na 0.8912(9) 0.9435(9) 1.0531(6) 0.034(5) Uiso 0.175(10) 1 d P . 14
O146 O 0.8623(3) 0.2510(3) 0.07081(19) 0.0415(13) Uani 1 1 d . . .
H4AZ H 0.8253 0.2148 0.0491 0.062 Uiso 1 1 d R . .
H4BZ H 0.8997 0.2377 0.0899 0.062 Uiso 1 1 d R . .
O147 O 0.7111(3) 0.2804(3) 0.07361(19) 0.0409(13) Uani 1 1 d . . .
H4CZ H 0.6939 0.3028 0.0926 0.061 Uiso 1 1 d R . .
H4DZ H 0.7256 0.3076 0.0523 0.061 Uiso 1 1 d R . .
O148 O 0.6031(4) 0.1195(4) 0.0734(2) 0.0539(15) Uani 1 1 d . . .
H4EZ H 0.5637 0.1300 0.0767 0.081 Uiso 1 1 calc R . .
O149 O 0.9247(3) 0.1246(3) 0.9371(2) 0.0462(14) Uani 1 1 d . . .
H4GZ H 0.9540 0.1437 0.9681 0.069 Uiso 1 1 calc R . .
H4HZ H 0.9340 0.0877 0.9238 0.069 Uiso 1 1 d R . .
O150 O 0.9697(3) 0.4153(3) 1.0710(2) 0.0489(14) Uani 1 1 d . . .
H5AZ H 1.0014 0.4450 1.0587 0.073 Uiso 1 1 calc R . .
O151 O 0.9259(6) 0.5562(4) 1.0158(3) 0.089(3) Uani 1 1 d . . .
H5CZ H 0.9171 0.5284 0.9878 0.134 Uiso 1 1 calc R . .
O152 O 0.9142(5) 0.4045(5) 0.1560(3) 0.090(3) Uani 1 1 d . . .
H5DZ H 0.8888 0.4355 0.1515 0.134 Uiso 1 1 calc R . .
H5EZ H 0.9304 0.4078 0.1304 0.134 Uiso 1 1 d R . .
O153 O 0.6671(6) 0.4550(7) 1.0560(5) 0.1257(19) Uani 1 1 d . . .
O154 O 0.7480(5) 0.1654(6) 0.1559(4) 0.101(3) Uani 1 1 d . . .
H5GZ H 0.7037 0.1496 0.1313 0.152 Uiso 1 1 calc R . .
O155 O 0.6011(6) -0.0481(5) 0.0121(4) 0.106(3) Uiso 1 1 d . . .
H5IZ H 0.5798 -0.0309 -0.0144 0.159 Uiso 1 1 calc R . .
O157 O 1.0348(6) 0.4439(5) 0.2545(4) 0.108(3) Uiso 1 1 d . . .
H5MZ H 1.0751 0.4435 0.2466 0.163 Uiso 1 1 calc R . 13
H5NZ H 0.9990 0.4321 0.2249 0.163 Uiso 1 1 d R . .
O158 O 0.7932(6) 0.6093(6) 1.0661(5) 0.124(4) Uiso 1 1 d . . .
H5OZ H 0.8281 0.6349 1.0937 0.186 Uiso 1 1 d R . .
H5PZ H 0.7916 0.6374 1.0432 0.186 Uiso 1 1 d R . .
O159 O 0.6931(7) 0.7183(7) 1.0627(5) 0.136(4) Uiso 1 1 d . . .
H5QZ H 0.6739 0.7454 1.0768 0.203 Uiso 1 1 d R . .
O160 O 0.7379(8) 0.6976(8) 1.1820(6) 0.156(5) Uiso 1 1 d . . .
O161 O 0.7721(8) -0.0806(8) 0.0626(6) 0.154(5) Uiso 1 1 d . . .
H6BZ H 0.7667 -0.0955 0.0902 0.231 Uiso 1 1 d R . .
H6CZ H 0.7498 -0.1184 0.0386 0.231 Uiso 1 1 d R . .
O162 O 0.8228(7) 0.4945(7) 1.1403(5) 0.133(4) Uiso 1 1 d . . .
O163 O 0.8889(5) 0.0676(5) 0.0487(4) 0.090(2) Uiso 1 1 d . . .
H6EZ H 0.9240 0.1044 0.0435 0.135 Uiso 1 1 d R . .
O165 O 0.8380(6) 0.3291(6) 0.2950(4) 0.117(3) Uiso 1 1 d . . .
H6HZ H 0.8128 0.3375 0.2658 0.175 Uiso 1 1 calc R . 13
O170 O 0.8266(9) 0.0673(9) 0.1425(6) 0.180(6) Uiso 1 1 d . . .
H7AZ H 0.8117 0.0998 0.1554 0.269 Uiso 1 1 calc R . .
O173 O 0.6134(9) 0.5821(9) 0.9748(7) 0.179(6) Uiso 1 1 d . . .
O175 O 1.0479(11) 0.2646(11) 0.3796(8) 0.229(8) Uiso 1 1 d . . .
O188 O 0.9411(16) 0.8825(16) 1.1839(12) 0.160(10) Uiso 0.50 1 d P . .
H8DZ H 0.9652 0.8747 1.2136 0.240 Uiso 0.50 1 calc PR . .

loop_
_atom_site_aniso_label
_atom_site_aniso_U_11
_atom_site_aniso_U_22
_atom_site_aniso_U_33
_atom_site_aniso_U_23
_atom_site_aniso_U_13
_atom_site_aniso_U_12
Gd1 0.03272(18) 0.0521(2) 0.02061(16) 0.01175(15) 0.01405(14) 0.01624(16)
O2 0.032(3) 0.045(3) 0.023(2) 0.011(2) 0.0097(19) 0.013(2)
C3 0.035(4) 0.054(5) 0.023(3) 0.010(3) 0.015(3) 0.016(3)
O4 0.033(3) 0.057(3) 0.024(2) -0.002(2) 0.011(2) 0.019(2)
C5 0.035(4) 0.054(5) 0.035(4) 0.015(4) 0.004(3) 0.016(4)
N6 0.033(3) 0.067(5) 0.028(3) 0.017(3) 0.015(3) 0.018(3)
C7 0.031(4) 0.070(6) 0.035(4) 0.024(4) 0.017(3) 0.016(4)
C8 0.040(4) 0.056(5) 0.031(4) 0.007(4) 0.013(3) 0.020(4)
O9 0.044(3) 0.047(3) 0.025(2) 0.011(2) 0.010(2) 0.017(2)
O10 0.042(3) 0.063(4) 0.039(3) 0.020(3) 0.010(2) 0.018(3)
C11 0.043(4) 0.078(6) 0.020(3) 0.022(4) 0.021(3) 0.025(4)
C12 0.058(5) 0.076(6) 0.029(4) 0.022(4) 0.029(4) 0.043(5)
C13 0.051(5) 0.084(7) 0.040(5) 0.034(5) 0.031(4) 0.033(5)
C14 0.098(8) 0.076(7) 0.025(4) 0.014(4) 0.028(5) 0.048(6)
C15 0.105(8) 0.065(6) 0.028(4) 0.003(4) 0.021(5) 0.009(6)
C16 0.147(11) 0.044(5) 0.047(6) 0.015(5) 0.050(7) 0.022(6)
N17 0.086(5) 0.048(4) 0.019(3) 0.010(3) 0.023(3) 0.025(4)
C18 0.078(7) 0.095(9) 0.051(6) 0.016(6) 0.021(5) 0.016(6)
N19 0.046(3) 0.047(3) 0.054(3) 0.016(3) 0.008(3) 0.000(2)
C20 0.046(3) 0.047(3) 0.054(3) 0.016(3) 0.008(3) 0.000(2)
C21 0.066(6) 0.058(6) 0.037(5) 0.024(4) -0.001(4) 0.008(5)
O22 0.035(3) 0.042(3) 0.023(2) 0.004(2) 0.010(2) 0.013(2)
O23 0.108(6) 0.045(4) 0.079(5) 0.023(4) -0.014(5) 0.013(4)
O24 0.044(3) 0.133(5) 0.099(4) 0.014(4) 0.028(3) 0.035(3)
O25 0.044(3) 0.133(5) 0.099(4) 0.014(4) 0.028(3) 0.035(3)
C26 0.029(5) 0.109(10) 0.143(13) -0.045(10) 0.021(7) -0.011(6)
C27 0.034(5) 0.103(9) 0.073(7) 0.026(7) 0.006(5) -0.007(5)
C28 0.092(7) 0.092(8) 0.026(4) 0.022(5) 0.029(5) 0.043(6)
C29 0.085(7) 0.097(8) 0.032(5) 0.018(5) 0.030(5) 0.024(6)
C30 0.119(10) 0.099(9) 0.047(6) 0.037(6) 0.051(6) 0.047(8)
C31 0.106(5) 0.149(6) 0.034(2) 0.033(3) 0.030(3) 0.019(4)
C32 0.106(5) 0.149(6) 0.034(2) 0.033(3) 0.030(3) 0.019(4)
C33 0.106(5) 0.149(6) 0.034(2) 0.033(3) 0.030(3) 0.019(4)
C34 0.106(5) 0.149(6) 0.034(2) 0.033(3) 0.030(3) 0.019(4)
C35 0.106(5) 0.149(6) 0.034(2) 0.033(3) 0.030(3) 0.019(4)
C36 0.118(10) 0.095(9) 0.024(4) 0.015(5) 0.022(5) 0.009(7)
C37 0.093(8) 0.117(10) 0.047(6) 0.046(6) 0.048(6) 0.056(7)
C38 0.079(7) 0.075(7) 0.032(4) 0.020(4) 0.024(4) 0.036(5)
C39 0.119(9) 0.059(6) 0.029(4) -0.001(4) 0.036(5) 0.027(6)
C40 0.101(5) 0.060(4) 0.043(3) 0.012(3) 0.054(4) 0.036(4)
N41 0.064(5) 0.059(4) 0.040(4) 0.016(3) 0.036(4) 0.029(4)
C42 0.070(6) 0.057(5) 0.029(4) 0.015(4) 0.027(4) 0.034(4)
C43 0.083(7) 0.062(6) 0.042(5) 0.023(4) 0.046(5) 0.032(5)
C44 0.059(5) 0.059(5) 0.033(4) 0.011(4) 0.030(4) 0.016(4)
N45 0.054(4) 0.079(4) 0.042(3) -0.003(3) 0.024(3) 0.016(3)
C46 0.054(4) 0.079(4) 0.042(3) -0.003(3) 0.024(3) 0.016(3)
C47A 0.051(7) 0.060(10) 0.037(8) 0.023(7) 0.028(6) 0.015(7)
O48A 0.063(6) 0.093(9) 0.055(5) 0.046(6) 0.035(5) 0.045(6)
O49A 0.080(7) 0.116(10) 0.048(5) 0.022(5) 0.020(5) 0.054(7)
C50 0.065(6) 0.047(5) 0.052(5) 0.014(4) 0.028(4) 0.022(4)
C51 0.070(6) 0.067(6) 0.048(5) 0.032(5) 0.035(5) 0.047(5)
O52 0.059(3) 0.056(4) 0.028(3) 0.011(3) 0.016(2) 0.031(3)
O53 0.105(6) 0.084(5) 0.065(5) 0.032(4) 0.028(4) 0.055(5)
C54 0.101(5) 0.060(4) 0.043(3) 0.012(3) 0.054(4) 0.036(4)
N55 0.134(8) 0.052(5) 0.055(5) 0.010(4) 0.073(6) 0.037(5)
C56 0.078(7) 0.047(5) 0.043(5) -0.010(4) 0.031(5) 0.009(5)
C57 0.056(6) 0.073(6) 0.032(4) 0.000(4) 0.024(4) 0.011(5)
O58 0.064(4) 0.050(3) 0.033(3) -0.004(3) 0.029(3) 0.013(3)
O59 0.054(4) 0.087(5) 0.034(3) -0.006(3) 0.012(3) 0.006(4)
C60A 0.113(14) 0.077(10) 0.033(7) 0.015(7) 0.047(9) 0.051(10)
C61A 0.109(15) 0.061(9) 0.036(7) 0.017(7) 0.047(9) 0.057(10)
O62A 0.151(14) 0.050(6) 0.075(7) 0.030(6) 0.068(9) 0.047(8)
O63A 0.118(13) 0.052(8) 0.039(5) 0.022(6) 0.050(7) 0.048(9)
Gd64 0.0610(3) 0.0635(3) 0.02543(18) 0.01795(18) 0.02762(17) 0.0413(2)
Gd65 0.02885(17) 0.0511(2) 0.02089(16) -0.01046(15) 0.00903(13) 0.00843(15)
O66 0.034(3) 0.063(4) 0.029(3) -0.010(3) 0.014(2) 0.004(3)
C67 0.041(4) 0.051(5) 0.026(3) 0.000(3) 0.012(3) 0.019(4)
O68 0.079(4) 0.063(4) 0.033(3) -0.010(3) 0.025(3) 0.026(3)
C69 0.041(4) 0.054(5) 0.038(4) -0.025(4) 0.013(3) 0.004(4)
N70 0.036(3) 0.046(4) 0.025(3) -0.011(3) 0.008(2) 0.013(3)
C71 0.047(4) 0.053(5) 0.026(4) -0.005(3) 0.017(3) 0.003(4)
C72 0.027(4) 0.064(5) 0.029(4) -0.003(4) 0.006(3) 0.018(4)
O73 0.042(3) 0.058(4) 0.022(2) -0.009(2) 0.012(2) 0.017(3)
O74 0.039(3) 0.065(4) 0.026(2) 0.004(2) 0.018(2) 0.020(3)
C75 0.028(4) 0.064(5) 0.025(3) -0.011(3) 0.005(3) 0.006(3)
C76 0.045(4) 0.068(6) 0.022(3) -0.011(4) 0.008(3) 0.028(4)
C77 0.039(4) 0.062(5) 0.028(4) -0.018(4) -0.001(3) 0.009(4)
C78 0.052(5) 0.054(5) 0.020(3) -0.022(3) -0.003(3) 0.022(4)
C79 0.075(6) 0.067(6) 0.020(4) -0.007(4) 0.000(4) -0.007(5)
C80 0.092(8) 0.064(6) 0.029(4) -0.012(4) 0.006(5) -0.005(6)
N81 0.043(4) 0.064(5) 0.024(3) -0.007(3) 0.006(3) 0.013(3)
C82 0.070(6) 0.085(7) 0.036(5) 0.001(5) 0.019(4) 0.009(5)
N83 0.044(4) 0.052(4) 0.042(4) -0.008(3) 0.020(3) 0.003(3)
C84 0.082(7) 0.065(6) 0.054(6) -0.008(5) 0.032(5) 0.001(5)
C85 0.074(6) 0.058(6) 0.030(4) 0.005(4) 0.017(4) 0.022(5)
O86 0.044(3) 0.053(3) 0.027(3) -0.002(2) 0.015(2) 0.020(3)
O87 0.112(6) 0.057(4) 0.041(3) -0.010(3) 0.036(4) 0.020(4)
O88 0.032(3) 0.099(5) 0.033(3) -0.008(3) 0.014(2) 0.014(3)
O89 0.097(7) 0.143(9) 0.199(12) 0.070(9) 0.115(8) 0.050(6)
C90 0.059(6) 0.079(7) 0.089(8) 0.007(6) 0.051(6) 0.014(5)
C91 0.081(7) 0.072(7) 0.054(6) -0.014(5) 0.036(6) -0.015(6)
C92 0.071(6) 0.066(6) 0.028(4) -0.017(4) -0.004(4) 0.020(5)
C93 0.067(6) 0.066(6) 0.024(4) -0.008(4) 0.009(4) 0.024(5)
C94 0.070(6) 0.076(7) 0.019(4) -0.004(4) -0.001(4) 0.001(5)
C95 0.115(10) 0.112(10) 0.028(5) -0.010(6) 0.018(6) -0.035(8)
C96 0.120(11) 0.103(10) 0.046(6) -0.010(7) -0.002(7) -0.036(8)
Gd97 0.0382(2) 0.0472(2) 0.02857(18) -0.00671(16) 0.00337(15) 0.02095(17)
O98 0.063(4) 0.071(4) 0.026(3) -0.014(3) 0.002(3) 0.034(3)
C99 0.077(6) 0.053(6) 0.042(5) -0.026(4) -0.017(5) 0.043(5)
O100 0.097(6) 0.073(5) 0.067(5) -0.017(4) 0.023(4) 0.020(4)
C101 0.050(5) 0.059(6) 0.062(6) -0.010(5) -0.002(5) 0.014(4)
N102 0.043(4) 0.049(4) 0.061(5) 0.010(4) 0.001(3) 0.019(3)
C103 0.046(5) 0.097(8) 0.048(5) 0.026(5) 0.012(4) 0.029(5)
C104 0.050(3) 0.111(6) 0.066(4) 0.006(4) 0.021(3) 0.036(4)
O105 0.231(13) 0.135(9) 0.070(6) 0.025(6) 0.059(7) 0.127(9)
O106 0.050(3) 0.111(6) 0.066(4) 0.006(4) 0.021(3) 0.036(4)
C107 0.040(5) 0.070(7) 0.065(6) 0.035(5) -0.002(4) 0.014(4)
C108 0.032(4) 0.047(5) 0.046(5) -0.012(4) -0.005(3) 0.006(4)
C109 0.061(6) 0.056(6) 0.045(5) -0.019(4) -0.007(4) 0.024(5)
C110 0.039(5) 0.079(7) 0.051(6) -0.030(5) -0.002(4) 0.016(5)
C111 0.077(7) 0.119(10) 0.043(5) 0.029(6) 0.027(5) 0.067(7)
C112 0.035(4) 0.060(5) 0.047(5) 0.014(4) 0.005(4) 0.021(4)
N113 0.040(3) 0.046(4) 0.025(3) 0.005(3) -0.002(3) 0.019(3)
C114 0.088(8) 0.084(8) 0.052(6) 0.016(6) 0.005(6) 0.037(7)
N115 0.091(6) 0.050(4) 0.036(4) 0.009(3) 0.002(4) 0.036(4)
C116 0.052(5) 0.064(6) 0.052(5) 0.015(5) 0.016(4) 0.014(5)
C117 0.045(5) 0.066(6) 0.039(4) 0.009(4) 0.018(4) 0.008(4)
O118 0.025(3) 0.067(4) 0.053(4) 0.017(3) 0.004(2) 0.012(3)
O119 0.070(4) 0.083(5) 0.053(4) 0.014(4) 0.024(4) 0.029(4)
O120 0.109(6) 0.063(4) 0.063(4) -0.020(3) -0.027(4) 0.054(4)
O121 0.175(10) 0.075(6) 0.135(9) -0.050(6) -0.068(8) 0.078(7)
C122 0.109(6) 0.063(4) 0.063(4) -0.020(3) -0.027(4) 0.054(4)
C123 0.089(8) 0.045(6) 0.080(8) -0.001(5) 0.002(6) 0.028(5)
C124 0.092(6) 0.145(9) 0.044(4) -0.025(5) -0.005(4) 0.055(6)
C125 0.092(6) 0.145(9) 0.044(4) -0.025(5) -0.005(4) 0.055(6)
C126 0.086(7) 0.138(11) 0.049(6) -0.044(6) -0.010(5) 0.015(7)
C127 0.086(7) 0.138(11) 0.049(6) -0.044(6) -0.010(5) 0.015(7)
C128 0.086(7) 0.138(11) 0.049(6) -0.044(6) -0.010(5) 0.015(7)
C129 0.048(4) 0.055(5) 0.032(4) 0.009(4) 0.024(3) 0.032(4)
O130 0.066(3) 0.062(3) 0.0209(17) 0.0106(17) 0.0263(17) 0.038(2)
O131 0.058(3) 0.053(3) 0.013(2) 0.002(2) 0.021(2) 0.023(3)
O132 0.066(3) 0.062(3) 0.0209(17) 0.0106(17) 0.0263(17) 0.038(2)
O133 0.062(4) 0.069(4) 0.034(3) 0.012(3) 0.031(3) 0.038(3)
C134 0.018(3) 0.062(5) 0.019(3) -0.014(3) -0.004(2) 0.017(3)
O135 0.029(3) 0.044(3) 0.037(3) 0.000(2) 0.011(2) 0.006(2)
O136 0.038(3) 0.055(3) 0.019(2) -0.004(2) 0.008(2) 0.010(2)
O137 0.075(4) 0.062(4) 0.036(3) -0.018(3) -0.002(3) 0.044(3)
Na38 0.0395(15) 0.0392(15) 0.0209(12) 0.0023(11) 0.0163(11) 0.0130(12)
Na39 0.0424(16) 0.0405(16) 0.0251(13) -0.0001(12) 0.0130(12) 0.0160(13)
Na40 0.0404(17) 0.109(3) 0.0238(15) 0.0084(17) 0.0108(13) 0.0213(19)
Na41 0.117(5) 0.108(4) 0.122(5) -0.020(4) 0.036(4) 0.021(4)
Na42 0.171(6) 0.162(6) 0.106(5) 0.066(5) 0.053(5) 0.079(5)
Na43 0.147(6) 0.168(7) 0.164(7) 0.012(6) 0.063(6) 0.090(6)
Na44 0.115(4) 0.128(4) 0.140(5) 0.017(4) 0.069(4) 0.024(3)
Na45 0.160(8) 0.183(10) 0.129(8) -0.002(7) 0.047(7) 0.062(7)
O146 0.039(3) 0.061(4) 0.028(3) 0.003(2) 0.010(2) 0.022(3)
O147 0.038(3) 0.058(3) 0.025(2) -0.006(2) 0.010(2) 0.018(2)
O148 0.057(4) 0.075(4) 0.040(3) 0.024(3) 0.024(3) 0.027(3)
O149 0.044(3) 0.058(4) 0.028(3) -0.011(3) 0.005(2) 0.015(3)
O150 0.042(3) 0.062(4) 0.039(3) -0.003(3) 0.013(2) 0.015(3)
O151 0.160(8) 0.062(4) 0.045(4) -0.007(3) 0.051(5) 0.022(5)
O152 0.100(6) 0.096(6) 0.053(4) -0.030(4) 0.044(4) -0.005(5)
O153 0.115(4) 0.128(4) 0.140(5) 0.017(4) 0.069(4) 0.024(3)
O154 0.069(5) 0.128(8) 0.085(6) 0.055(6) 0.000(4) 0.023(5)

loop_
_atom_type_symbol
_atom_type_description
_atom_type_scat_dispersion_real
_atom_type_scat_dispersion_imag
_atom_type_scat_source
C C 0.0033 0.0016 'International Tables Vol C Tables 4.2.6.8 and 6.1.1.4'
H H 0.0000 0.0000 'International Tables Vol C Tables 4.2.6.8 and 6.1.1.4'
N N 0.0061 0.0033 'International Tables Vol C Tables 4.2.6.8 and 6.1.1.4'
O O 0.0106 0.0060 'International Tables Vol C Tables 4.2.6.8 and 6.1.1.4'
Gd Gd -0.1653 3.9035 'International Tables Vol C Tables 4.2.6.8 and 6.1.1.4'
Na Na 0.0362 0.0249 'International Tables Vol C Tables 4.2.6.8 and 6.1.1.4'

loop_
_geom_angle_atom_site_label_1
_geom_angle_atom_site_label_2
_geom_angle_atom_site_label_3
_geom_angle
_geom_angle_site_symmetry_1
_geom_angle_site_symmetry_3
O9 Gd1 O2 127.94(18) . .
O9 Gd1 O24 74.5(3) . .
O2 Gd1 O24 149.5(3) . .
O9 Gd1 O22 143.55(18) . .
O2 Gd1 O22 70.39(18) . .
O24 Gd1 O22 104.6(3) . .
O9 Gd1 O133 75.43(19) . .
O2 Gd1 O133 84.57(19) . .
O24 Gd1 O133 82.0(3) . .
O22 Gd1 O133 141.01(18) . .
O9 Gd1 O130 139.15(18) . .
O2 Gd1 O130 74.03(18) . .
O24 Gd1 O130 75.9(3) . .
O22 Gd1 O130 71.50(17) . .
O133 Gd1 O130 73.15(19) . .
O9 Gd1 N17 68.2(2) . .
O2 Gd1 N17 94.1(2) . .
O24 Gd1 N17 115.2(3) . .
O22 Gd1 N17 80.4(2) . .
O133 Gd1 N17 132.3(2) . .
O130 Gd1 N17 151.7(2) . .
O9 Gd1 N19 85.4(2) . .
O2 Gd1 N19 131.0(2) . .
O24 Gd1 N19 62.8(3) . .
O22 Gd1 N19 63.6(2) . .
O133 Gd1 N19 143.4(2) . .
O130 Gd1 N19 105.2(2) . .
N17 Gd1 N19 63.1(2) . .
O9 Gd1 N6 65.63(19) . .
O2 Gd1 N6 62.60(18) . .
O24 Gd1 N6 136.7(3) . .
O22 Gd1 N6 117.26(19) . .
O133 Gd1 N6 72.7(2) . .
O130 Gd1 N6 126.3(2) . .
N17 Gd1 N6 64.8(2) . .
N19 Gd1 N6 126.8(2) . .
O9 Gd1 Na38 169.77(14) . 1_556
O2 Gd1 Na38 41.83(13) . 1_556
O24 Gd1 Na38 114.9(2) . 1_556
O22 Gd1 Na38 40.81(12) . 1_556
O133 Gd1 Na38 101.13(14) . 1_556
O130 Gd1 Na38 45.53(14) . 1_556
N17 Gd1 Na38 109.18(17) . 1_556
N19 Gd1 Na38 102.41(17) . 1_556
N6 Gd1 Na38 104.19(14) . 1_556
C3 O2 Gd1 125.3(5) . .
C3 O2 Na38 132.6(5) . 1_556
Gd1 O2 Na38 96.86(19) . 1_556
O4 C3 O2 123.6(7) . .
O4 C3 C5 118.4(7) . .
O2 C3 C5 117.9(7) . .
O2 C3 Na39 103.1(5) . .
C5 C3 Na39 124.8(5) . .
C3 O4 Na39 116.1(5) . .
C3 O4 Na41 127.1(5) . .
Na39 O4 Na41 108.4(3) . .
C3 C5 N6 108.8(7) . .
C3 C5 H5A 109.9 . .
N6 C5 H5A 109.9 . .
C3 C5 H5B 109.9 . .
N6 C5 H5B 109.9 . .
H5A C5 H5B 108.3 . .
C7 N6 C11 110.4(6) . .
C7 N6 C5 109.9(7) . .
C11 N6 C5 106.4(6) . .
C7 N6 Gd1 112.3(4) . .
C11 N6 Gd1 108.6(5) . .
C5 N6 Gd1 109.1(4) . .
N6 C7 C8 109.6(7) . .
N6 C7 H7A 109.8 . .
C8 C7 H7A 109.8 . .
N6 C7 H7B 109.8 . .
C8 C7 H7B 109.8 . .
H7A C7 H7B 108.2 . .
O10 C8 O9 125.9(7) . .
O10 C8 C7 115.6(7) . .
O9 C8 C7 118.4(7) . .
C8 O9 Gd1 126.9(5) . .
N6 C11 C12 107.5(6) . .
N6 C11 H11A 110.2 . .
C12 C11 H11A 110.2 . .
N6 C11 H11B 110.2 . .
C12 C11 H11B 110.2 . .
H11A C11 H11B 108.5 . .
N17 C12 C13 122.6(9) . .
N17 C12 C11 113.6(6) . .
C13 C12 C11 123.7(8) . .
C14 C13 C12 119.5(9) . .
C14 C13 H13 120.2 . .
C12 C13 H13 120.2 . .
C15 C14 C13 117.2(8) . .
C15 C14 C28 123.9(10) . .
C13 C14 C28 118.9(10) . .
C14 C15 C16 121.7(10) . .
C14 C15 H15 119.1 . .
C16 C15 H15 119.1 . .
N17 C16 C15 122.1(10) . .
N17 C16 C18 109.8(9) . .
C15 C16 C18 126.4(11) . .
C12 N17 C16 116.7(7) . .
C12 N17 Gd1 117.0(5) . .
C16 N17 Gd1 117.4(6) . .
C16 C18 N19 110.7(11) . .
C16 C18 H18A 109.5 . .
N19 C18 H18A 109.5 . .
C16 C18 H18B 109.5 . .
N19 C18 H18B 109.5 . .
H18A C18 H18B 108.1 . .
C20 N19 C27 112.6(8) . .
C20 N19 C18 108.2(9) . .
C27 N19 C18 110.2(9) . .
C20 N19 Gd1 107.3(6) . .
C27 N19 Gd1 105.1(7) . .
C18 N19 Gd1 113.5(6) . .
N19 C20 C21 106.3(7) . .
N19 C20 H20A 110.5 . .
C21 C20 H20A 110.5 . .
N19 C20 H20B 110.5 . .
C21 C20 H20B 110.5 . .
H20A C20 H20B 108.7 . .
O22 C21 O23 123.5(8) . .
O22 C21 C20 117.8(8) . .
O23 C21 C20 118.1(8) . .
C21 O22 Na38 121.4(5) . 1_556
C21 O22 Gd1 123.4(6) . .
Na38 O22 Gd1 97.6(2) 1_556 .
C26 O24 Gd1 126.6(9) . .
C26 O25 Na43 128.2(10) . 2_667
O24 C26 O25 128.3(15) . .
O24 C26 C27 117.7(10) . .
O25 C26 C27 113.5(11) . .
N19 C27 C26 108.3(10) . .
N19 C27 H27A 110.0 . .
C26 C27 H27A 110.0 . .
N19 C27 H27B 110.0 . .
C26 C27 H27B 110.0 . .
H27A C27 H27B 108.4 . .
C29 C28 C14 175.4(13) . .
C28 C29 C30 179.8(16) . .
C35 C30 C31 123.3(10) . .
C35 C30 C29 117.0(12) . .
C31 C30 C29 119.7(11) . .
C32 C31 C30 115.2(12) . .
C32 C31 H31 122.4 . .
C30 C31 H31 122.4 . .
C33 C32 C31 123.6(13) . .
C33 C32 H32 118.2 . .
C31 C32 H32 118.2 . .
C32 C33 C34 120.6(10) . .
C32 C33 C36 122.0(13) . .
C34 C33 C36 116.5(12) . .
C33 C34 C35 116.1(12) . .
C33 C34 H34 122.0 . .
C35 C34 H34 122.0 . .
C30 C35 C34 120.1(13) . .
C30 C35 H35 120.0 . .
C34 C35 H35 120.0 . .
C37 C36 C33 174.4(16) . .
C36 C37 C38 178.1(15) . .
C39 C38 C43 120.6(8) . .
C39 C38 C37 122.9(11) . .
C43 C38 C37 116.5(10) . .
C38 C39 C40 121.0(10) . .
C38 C39 H39 119.5 . .
C40 C39 H39 119.5 . .
N41 C40 C39 119.2(9) . .
N41 C40 C54 116.5(8) . .
C39 C40 C54 124.2(10) . .
C42 N41 C40 119.4(7) . .
C42 N41 Gd64 116.4(5) . .
C40 N41 Gd64 117.3(5) . .
N41 C42 C43 124.2(9) . .
N41 C42 C44 116.1(7) . .
C43 C42 C44 119.7(8) . .
C38 C43 C42 115.4(9) . .
C38 C43 H43 122.3 . .
C42 C43 H43 122.3 . .
N45 C44 C42 111.4(7) . .
N45 C44 H44A 109.3 . .
C42 C44 H44A 109.3 . .
N45 C44 H44B 109.3 . .
C42 C44 H44B 109.3 . .
H44A C44 H44B 108.0 . .
C50 N45 C44 111.6(7) . .
C50 N45 C46 117.0(8) . .
C44 N45 C46 107.3(7) . .
C50 N45 Gd64 108.8(6) . .
C44 N45 Gd64 107.6(6) . .
C46 N45 Gd64 104.0(6) . .
C47B C46 N45 129(2) . .
N45 C46 C47A 109.7(10) . .
N45 C46 O48B 87.7(13) . .
C47B C46 H46A 89.7 . .
N45 C46 H46A 109.7 . .
C47A C46 H46A 109.7 . .
O48B C46 H46A 115.9 . .
C47B C46 H46B 107.9 . .
N45 C46 H46B 109.7 . .
C47A C46 H46B 109.7 . .
O48B C46 H46B 123.0 . .
H46A C46 H46B 108.2 . .
O49A C47A O48A 123.2(13) . .
O49A C47A C46 114.7(15) . .
O48A C47A C46 122.2(13) . .
O49A C47A Gd64 145.8(10) . .
C46 C47A Gd64 87.7(7) . .
C47A O48A Gd64 116.0(9) . .
C46 C47B O49B 122(4) . .
C46 C47B O48B 96(3) . .
O49B C47B O48B 142(4) . .
C47B O48B Gd64 141(3) . .
C46 O48B Gd64 103.3(16) . .
N45 C50 C51 114.2(8) . .
N45 C50 H50A 108.7 . .
C51 C50 H50A 108.7 . .
N45 C50 H50B 108.7 . .
C51 C50 H50B 108.7 . .
H50A C50 H50B 107.6 . .
O53 C51 O52 126.3(10) . .
O53 C51 C50 116.3(9) . .
O52 C51 C50 117.3(8) . .
C51 O52 Gd64 127.2(6) . .
C40 C54 N55 113.5(8) . .
C40 C54 H54A 108.9 . .
N55 C54 H54A 108.9 . .
C40 C54 H54B 108.9 . .
N55 C54 H54B 108.9 . .
H54A C54 H54B 107.7 . .
C60A N55 C56 107.7(11) . .
C60A N55 C54 111.0(8) . .
C56 N55 C54 112.4(8) . .
C56 N55 C60B 130.9(19) . .
C54 N55 C60B 109(2) . .
C60A N55 Gd64 110.9(8) . .
C56 N55 Gd64 104.5(5) . .
C54 N55 Gd64 110.1(7) . .
C60B N55 Gd64 84.7(19) . .
N55 C56 C57 111.0(8) . .
N55 C56 H56A 109.4 . .
C57 C56 H56A 109.4 . .
N55 C56 H56B 109.4 . .
C57 C56 H56B 109.4 . .
H56A C56 H56B 108.0 . .
O59 C57 O58 125.9(9) . .
O59 C57 C56 119.3(9) . .
O58 C57 C56 114.9(9) . .
C57 O58 Gd64 118.5(5) . .
C57 O59 Na40 129.6(6) . .
N55 C60A C61A 110.0(15) . .
N55 C60A H60A 109.7 . .
C61A C60A H60A 109.7 . .
N55 C60A H60B 109.7 . .
C61A C60A H60B 109.7 . .
H60A C60A H60B 108.2 . .
O62A C61A O63A 126.9(18) . .
O62A C61A C60A 114.8(17) . .
O63A C61A C60A 118.1(13) . .
C61A O62A Na44 116.0(9) . 1_554
C61A O63A Gd64 120.7(10) . .
C61B C60B N55 130(4) . .
C61B C60B Gd64 77(2) . .
N55 C60B Gd64 63.2(17) . .
C61B C60B H60C 106.0 . .
N55 C60B H60C 104.9 . .
Gd64 C60B H60C 161.9 . .
C61B C60B H60D 104.9 . .
N55 C60B H60D 104.9 . .
Gd64 C60B H60D 90.9 . .
H60C C60B H60D 105.8 . .
O62B C61B O63B 130(5) . .
O62B C61B C60B 107(5) . .
O63B C61B C60B 123(3) . .
O62B C61B Gd64 163(4) . .
O63B C61B Gd64 47.8(17) . .
C60B C61B Gd64 76(3) . .
C61B O62B Na44 114(3) . 1_554
C61B O63B Gd64 104(2) . .
O48A Gd64 O63B 54.4(10) . .
O48A Gd64 O52 131.4(4) . .
O63B Gd64 O52 158.3(8) . .
O48A Gd64 O131 85.4(4) . 1_554
O63B Gd64 O131 120.1(9) . 1_554
O52 Gd64 O131 81.43(18) . 1_554
O48A Gd64 O58 149.3(3) . .
O63B Gd64 O58 110.4(9) . .
O52 Gd64 O58 73.5(2) . .
O131 Gd64 O58 81.15(19) 1_554 .
O48A Gd64 O63A 75.7(5) . .
O63B Gd64 O63A 21.3(8) . .
O52 Gd64 O63A 144.2(3) . .
O131 Gd64 O63A 129.3(2) 1_554 .
O58 Gd64 O63A 91.9(4) . .
O48A Gd64 O132 74.1(3) . 1_554
O63B Gd64 O132 72.4(8) . 1_554
O52 Gd64 O132 128.18(18) . 1_554
O131 Gd64 O132 53.26(18) 1_554 1_554
O58 Gd64 O132 75.72(19) . 1_554
O63A Gd64 O132 76.3(2) . 1_554
O48A Gd64 O48B 16.5(8) . .
O63B Gd64 O48B 70.8(13) . .
O52 Gd64 O48B 115.7(10) . .
O131 Gd64 O48B 76.2(9) 1_554 .
O58 Gd64 O48B 153.5(8) . .
O63A Gd64 O48B 92.1(10) . .
O132 Gd64 O48B 79.8(9) 1_554 .
O48A Gd64 N41 90.8(3) . .
O63B Gd64 N41 90.7(8) . .
O52 Gd64 N41 69.5(2) . .
O131 Gd64 N41 137.0(2) 1_554 .
O58 Gd64 N41 117.7(2) . .
O63A Gd64 N41 90.4(3) . .
O132 Gd64 N41 161.9(2) 1_554 .
O48B Gd64 N41 88.5(8) . .
O48A Gd64 N55 130.2(4) . .
O63B Gd64 N55 81.5(10) . .
O52 Gd64 N55 82.2(2) . .
O131 Gd64 N55 142.1(2) 1_554 .
O58 Gd64 N55 61.4(2) . .
O63A Gd64 N55 62.3(4) . .
O132 Gd64 N55 117.0(2) 1_554 .
O48B Gd64 N55 141.6(9) . .
N41 Gd64 N55 65.3(2) . .
O48A Gd64 N45 66.9(4) . .
O63B Gd64 N45 116.3(9) . .
O52 Gd64 N45 64.6(2) . .
O131 Gd64 N45 73.1(2) 1_554 .
O58 Gd64 N45 133.1(2) . .
O63A Gd64 N45 134.7(4) . .
O132 Gd64 N45 114.9(2) 1_554 .
O48B Gd64 N45 51.4(10) . .
N41 Gd64 N45 66.1(2) . .
N55 Gd64 N45 128.1(2) . .
O48A Gd64 C129 78.0(3) . 1_554
O63B Gd64 C129 96.5(8) . 1_554
O52 Gd64 C129 105.1(2) . 1_554
O131 Gd64 C129 26.2(2) 1_554 1_554
O58 Gd64 C129 77.8(2) . 1_554
O63A Gd64 C129 103.3(3) . 1_554
O132 Gd64 C129 27.1(2) 1_554 1_554
O48B Gd64 C129 75.8(8) . 1_554
N41 Gd64 C129 159.3(2) . 1_554
N55 Gd64 C129 134.9(2) . 1_554
N45 Gd64 C129 93.3(2) . 1_554
O66 Gd65 O73 128.62(19) . .
O66 Gd65 O88 74.7(2) . .
O73 Gd65 O88 148.96(19) . .
O66 Gd65 O86 144.59(19) . .
O73 Gd65 O86 70.1(2) . .
O88 Gd65 O86 103.2(2) . .
O66 Gd65 O149 75.3(2) . .
O73 Gd65 O149 84.7(2) . .
O88 Gd65 O149 82.5(2) . .
O86 Gd65 O149 140.04(18) . .
O66 Gd65 O136 138.68(19) . 1_656
O73 Gd65 O136 73.45(17) . 1_656
O88 Gd65 O136 75.77(19) . 1_656
O86 Gd65 O136 70.66(18) . 1_656
O149 Gd65 O136 72.68(19) . 1_656
O66 Gd65 N70 65.74(18) . .
O73 Gd65 N70 63.19(19) . .
O88 Gd65 N70 137.3(2) . .
O86 Gd65 N70 118.27(19) . .
O149 Gd65 N70 72.7(2) . .
O136 Gd65 N70 125.92(19) 1_656 .
O66 Gd65 N81 67.9(2) . .
O73 Gd65 N81 94.3(2) . .
O88 Gd65 N81 115.3(2) . .
O86 Gd65 N81 82.2(2) . .
O149 Gd65 N81 131.6(2) . .
O136 Gd65 N81 152.6(2) 1_656 .
N70 Gd65 N81 64.2(2) . .
O66 Gd65 N83 85.4(2) . .
O73 Gd65 N83 130.3(2) . .
O88 Gd65 N83 63.0(3) . .
O86 Gd65 N83 63.7(2) . .
O149 Gd65 N83 144.0(2) . .
O136 Gd65 N83 106.0(2) 1_656 .
N70 Gd65 N83 126.2(2) . .
N81 Gd65 N83 63.1(2) . .
O66 Gd65 Na39 170.34(15) . .
O73 Gd65 Na39 41.98(14) . .
O88 Gd65 Na39 113.02(15) . .
O86 Gd65 Na39 41.51(13) . .
O149 Gd65 Na39 99.48(14) . .
O136 Gd65 Na39 43.62(14) 1_656 .
N70 Gd65 Na39 105.10(14) . .
N81 Gd65 Na39 111.67(16) . .
N83 Gd65 Na39 103.14(16) . .
C67 O66 Gd65 126.0(5) . .
O68 C67 O66 122.7(8) . .
O68 C67 C69 119.0(8) . .
O66 C67 C69 118.2(7) . .
N70 C69 C67 115.2(8) . .
N70 C69 H69A 108.5 . .
C67 C69 H69A 108.5 . .
N70 C69 H69B 108.5 . .
C67 C69 H69B 108.5 . .
H69A C69 H69B 107.5 . .
C69 N70 C75 109.5(6) . .
C69 N70 C71 112.4(7) . .
C75 N70 C71 108.9(6) . .
C69 N70 Gd65 108.0(5) . .
C75 N70 Gd65 109.2(5) . .
C71 N70 Gd65 108.8(4) . .
N70 C71 C72 109.7(7) . .
N70 C71 H71A 109.7 . .
C72 C71 H71A 109.7 . .
N70 C71 H71B 109.7 . .
C72 C71 H71B 109.7 . .
H71A C71 H71B 108.2 . .
O73 C72 O74 123.2(8) . .
O73 C72 C71 117.9(7) . .
O74 C72 C71 118.9(8) . .
C72 O73 Gd65 124.1(5) . .
C72 O73 Na39 131.7(5) . .
Gd65 O73 Na39 96.9(2) . .
C72 O74 Na38 119.1(5) . 1_556
C72 O74 Na42 125.6(6) . 1_556
Na38 O74 Na42 109.0(3) 1_556 1_556
N70 C75 C76 110.2(6) . .
N70 C75 H75A 109.6 . .
C76 C75 H75A 109.6 . .
N70 C75 H75B 109.6 . .
C76 C75 H75B 109.6 . .
H75A C75 H75B 108.1 . .
N81 C76 C77 123.8(9) . .
N81 C76 C75 114.4(7) . .
C77 C76 C75 121.9(8) . .
C78 C77 C76 120.0(8) . .
C78 C77 H77 120.0 . .
C76 C77 H77 120.0 . .
C77 C78 C79 115.3(7) . .
C77 C78 C92 122.6(9) . .
C79 C78 C92 122.1(9) . .
C78 C79 C80 124.1(10) . .
C78 C79 H79 117.9 . .
C80 C79 H79 117.9 . .
N81 C80 C79 118.6(9) . .
N81 C80 C82 112.8(8) . .
C79 C80 C82 127.6(10) . .
C76 N81 C80 118.1(7) . .
C76 N81 Gd65 116.4(6) . .
C80 N81 Gd65 117.0(6) . .
C80 C82 N83 109.6(10) . .
C80 C82 H82A 109.8 . .
N83 C82 H82A 109.8 . .
C80 C82 H82B 109.7 . .
N83 C82 H82B 109.8 . .
H82A C82 H82B 108.2 . .
C84 N83 C91 114.6(8) . .
C84 N83 C82 107.2(8) . .
C91 N83 C82 105.6(8) . .
C84 N83 Gd65 106.9(6) . .
C91 N83 Gd65 108.7(7) . .
C82 N83 Gd65 114.0(6) . .
N83 C84 C85 108.1(8) . .
N83 C84 H84A 110.1 . .
C85 C84 H84A 110.1 . .
N83 C84 H84B 110.1 . .
C85 C84 H84B 110.1 . .
H84A C84 H84B 108.4 . .
O86 C85 O87 126.1(9) . .
O86 C85 C84 118.5(9) . .
O87 C85 C84 114.7(9) . .
C85 O86 Gd65 124.4(6) . .
C85 O86 Na39 121.2(5) . .
Gd65 O86 Na39 97.1(2) . .
C90 O88 Gd65 124.9(7) . .
C90 O89 Na43 124.7(9) . 2_767
O88 C90 O89 124.7(12) . .
O88 C90 C91 118.4(9) . .
O89 C90 C91 116.9(11) . .
N83 C91 C90 105.4(8) . .
N83 C91 H91A 110.7 . .
C90 C91 H91A 110.7 . .
N83 C91 H91B 110.7 . .
C90 C91 H91B 110.7 . .
H91A C91 H91B 108.8 . .
C93 C92 C78 174.3(12) . .
C92 C93 C94 176.6(13) . .
C95 C94 C96 115.6(9) . .
C95 C94 C93 123.2(10) . .
C96 C94 C93 121.2(10) . .
C94 C95 C96 123.5(12) . 2_656
C94 C95 H95 118.3 . .
C96 C95 H95 118.3 2_656 .
C94 C96 C95 120.9(12) . 2_656
C94 C96 H96 119.6 . .
C95 C96 H96 119.6 2_656 .
O106 Gd97 O98 131.4(3) . .
O106 Gd97 O135 83.8(2) . .
O98 Gd97 O135 80.8(2) . .
O106 Gd97 O118 148.9(2) . .
O98 Gd97 O118 72.4(2) . .
O135 Gd97 O118 80.97(18) . .
O106 Gd97 O120 76.2(3) . .
O98 Gd97 O120 144.1(3) . .
O135 Gd97 O120 130.6(2) . .
O118 Gd97 O120 93.6(3) . .
O106 Gd97 O137 73.8(2) . .
O98 Gd97 O137 127.76(19) . .
O135 Gd97 O137 54.18(19) . .
O118 Gd97 O137 75.3(2) . .
O120 Gd97 O137 76.8(2) . .
O106 Gd97 N113 91.1(2) . .
O98 Gd97 N113 70.6(2) . .
O135 Gd97 N113 136.64(19) . .
O118 Gd97 N113 118.3(2) . .
O120 Gd97 N113 89.1(2) . .
O137 Gd97 N113 161.3(2) . .
O106 Gd97 N102 64.5(3) . .
O98 Gd97 N102 66.9(3) . .
O135 Gd97 N102 73.04(19) . .
O118 Gd97 N102 134.3(2) . .
O120 Gd97 N102 131.9(3) . .
O137 Gd97 N102 114.9(2) . .
N113 Gd97 N102 66.1(2) . .
O106 Gd97 N115 132.2(3) . .
O98 Gd97 N115 81.3(2) . .
O135 Gd97 N115 142.0(2) . .
O118 Gd97 N115 61.7(2) . .
O120 Gd97 N115 63.2(3) . .
O137 Gd97 N115 116.8(2) . .
N113 Gd97 N115 65.3(2) . .
N102 Gd97 N115 128.3(2) . .
O106 Gd97 C134 77.4(2) . .
O98 Gd97 C134 104.6(2) . .
O135 Gd97 C134 26.8(2) . .
O118 Gd97 C134 76.9(2) . .
O120 Gd97 C134 103.9(2) . .
O137 Gd97 C134 27.4(2) . .
N113 Gd97 C134 159.8(2) . .
N102 Gd97 C134 93.8(2) . .
N115 Gd97 C134 134.4(2) . .
C99 O98 Gd97 124.1(6) . .
O100 C99 O98 123.6(12) . .
O100 C99 C101 119.0(11) . .
O98 C99 C101 117.3(8) . .
N102 C101 C99 113.6(9) . .
N102 C101 H10A 108.8 . .
C99 C101 H10A 108.8 . .
N102 C101 H10B 108.8 . .
C99 C101 H10B 108.8 . .
H10A C101 H10B 107.7 . .
C101 N102 C107 107.4(8) . .
C101 N102 C103 113.8(8) . .
C107 N102 C103 108.6(8) . .
C101 N102 Gd97 111.0(6) . .
C107 N102 Gd97 111.0(5) . .
C103 N102 Gd97 105.0(6) . .
C104 C103 N102 108.0(9) . .
C104 C103 H10C 110.1 . .
N102 C103 H10C 110.1 . .
C104 C103 H10D 110.1 . .
N102 C103 H10D 110.1 . .
H10C C103 H10D 108.4 . .
O106 C104 O105 123.9(14) . .
O106 C104 C103 123.1(10) . .
O105 C104 C103 113.0(13) . .
C104 O106 Gd97 118.7(8) . .
N102 C107 C108 108.7(8) . .
N102 C107 H10E 109.9 . .
C108 C107 H10E 109.9 . .
N102 C107 H10F 109.9 . .
C108 C107 H10F 109.9 . .
H10E C107 H10F 108.3 . .
N113 C108 C109 124.9(10) . .
N113 C108 C107 116.9(8) . .
C109 C108 C107 118.2(9) . .
C108 C109 C110 115.3(9) . .
C108 C109 H109 122.4 . .
C110 C109 H109 122.4 . .
C111 C110 C109 121.9(9) . .
C111 C110 C124 121.2(12) . .
C109 C110 C124 116.7(11) . .
C110 C111 C112 119.3(10) . .
C110 C111 H111 120.4 . .
C112 C111 H111 120.4 . .
N113 C112 C111 119.1(9) . .
N113 C112 C114 116.6(9) . .
C111 C112 C114 124.4(10) . .
C108 N113 C112 119.4(7) . .
C108 N113 Gd97 115.1(5) . .
C112 N113 Gd97 115.4(5) . .
C112 C114 N115 113.1(9) . .
C112 C114 H11C 109.0 . .
N115 C114 H11C 109.0 . .
C112 C114 H11D 109.0 . .
N115 C114 H11D 109.0 . .
H11C C114 H11D 107.8 . .
C123 N115 C116 110.2(9) . .
C123 N115 C114 110.3(8) . .
C116 N115 C114 112.6(8) . .
C123 N115 Gd97 109.6(7) . .
C116 N115 Gd97 104.9(5) . .
C114 N115 Gd97 109.1(7) . .
C117 C116 N115 108.9(8) . .
C117 C116 H11E 109.9 . .
N115 C116 H11E 109.9 . .
C117 C116 H11F 109.9 . .
N115 C116 H11F 109.9 . .
H11E C116 H11F 108.3 . .
O119 C117 O118 123.4(8) . .
O119 C117 C116 117.3(8) . .
O118 C117 C116 119.3(9) . .
C117 O118 Gd97 116.4(5) . .
C117 O119 Na40 129.5(6) . 1_455
C117 O119 Na45 117.7(6) . 1_455
Na40 O119 Na45 103.8(4) 1_455 1_455
C122 O120 Gd97 118.3(8) . .
C122 O121 Na'5 109.7(9) . 1_444
O121 C122 O120 114.3(15) . .
O121 C122 C123 123.9(16) . .
O120 C122 C123 121.7(10) . .
N115 C123 C122 110.6(12) . .
N115 C123 H12A 109.5 . .
C122 C123 H12A 109.5 . .
N115 C123 H12B 109.5 . .
C122 C123 H12B 109.5 . .
H12A C123 H12B 108.1 . .
C125 C124 C110 179(2) . .
C124 C125 C126 177(2) . .
C128 C126 C127 121.6(16) 2_666 .
C128 C126 C125 119.4(16) 2_666 .
C127 C126 C125 119.0(17) . .
C128 C126 C1B7 102(3) 2_666 .
C127 C126 C1B7 57(2) . .
C125 C126 C1B7 113(3) . .
C128 C126 C1B8 50(2) 2_666 2_666
C127 C126 C1B8 102(3) . 2_666
C125 C126 C1B8 114(3) . 2_666
C1B7 C126 C1B8 134(2) . 2_666
C126 C127 C128 124(3) . .
C126 C127 H127 117.9 . .
C128 C127 H127 117.9 . .
C126 C128 C127 114(2) 2_666 .
C126 C128 H128 122.9 2_666 .
C127 C128 H128 122.9 . .
C1B8 C1B7 C126 108(3) . .
C1B8 C1B7 H1B7 126.1 . .
C126 C1B7 H1B7 126.1 . .
C1B7 C1B8 C126 117(4) . 2_666
C1B7 C1B8 H1B8 121.4 . .
C126 C1B8 H1B8 121.4 2_666 .
O131 C129 O130 121.2(8) . .
O131 C129 O132 116.4(7) . .
O130 C129 O132 122.4(7) . .
O131 C129 Gd64 55.5(4) . 1_556
O130 C129 Gd64 176.7(6) . 1_556
O132 C129 Gd64 60.9(4) . 1_556
C129 O130 Gd1 142.2(5) . .
C129 O130 Na38 106.5(5) . 1_556
Gd1 O130 Na38 92.48(18) . 1_556
C129 O131 Gd64 98.3(5) . 1_556
C129 O132 Gd64 92.0(4) . 1_556
Gd1 O133 H3AZ 109.5 . .
Gd1 O133 H3BZ 123.2 . .
H3AZ O133 H3BZ 119.3 . .
O136 C134 O135 119.8(8) . .
O136 C134 O137 123.4(6) . .
O135 C134 O137 116.9(6) . .
O136 C134 Gd97 175.7(6) . .
O135 C134 Gd97 56.1(4) . .
O137 C134 Gd97 60.8(4) . .
O136 C134 Na39 49.5(3) . 1_454
O135 C134 Na39 91.5(4) . 1_454
O137 C134 Na39 130.3(5) . 1_454
Gd97 C134 Na39 129.3(3) . 1_454
C134 O135 Gd97 97.1(5) . .
C134 O136 Gd65 140.7(5) . 1_454
C134 O136 Na39 107.6(4) . 1_454
Gd65 O136 Na39 93.38(18) 1_454 1_454
C134 O137 Gd97 91.9(4) . .
O74 Na38 O148 104.2(2) 1_554 .
O74 Na38 O147 102.4(2) 1_554 .
O148 Na38 O147 81.2(2) . .
O74 Na38 O22 93.44(19) 1_554 1_554
O148 Na38 O22 119.6(2) . 1_554
O147 Na38 O22 150.0(2) . 1_554
O74 Na38 O2 101.7(2) 1_554 1_554
O148 Na38 O2 151.2(2) . 1_554
O147 Na38 O2 81.3(2) . 1_554
O22 Na38 O2 70.57(18) 1_554 1_554
O74 Na38 O130 162.5(2) 1_554 1_554
O148 Na38 O130 87.3(2) . 1_554
O147 Na38 O130 92.2(2) . 1_554
O22 Na38 O130 69.28(18) 1_554 1_554
O2 Na38 O130 70.79(19) 1_554 1_554
O74 Na38 Gd1 122.34(15) 1_554 1_554
O148 Na38 Gd1 127.02(18) . 1_554
O147 Na38 Gd1 109.20(17) . 1_554
O22 Na38 Gd1 41.54(13) 1_554 1_554
O2 Na38 Gd1 41.32(12) 1_554 1_554
O130 Na38 Gd1 41.99(11) 1_554 1_554
O74 Na38 Na42 36.91(18) 1_554 .
O148 Na38 Na42 68.2(2) . .
O147 Na38 Na42 103.7(2) . .
O22 Na38 Na42 104.2(2) 1_554 .
O2 Na38 Na42 138.57(19) 1_554 .
O130 Na38 Na42 147.8(2) 1_554 .
Gd1 Na38 Na42 145.30(15) 1_554 .
O74 Na38 Na40 78.54(16) 1_554 .
O148 Na38 Na40 72.13(17) . .
O147 Na38 Na40 28.57(15) . .
O22 Na38 Na40 167.42(16) 1_554 .
O2 Na38 Na40 101.32(15) 1_554 .
O130 Na38 Na40 117.98(15) 1_554 .
Gd1 Na38 Na40 136.49(10) 1_554 .
Na42 Na38 Na40 75.23(15) . .
O74 Na38 H4DZ 98.5 1_554 .
O148 Na38 H4DZ 100.8 . .
O147 Na38 H4DZ 19.7 . .
O22 Na38 H4DZ 133.3 1_554 .
O2 Na38 H4DZ 62.9 1_554 .
O130 Na38 H4DZ 92.1 1_554 .
Gd1 Na38 H4DZ 96.2 1_554 .
Na42 Na38 H4DZ 112.2 . .
Na40 Na38 H4DZ 40.5 . .
O4 Na39 O150 99.7(2) . .
O4 Na39 O146 99.7(2) . 1_556
O150 Na39 O146 82.1(2) . 1_556
O4 Na39 O86 96.5(2) . .
O150 Na39 O86 119.9(2) . .
O146 Na39 O86 149.9(2) 1_556 .
O4 Na39 O73 102.9(2) . .
O150 Na39 O73 154.4(2) . .
O146 Na39 O73 82.4(2) 1_556 .
O86 Na39 O73 69.3(2) . .
O4 Na39 O136 166.6(2) . 1_656
O150 Na39 O136 88.1(2) . 1_656
O146 Na39 O136 92.1(2) 1_556 1_656
O86 Na39 O136 70.11(19) . 1_656
O73 Na39 O136 72.23(19) . 1_656
O4 Na39 C3 21.23(19) . .
O150 Na39 C3 120.3(2) . .
O146 Na39 C3 106.3(2) 1_556 .
O86 Na39 C3 81.24(19) . .
O73 Na39 C3 83.7(2) . .
O136 Na39 C3 147.5(2) 1_656 .
O4 Na39 C134 170.5(2) . 1_656
O150 Na39 C134 74.4(2) . 1_656
O146 Na39 C134 72.3(2) 1_556 1_656
O86 Na39 C134 93.0(2) . 1_656
O73 Na39 C134 81.5(2) . 1_656
O136 Na39 C134 22.94(18) 1_656 1_656
C3 Na39 C134 165.2(2) . 1_656
O4 Na39 Gd65 125.62(15) . .
O150 Na39 Gd65 128.46(17) . .
O146 Na39 Gd65 109.36(16) 1_556 .
O86 Na39 Gd65 41.42(14) . .
O73 Na39 Gd65 41.09(13) . .
O136 Na39 Gd65 43.00(12) 1_656 .
C3 Na39 Gd65 104.77(16) . .
C134 Na39 Gd65 63.10(13) 1_656 .
O4 Na39 Na41 36.90(17) . .
O150 Na39 Na41 64.21(19) . .
O146 Na39 Na41 103.3(2) 1_556 .
O86 Na39 Na41 104.9(2) . .
O73 Na39 Na41 139.72(19) . .
O136 Na39 Na41 145.5(2) 1_656 .
C3 Na39 Na41 56.21(19) . .
C134 Na39 Na41 138.54(19) 1_656 .
Gd65 Na39 Na41 146.16(15) . .
O4 Na39 Na40 75.55(15) . 1_556
O150 Na39 Na40 71.80(17) . 1_556
O146 Na39 Na40 28.57(15) 1_556 1_556
O86 Na39 Na40 167.28(17) . 1_556
O73 Na39 Na40 102.39(17) . 1_556
O136 Na39 Na40 117.49(16) 1_656 1_556
C3 Na39 Na40 88.38(15) . 1_556
C134 Na39 Na40 95.33(17) 1_656 1_556
Gd65 Na39 Na40 136.75(10) . 1_556
Na41 Na39 Na40 74.80(14) . 1_556
O154 Na40 O152 165.2(3) . .
O154 Na40 O147 87.7(3) . .
O152 Na40 O147 103.7(3) . .
O154 Na40 O119 78.8(3) . 1_655
O152 Na40 O119 93.4(3) . 1_655
O147 Na40 O119 155.8(3) . 1_655
O154 Na40 O146 103.6(3) . .
O152 Na40 O146 88.1(2) . .
O147 Na40 O146 78.8(2) . .
O119 Na40 O146 85.0(2) 1_655 .
O154 Na40 O59 93.8(3) . .
O152 Na40 O59 78.4(3) . .
O147 Na40 O59 84.0(2) . .
O119 Na40 O59 116.6(3) 1_655 .
O146 Na40 O59 154.9(3) . .
O154 Na40 Na45 88.9(3) . .
O152 Na40 Na45 77.2(3) . .
O147 Na40 Na45 160.2(2) . .
O119 Na40 Na45 40.6(2) 1_655 .
O146 Na40 Na45 120.9(2) . .
O59 Na40 Na45 76.9(2) . .
O154 Na40 Na38 70.5(2) . .
O152 Na40 Na38 123.6(2) . .
O147 Na40 Na38 28.38(15) . .
O119 Na40 Na38 127.5(2) 1_655 .
O146 Na40 Na38 63.26(15) . .
O59 Na40 Na38 107.14(18) . .
Na45 Na40 Na38 159.1(2) . .
O154 Na40 Na39 123.8(3) . 1_554
O152 Na40 Na39 70.4(2) . 1_554
O147 Na40 Na39 63.90(15) . 1_554
O119 Na40 Na39 107.5(2) 1_655 1_554
O146 Na40 Na39 28.26(15) . 1_554
O59 Na40 Na39 126.7(2) . 1_554
Na45 Na40 Na39 132.60(18) . 1_554
Na38 Na40 Na39 61.96(7) . 1_554
O154 Na40 H4BZ 99.9 . .
O152 Na40 H4BZ 88.1 . .
O147 Na40 H4BZ 97.3 . .
O119 Na40 H4BZ 66.0 1_655 .
O146 Na40 H4BZ 19.0 . .
O59 Na40 H4BZ 166.3 . .
Na45 Na40 H4BZ 102.5 . .
Na38 Na40 H4BZ 78.4 . .
Na39 Na40 H4BZ 44.3 1_554 .
O154 Na40 H4CZ 88.0 . .
O152 Na40 H4CZ 99.7 . .
O147 Na40 H4CZ 19.1 . .
O119 Na40 H4CZ 166.7 1_655 .
O146 Na40 H4CZ 97.3 . .
O59 Na40 H4CZ 64.9 . .
Na45 Na40 H4CZ 141.3 . .
Na38 Na40 H4CZ 44.8 . .
Na39 Na40 H4CZ 79.0 1_554 .
H4BZ Na40 H4CZ 116.0 . .
O158 Na41 O162 83.1(5) . .
O158 Na41 O151 96.9(4) . .
O162 Na41 O151 130.8(5) . .
O158 Na41 O4 144.1(5) . .
O162 Na41 O4 108.6(4) . .
O151 Na41 O4 99.8(3) . .
O158 Na41 O153 75.3(4) . .
O162 Na41 O153 69.7(4) . .
O151 Na41 O153 157.8(5) . .
O4 Na41 O153 77.2(3) . .
O158 Na41 Na44 34.8(3) . .
O162 Na41 Na44 78.7(4) . .
O151 Na41 Na44 125.8(3) . .
O4 Na41 Na44 112.4(3) . .
O153 Na41 Na44 41.2(3) . .
O158 Na41 Na39 169.6(5) . .
O162 Na41 Na39 107.2(4) . .
O151 Na41 Na39 75.4(2) . .
O4 Na41 Na39 34.73(15) . .
O153 Na41 Na39 109.2(3) . .
Na44 Na41 Na39 147.1(2) . .
O158 Na41 H5OZ 17.7 . .
O162 Na41 H5OZ 72.2 . .
O151 Na41 H5OZ 93.5 . .
O4 Na41 H5OZ 160.4 . .
O153 Na41 H5OZ 85.0 . .
Na44 Na41 H5OZ 48.1 . .
Na39 Na41 H5OZ 164.9 . .
O161 Na42 O155 92.3(5) . .
O161 Na42 O74 150.8(5) . 1_554
O155 Na42 O74 96.9(4) . 1_554
O161 Na42 O170 82.2(6) . .
O155 Na42 O170 127.6(6) . .
O74 Na42 O170 112.8(5) 1_554 .
O161 Na42 O163 79.3(5) . .
O155 Na42 O163 155.3(5) . .
O74 Na42 O163 80.8(3) 1_554 .
O170 Na42 O163 74.7(5) . .
O161 Na42 Na'5 37.9(4) . 1_544
O155 Na42 Na'5 123.6(5) . 1_544
O74 Na42 Na'5 117.3(4) 1_554 1_544
O170 Na42 Na'5 80.2(5) . 1_544
O163 Na42 Na'5 42.0(3) . 1_544
O161 Na42 Na38 167.5(5) . .
O155 Na42 Na38 75.3(3) . .
O74 Na42 Na38 34.06(16) 1_554 .
O170 Na42 Na38 106.2(5) . .
O163 Na42 Na38 111.5(3) . .
Na'5 Na42 Na38 151.2(3) 1_544 .
O161 Na42 H6BZ 16.9 . .
O155 Na42 H6BZ 89.7 . .
O74 Na42 H6BZ 167.1 1_554 .
O170 Na42 H6BZ 70.8 . .
O163 Na42 H6BZ 88.6 . .
Na'5 Na42 H6BZ 50.3 1_544 .
Na38 Na42 H6BZ 158.6 . .
O161 Na42 H6CZ 16.1 . .
O155 Na42 H6CZ 81.2 . .
O74 Na42 H6CZ 140.8 1_554 .
O170 Na42 H6CZ 98.3 . .
O163 Na42 H6CZ 85.2 . .
Na'5 Na42 H6CZ 43.7 1_544 .
Na38 Na42 H6CZ 153.1 . .
H6BZ Na42 H6CZ 29.6 . .
O188 Na43 O25 87.6(8) . 2_667
O188 Na43 O160 131.2(10) . .
O25 Na43 O160 83.8(5) 2_667 .
O188 Na43 O89 89.6(8) . 2_767
O25 Na43 O89 166.8(6) 2_667 2_767
O160 Na43 O89 88.4(5) . 2_767
O188 Na43 O159 149.1(9) . .
O25 Na43 O159 79.9(4) 2_667 .
O160 Na43 O159 75.7(5) . .
O89 Na43 O159 108.5(5) 2_767 .
O188 Na43 Na'5 64.2(8) . .
O25 Na43 Na'5 77.1(4) 2_667 .
O160 Na43 Na'5 155.2(5) . .
O89 Na43 Na'5 113.1(4) 2_767 .
O159 Na43 Na'5 85.4(4) . .
O188 Na43 Na44 162.8(8) . .
O25 Na43 Na44 108.0(3) 2_667 .
O160 Na43 Na44 59.8(4) . .
O89 Na43 Na44 76.7(4) 2_767 .
O159 Na43 Na44 35.0(3) . .
Na'5 Na43 Na44 111.4(3) . .
O158 Na44 O173 102.1(6) . .
O158 Na44 O153 85.2(5) . .
O173 Na44 O153 100.7(7) . .
O158 Na44 O159 85.6(5) . .
O173 Na44 O159 82.3(6) . .
O153 Na44 O159 170.8(5) . .
O158 Na44 O62A 138.5(7) . 1_556
O173 Na44 O62A 119.0(7) . 1_556
O153 Na44 O62A 91.8(4) . 1_556
O159 Na44 O62A 94.3(5) . 1_556
O158 Na44 O62B 152.4(8) . 1_556
O173 Na44 O62B 105.2(8) . 1_556
O153 Na44 O62B 86.0(7) . 1_556
O159 Na44 O62B 101.7(7) . 1_556
O62A Na44 O62B 16.3(7) 1_556 1_556
O158 Na44 Na41 36.3(4) . .
O173 Na44 Na41 99.3(5) . .
O153 Na44 Na41 49.7(3) . .
O159 Na44 Na41 121.4(4) . .
O62A Na44 Na41 131.2(4) 1_556 .
O62B Na44 Na41 132.8(6) 1_556 .
O158 Na44 Na43 60.8(4) . .
O173 Na44 Na43 116.5(5) . .
O153 Na44 Na43 133.1(4) . .
O159 Na44 Na43 39.6(3) . .
O62A Na44 Na43 93.9(5) 1_556 .
O62B Na44 Na43 108.9(7) 1_556 .
Na41 Na44 Na43 94.7(2) . .
O158 Na44 H5OZ 15.8 . .
O173 Na44 H5OZ 115.1 . .
O153 Na44 H5OZ 91.7 . .
O159 Na44 H5OZ 79.2 . .
O62A Na44 H5OZ 124.0 1_556 .
O62B Na44 H5OZ 139.4 1_556 .
Na41 Na44 H5OZ 46.8 . .
Na43 Na44 H5OZ 47.9 . .
O158 Na44 H5PZ 20.6 . .
O173 Na44 H5PZ 84.7 . .
O153 Na44 H5PZ 99.2 . .
O159 Na44 H5PZ 72.3 . .
O62A Na44 H5PZ 151.6 1_556 .
O62B Na44 H5PZ 167.9 1_556 .
Na41 Na44 H5PZ 49.9 . .
Na43 Na44 H5PZ 59.7 . .
H5OZ Na44 H5PZ 30.4 . .
O175 Na45 O165 110.3(6) . .
O175 Na45 O119 126.4(6) . 1_655
O165 Na45 O119 101.5(5) . 1_655
O175 Na45 O157 127.8(6) . .
O165 Na45 O157 97.1(5) . .
O119 Na45 O157 87.6(4) 1_655 .
O175 Na45 Na40 156.2(6) . .
O165 Na45 Na40 71.0(3) . .
O119 Na45 Na40 35.6(2) 1_655 .
O157 Na45 Na40 74.1(3) . .
O161 Na'5 O163 85.0(7) 1_566 1_566
O161 Na'5 O121 141.9(9) 1_566 1_666
O163 Na'5 O121 91.4(6) 1_566 1_666
O161 Na'5 Na42 37.4(4) 1_566 1_566
O163 Na'5 Na42 48.1(4) 1_566 1_566
O121 Na'5 Na42 131.1(6) 1_666 1_566
O161 Na'5 Na43 62.1(5) 1_566 .
O163 Na'5 Na43 134.0(6) 1_566 .
O121 Na'5 Na43 95.9(5) 1_666 .
Na42 Na'5 Na43 96.7(4) 1_566 .
Na39 O146 Na40 123.2(3) 1_554 .
Na39 O146 H4AZ 89.5 1_554 .
Na40 O146 H4AZ 111.6 . .
Na39 O146 H4BZ 128.3 1_554 .
Na40 O146 H4BZ 91.7 . .
H4AZ O146 H4BZ 113.5 . .
Na38 O147 Na40 123.1(3) . .
Na38 O147 H4CZ 128.6 . .
Na40 O147 H4CZ 93.2 . .
Na38 O147 H4DZ 89.9 . .
Na40 O147 H4DZ 110.3 . .
H4CZ O147 H4DZ 111.9 . .
Na38 O148 H4EZ 109.5 . .
Gd65 O149 H4GZ 109.5 . .
Gd65 O149 H4HZ 127.9 . .
H4GZ O149 H4HZ 115.9 . .
Na39 O150 H5AZ 109.5 . .
Na41 O151 H5CZ 109.5 . .
Na40 O152 H5DZ 109.5 . .
Na40 O152 H5EZ 107.5 . .
H5DZ O152 H5EZ 100.9 . .
Na44 O153 Na41 89.1(4) . .
Na40 O154 H5GZ 109.5 . .
Na42 O155 H5IZ 109.5 . .
Na45 O157 H5MZ 109.5 . .
Na45 O157 H5NZ 97.1 . .
H5MZ O157 H5NZ 100.8 . .
Na44 O158 Na41 108.9(6) . .
Na44 O158 H5OZ 119.4 . .
Na41 O158 H5OZ 107.8 . .
Na44 O158 H5PZ 95.0 . .
Na41 O158 H5PZ 118.1 . .
H5OZ O158 H5PZ 107.8 . .
Na44 O159 Na43 105.3(5) . .
Na44 O159 H5QZ 129.0 . .
Na43 O159 H5QZ 84.9 . .
Na'5 O161 Na42 104.7(7) 1_544 .
Na'5 O161 H6BZ 118.2 1_544 .
Na42 O161 H6BZ 113.7 . .
Na'5 O161 H6CZ 93.5 1_544 .
Na42 O161 H6CZ 117.2 . .
H6BZ O161 H6CZ 108.2 . .
Na'5 O163 Na42 89.9(5) 1_544 .
Na'5 O163 H6EZ 126.5 1_544 .
Na42 O163 H6EZ 142.4 . .
Na45 O165 H6HZ 109.5 . .
Na42 O170 H7AZ 109.5 . .
Na43 O188 H8DZ 109.5 . .

loop_
_geom_bond_atom_site_label_1
_geom_bond_atom_site_label_2
_geom_bond_distance
_geom_bond_site_symmetry_2
Gd1 O9 2.382(5) .
Gd1 O2 2.391(5) .
Gd1 O24 2.412(7) .
Gd1 O22 2.406(5) .
Gd1 O133 2.406(6) .
Gd1 O130 2.408(5) .
Gd1 N17 2.629(7) .
Gd1 N19 2.649(8) .
Gd1 N6 2.646(7) .
Gd1 Na38 3.596(3) 1_556
O2 C3 1.280(10) .
O2 Na38 2.415(6) 1_556
C3 O4 1.249(9) .
C3 C5 1.490(11) .
C3 Na39 3.095(8) .
O4 Na39 2.336(6) .
O4 Na41 2.461(8) .
C5 N6 1.524(10) .
C5 H5A 0.9900 .
C5 H5B 0.9900 .
N6 C7 1.466(10) .
N6 C11 1.500(10) .
C7 C8 1.575(10) .
C7 H7A 0.9900 .
C7 H7B 0.9900 .
C8 O10 1.251(9) .
C8 O9 1.248(9) .
C11 C12 1.514(13) .
C11 H11A 0.9900 .
C11 H11B 0.9900 .
C12 N17 1.331(11) .
C12 C13 1.394(11) .
C13 C14 1.394(14) .
C13 H13 0.9500 .
C14 C15 1.345(15) .
C14 C28 1.411(11) .
C15 C16 1.364(13) .
C15 H15 0.9500 .
C16 N17 1.372(13) .
C16 C18 1.443(15) .
C18 N19 1.507(15) .
C18 H18A 0.9900 .
C18 H18B 0.9900 .
N19 C20 1.422(12) .
N19 C27 1.482(13) .
C20 C21 1.605(11) .
C20 H20A 0.9900 .
C20 H20B 0.9900 .
C21 O22 1.225(11) .
C21 O23 1.266(12) .
O22 Na38 2.371(5) 1_556
O24 C26 1.160(14) .
O25 C26 1.234(12) .
O25 Na43 2.432(11) 2_667
C26 C27 1.51(2) .
C27 H27A 0.9900 .
C27 H27B 0.9900 .
C28 C29 1.218(13) .
C29 C30 1.439(13) .
C30 C35 1.352(18) .
C30 C31 1.416(18) .
C31 C32 1.396(14) .
C31 H31 0.9500 .
C32 C33 1.310(18) .
C32 H32 0.9500 .
C33 C34 1.454(18) .
C33 C36 1.427(14) .
C34 C35 1.408(13) .
C34 H34 0.9500 .
C35 H35 0.9500 .
C36 C37 1.223(14) .
C37 C38 1.441(12) .
C38 C39 1.327(14) .
C38 C43 1.420(14) .
C39 C40 1.411(12) .
C39 H39 0.9500 .
C40 N41 1.363(13) .
C40 C54 1.429(14) .
N41 C42 1.320(11) .
N41 Gd64 2.613(7) .
C42 C43 1.404(11) .
C42 C44 1.500(12) .
C43 H43 0.9500 .
C44 N45 1.492(10) .
C44 H44A 0.9900 .
C44 H44B 0.9900 .
N45 C50 1.423(12) .
N45 C46 1.490(12) .
N45 Gd64 2.683(8) .
C46 C47B 1.18(4) .
C46 C47A 1.591(18) .
C46 O48B 1.75(4) .
C46 H46A 0.9900 .
C46 H46B 0.9900 .
C47A O49A 1.246(19) .
C47A O48A 1.21(2) .
C47A Gd64 3.035(18) .
O48A Gd64 2.302(11) .
C47B O49B 1.21(4) .
C47B O48B 1.18(5) .
O48B Gd64 2.50(3) .
C50 C51 1.515(14) .
C50 H50A 0.9900 .
C50 H50B 0.9900 .
C51 O53 1.238(11) .
C51 O52 1.235(11) .
O52 Gd64 2.386(5) .
C54 N55 1.501(10) .
C54 H54A 0.9900 .
C54 H54B 0.9900 .
N55 C60A 1.451(16) .
N55 C56 1.469(14) .
N55 C60B 1.59(6) .
N55 Gd64 2.673(9) .
C56 C57 1.498(12) .
C56 H56A 0.9900 .
C56 H56B 0.9900 .
C57 O59 1.239(12) .
C57 O58 1.323(11) .
O58 Gd64 2.390(6) .
O59 Na40 2.503(8) .
C60A C61A 1.48(2) .
C60A H60A 0.9900 .
C60A H60B 0.9900 .
C61A O62A 1.270(16) .
C61A O63A 1.38(2) .
O62A Na44 2.425(14) 1_554
O63A Gd64 2.439(11) .
C60B C61B 1.41(7) .
C60B Gd64 2.98(5) .
C60B H60C 0.9900 .
C60B H60D 0.9900 .
C61B O62B 1.22(2) .
C61B O63B 1.44(5) .
C61B Gd64 2.99(4) .
O62B Na44 2.94(4) 1_554
O63B Gd64 2.28(3) .
Gd64 O131 2.377(5) 1_554
Gd64 O132 2.493(5) 1_554
Gd64 C129 2.852(8) 1_554
Gd65 O66 2.374(5) .
Gd65 O73 2.381(5) .
Gd65 O88 2.374(6) .
Gd65 O86 2.397(6) .
Gd65 O149 2.420(6) .
Gd65 O136 2.457(5) 1_656
Gd65 N70 2.662(6) .
Gd65 N81 2.667(7) .
Gd65 N83 2.671(8) .
Gd65 Na39 3.596(3) .
O66 C67 1.262(10) .
C67 O68 1.261(9) .
C67 C69 1.464(11) .
C69 N70 1.463(10) .
C69 H69A 0.9900 .
C69 H69B 0.9900 .
N70 C75 1.457(10) .
N70 C71 1.478(10) .
C71 C72 1.527(12) .
C71 H71A 0.9900 .
C71 H71B 0.9900 .
C72 O73 1.275(10) .
C72 O74 1.252(10) .
O73 Na39 2.423(6) .
O74 Na38 2.326(6) 1_556
O74 Na42 2.494(9) 1_556
C75 C76 1.503(12) .
C75 H75A 0.9900 .
C75 H75B 0.9900 .
C76 N81 1.304(11) .
C76 C77 1.404(10) .
C77 C78 1.363(13) .
C77 H77 0.9500 .
C78 C79 1.374(13) .
C78 C92 1.458(10) .
C79 C80 1.381(12) .
C79 H79 0.9500 .
C80 N81 1.376(13) .
C80 C82 1.426(15) .
C82 N83 1.551(13) .
C82 H82A 0.9900 .
C82 H82B 0.9900 .
N83 C84 1.443(12) .
N83 C91 1.440(13) .
C84 C85 1.576(14) .
C84 H84A 0.9900 .
C84 H84B 0.9900 .
C85 O86 1.217(11) .
C85 O87 1.262(11) .
O86 Na39 2.401(6) .
O88 C90 1.262(13) .
O89 C90 1.264(12) .
O89 Na43 2.505(13) 2_767
C90 C91 1.570(13) .
C91 H91A 0.9900 .
C91 H91B 0.9900 .
C92 C93 1.162(12) .
C93 C94 1.451(12) .
C94 C95 1.317(16) .
C94 C96 1.348(16) .
C95 C96 1.385(14) 2_656
C95 H95 0.9500 .
C96 C95 1.385(14) 2_656
C96 H96 0.9500 .
Gd97 O106 2.328(7) .
Gd97 O98 2.363(6) .
Gd97 O135 2.386(6) .
Gd97 O118 2.415(6) .
Gd97 O120 2.449(7) .
Gd97 O137 2.491(6) .
Gd97 N113 2.610(6) .
Gd97 N102 2.622(8) .
Gd97 N115 2.704(8) .
Gd97 C134 2.853(7) .
O98 C99 1.333(13) .
C99 O100 1.242(11) .
C99 C101 1.522(16) .
C101 N102 1.437(13) .
C101 H10A 0.9900 .
C101 H10B 0.9900 .
N102 C107 1.501(10) .
N102 C103 1.539(13) .
C103 C104 1.499(17) .
C103 H10C 0.9900 .
C103 H10D 0.9900 .
C104 O106 1.164(15) .
C104 O105 1.265(12) .
C107 C108 1.494(14) .
C107 H10E 0.9900 .
C107 H10F 0.9900 .
C108 N113 1.329(11) .
C108 C109 1.392(12) .
C109 C110 1.418(16) .
C109 H109 0.9500 .
C110 C111 1.352(16) .
C110 C124 1.429(14) .
C111 C112 1.432(14) .
C111 H111 0.9500 .
C112 N113 1.379(11) .
C112 C114 1.405(14) .
C114 N115 1.491(12) .
C114 H11C 0.9900 .
C114 H11D 0.9900 .
N115 C123 1.420(13) .
N115 C116 1.507(13) .
C116 C117 1.478(13) .
C116 H11E 0.9900 .
C116 H11F 0.9900 .
C117 O119 1.285(11) .
C117 O118 1.329(11) .
O119 Na40 2.425(8) 1_455
O119 Na45 2.711(13) 1_455
O120 C122 1.371(18) .
O121 C122 1.239(13) .
O121 Na'5 2.584(18) 1_444
C122 C123 1.450(19) .
C123 H12A 0.9900 .
C123 H12B 0.9900 .
C124 C125 1.214(17) .
C125 C126 1.445(15) .
C126 C128 1.35(3) 2_666
C126 C127 1.27(3) .
C126 C1B7 1.51(3) .
C126 C1B8 1.53(3) 2_666
C127 C128 1.42(3) .
C127 H127 0.9500 .
C128 C126 1.35(3) 2_666
C128 H128 0.9500 .
C1B7 C1B8 1.51(3) .
C1B7 H1B7 0.9500 .
C1B8 C126 1.53(3) 2_666
C1B8 H1B8 0.9500 .
C129 O131 1.271(9) .
C129 O130 1.292(9) .
C129 O132 1.301(10) .
C129 Gd64 2.852(8) 1_556
O130 Na38 2.569(6) 1_556
O131 Gd64 2.377(5) 1_556
O132 Gd64 2.493(5) 1_556
O133 H3AZ 0.8400 .
O133 H3BZ 0.8469 .
C134 O136 1.274(9) .
C134 O135 1.298(8) .
C134 O137 1.312(10) .
C134 Na39 3.116(8) 1_454
O136 Gd65 2.457(5) 1_454
O136 Na39 2.485(6) 1_454
Na38 O74 2.326(6) 1_554
Na38 O148 2.342(6) .
Na38 O147 2.360(6) .
Na38 O22 2.371(5) 1_554
Na38 O2 2.415(6) 1_554
Na38 O130 2.569(6) 1_554
Na38 Gd1 3.596(3) 1_554
Na38 Na42 3.926(8) .
Na38 Na40 4.161(4) .
Na38 H4DZ 2.5050 .
Na39 O150 2.342(6) .
Na39 O146 2.387(6) 1_556
Na39 O136 2.485(6) 1_656
Na39 C134 3.116(8) 1_656
Na39 Na41 3.891(7) .
Na39 Na40 4.219(4) 1_556
Na40 O154 2.313(10) .
Na40 O152 2.309(9) .
Na40 O147 2.374(6) .
Na40 O119 2.425(8) 1_655
Na40 O146 2.410(6) .
Na40 Na45 4.045(12) .
Na40 Na39 4.219(4) 1_554
Na40 H4BZ 2.5766 .
Na40 H4CZ 2.5616 .
Na41 O158 2.227(13) .
Na41 O162 2.405(16) .
Na41 O151 2.460(11) .
Na41 O153 2.713(13) .
Na41 Na44 3.558(10) .
Na41 H5OZ 2.6045 .
Na42 O161 2.192(15) .
Na42 O155 2.379(13) .
Na42 O74 2.494(9) 1_554
Na42 O170 2.53(2) .
Na42 O163 2.600(12) .
Na42 Na'5 3.491(18) 1_544
Na42 H6BZ 2.6436 .
Na42 H6CZ 2.6820 .
Na43 O188 2.21(3) .
Na43 O25 2.432(11) 2_667
Na43 O160 2.455(17) .
Na43 O89 2.506(13) 2_767
Na43 O159 2.712(15) .
Na43 Na'5 4.116(19) .
Na43 Na44 4.101(12) .
Na44 O158 2.146(13) .
Na44 O173 2.178(19) .
Na44 O153 2.343(14) .
Na44 O159 2.441(15) .
Na44 O62A 2.425(14) 1_556
Na44 O62B 2.94(4) 1_556
Na44 H5OZ 2.6557 .
Na44 H5PZ 2.3695 .
Na45 O175 2.66(2) .
Na45 O165 2.722(15) .
Na45 O119 2.711(13) 1_655
Na45 O157 2.797(16) .
Na'5 O161 2.22(2) 1_566
Na'5 O163 2.334(18) 1_566
Na'5 O121 2.584(19) 1_666
Na'5 Na42 3.491(18) 1_566
O146 Na39 2.387(6) 1_554
O146 H4AZ 0.8390 .
O146 H4BZ 0.8409 .
O147 H4CZ 0.8390 .
O147 H4DZ 0.8431 .
O148 H4EZ 0.8400 .
O149 H4GZ 0.8400 .
O149 H4HZ 0.8475 .
O150 H5AZ 0.8400 .
O151 H5CZ 0.8400 .
O152 H5DZ 0.8400 .
O152 H5EZ 0.8386 .
O154 H5GZ 0.8400 .
O155 H5IZ 0.8400 .
O157 H5MZ 0.8400 .
O157 H5NZ 0.8400 .
O158 H5OZ 0.8317 .
O158 H5PZ 0.8351 .
O159 H5QZ 0.8387 .
O161 Na'5 2.22(2) 1_544
O161 H6BZ 0.8395 .
O161 H6CZ 0.8390 .
O163 Na'5 2.334(18) 1_544
O163 H6EZ 0.8431 .
O165 H6HZ 0.8400 .
O170 H7AZ 0.8400 .
O188 H8DZ 0.8400 .

loop_
_geom_torsion_atom_site_label_1
_geom_torsion_atom_site_label_2
_geom_torsion_atom_site_label_3
_geom_torsion_atom_site_label_4
_geom_torsion
_geom_torsion_site_symmetry_1
_geom_torsion_site_symmetry_4
O9 Gd1 O2 C3 23.2(6) . .
O24 Gd1 O2 C3 -107.6(7) . .
O22 Gd1 O2 C3 166.8(6) . .
O133 Gd1 O2 C3 -43.5(5) . .
O130 Gd1 O2 C3 -117.5(6) . .
N17 Gd1 O2 C3 88.6(6) . .
N19 Gd1 O2 C3 146.0(6) . .
N6 Gd1 O2 C3 29.8(5) . .
Na38 Gd1 O2 C3 -156.9(7) 1_556 .
O9 Gd1 O2 Na38 -179.84(18) . 1_556
O24 Gd1 O2 Na38 49.3(6) . 1_556
O22 Gd1 O2 Na38 -36.22(18) . 1_556
O133 Gd1 O2 Na38 113.4(2) . 1_556
O130 Gd1 O2 Na38 39.39(19) . 1_556
N17 Gd1 O2 Na38 -114.5(2) . 1_556
N19 Gd1 O2 Na38 -57.0(3) . 1_556
N6 Gd1 O2 Na38 -173.3(3) . 1_556
Gd1 O2 C3 O4 158.0(5) . .
Na38 O2 C3 O4 9.9(11) 1_556 .
Gd1 O2 C3 C5 -18.9(10) . .
Na38 O2 C3 C5 -167.0(5) 1_556 .
Gd1 O2 C3 Na39 -160.7(3) . .
Na38 O2 C3 Na39 51.2(6) 1_556 .
O2 C3 O4 Na39 71.4(8) . .
C5 C3 O4 Na39 -111.7(7) . .
O2 C3 O4 Na41 -144.4(6) . .
C5 C3 O4 Na41 32.5(9) . .
Na39 C3 O4 Na41 144.2(7) . .
O4 C3 C5 N6 166.3(6) . .
O2 C3 C5 N6 -16.6(10) . .
Na39 C3 C5 N6 116.3(6) . .
C3 C5 N6 C7 161.1(6) . .
C3 C5 N6 C11 -79.4(8) . .
C3 C5 N6 Gd1 37.5(8) . .
O9 Gd1 N6 C7 19.0(5) . .
O2 Gd1 N6 C7 -155.3(6) . .
O24 Gd1 N6 C7 -5.4(7) . .
O22 Gd1 N6 C7 158.5(5) . .
O133 Gd1 N6 C7 -62.4(5) . .
O130 Gd1 N6 C7 -115.2(5) . .
N17 Gd1 N6 C7 95.3(6) . .
N19 Gd1 N6 C7 82.4(6) . .
Na38 Gd1 N6 C7 -159.9(5) 1_556 .
O9 Gd1 N6 C11 -103.3(5) . .
O2 Gd1 N6 C11 82.4(4) . .
O24 Gd1 N6 C11 -127.8(5) . .
O22 Gd1 N6 C11 36.2(5) . .
O133 Gd1 N6 C11 175.2(5) . .
O130 Gd1 N6 C11 122.5(4) . .
N17 Gd1 N6 C11 -27.0(4) . .
N19 Gd1 N6 C11 -40.0(5) . .
Na38 Gd1 N6 C11 77.8(4) 1_556 .
O9 Gd1 N6 C5 141.1(6) . .
O2 Gd1 N6 C5 -33.2(5) . .
O24 Gd1 N6 C5 116.7(6) . .
O22 Gd1 N6 C5 -79.4(5) . .
O133 Gd1 N6 C5 59.7(5) . .
O130 Gd1 N6 C5 6.9(6) . .
N17 Gd1 N6 C5 -142.6(6) . .
N19 Gd1 N6 C5 -155.5(5) . .
Na38 Gd1 N6 C5 -37.8(5) 1_556 .
C11 N6 C7 C8 92.7(8) . .
C5 N6 C7 C8 -150.3(6) . .
Gd1 N6 C7 C8 -28.7(8) . .
N6 C7 C8 O10 -156.6(7) . .
N6 C7 C8 O9 26.5(10) . .
O10 C8 O9 Gd1 174.2(6) . .
C7 C8 O9 Gd1 -9.3(10) . .
O2 Gd1 O9 C8 1.2(7) . .
O24 Gd1 O9 C8 157.7(7) . .
O22 Gd1 O9 C8 -108.7(6) . .
O133 Gd1 O9 C8 72.1(6) . .
O130 Gd1 O9 C8 112.8(6) . .
N17 Gd1 O9 C8 -76.4(6) . .
N19 Gd1 O9 C8 -139.3(7) . .
N6 Gd1 O9 C8 -5.2(6) . .
Na38 Gd1 O9 C8 0.6(13) 1_556 .
C7 N6 C11 C12 -70.4(8) . .
C5 N6 C11 C12 170.4(6) . .
Gd1 N6 C11 C12 53.1(7) . .
N6 C11 C12 N17 -59.2(9) . .
N6 C11 C12 C13 121.7(8) . .
N17 C12 C13 C14 2.0(14) . .
C11 C12 C13 C14 -179.0(8) . .
C12 C13 C14 C15 -1.5(15) . .
C12 C13 C14 C28 178.9(9) . .
C13 C14 C15 C16 0.1(18) . .
C28 C14 C15 C16 179.7(12) . .
C14 C15 C16 N17 1(2) . .
C14 C15 C16 C18 -162.8(13) . .
C13 C12 N17 C16 -0.9(14) . .
C11 C12 N17 C16 180.0(9) . .
C13 C12 N17 Gd1 -147.7(7) . .
C11 C12 N17 Gd1 33.2(9) . .
C15 C16 N17 C12 -0.6(18) . .
C18 C16 N17 C12 165.7(10) . .
C15 C16 N17 Gd1 146.0(11) . .
C18 C16 N17 Gd1 -47.8(13) . .
O9 Gd1 N17 C12 69.5(6) . .
O2 Gd1 N17 C12 -60.0(6) . .
O24 Gd1 N17 C12 129.1(6) . .
O22 Gd1 N17 C12 -129.3(6) . .
O133 Gd1 N17 C12 26.4(7) . .
O130 Gd1 N17 C12 -123.2(6) . .
N19 Gd1 N17 C12 165.5(7) . .
N6 Gd1 N17 C12 -2.9(6) . .
Na38 Gd1 N17 C12 -99.9(6) 1_556 .
O9 Gd1 N17 C16 -77.0(7) . .
O2 Gd1 N17 C16 153.6(7) . .
O24 Gd1 N17 C16 -17.4(8) . .
O22 Gd1 N17 C16 84.3(7) . .
O133 Gd1 N17 C16 -120.1(7) . .
O130 Gd1 N17 C16 90.3(8) . .
N19 Gd1 N17 C16 19.0(7) . .
N6 Gd1 N17 C16 -149.4(8) . .
Na38 Gd1 N17 C16 113.6(7) 1_556 .
N17 C16 C18 N19 57.2(14) . .
C15 C16 C18 N19 -137.3(14) . .
C16 C18 N19 C20 -158.6(10) . .
C16 C18 N19 C27 77.8(12) . .
C16 C18 N19 Gd1 -39.7(12) . .
O9 Gd1 N19 C20 -161.3(6) . .
O2 Gd1 N19 C20 60.4(7) . .
O24 Gd1 N19 C20 -86.4(7) . .
O22 Gd1 N19 C20 38.5(6) . .
O133 Gd1 N19 C20 -103.5(6) . .
O130 Gd1 N19 C20 -21.4(7) . .
N17 Gd1 N19 C20 130.9(7) . .
N6 Gd1 N19 C20 144.0(6) . .
Na38 Gd1 N19 C20 25.5(7) 1_556 .
O9 Gd1 N19 C27 -41.2(6) . .
O2 Gd1 N19 C27 -179.5(6) . .
O24 Gd1 N19 C27 33.7(6) . .
O22 Gd1 N19 C27 158.5(7) . .
O133 Gd1 N19 C27 16.6(8) . .
O130 Gd1 N19 C27 98.6(6) . .
N17 Gd1 N19 C27 -109.1(7) . .
N6 Gd1 N19 C27 -95.9(7) . .
Na38 Gd1 N19 C27 145.5(6) 1_556 .
O9 Gd1 N19 C18 79.3(7) . .
O2 Gd1 N19 C18 -59.0(7) . .
O24 Gd1 N19 C18 154.2(7) . .
O22 Gd1 N19 C18 -81.0(7) . .
O133 Gd1 N19 C18 137.1(6) . .
O130 Gd1 N19 C18 -140.9(7) . .
N17 Gd1 N19 C18 11.4(7) . .
N6 Gd1 N19 C18 24.6(8) . .
Na38 Gd1 N19 C18 -94.0(7) 1_556 .
C27 N19 C20 C21 -162.2(9) . .
C18 N19 C20 C21 75.7(10) . .
Gd1 N19 C20 C21 -47.1(9) . .
N19 C20 C21 O22 31.0(13) . .
N19 C20 C21 O23 -157.3(11) . .
O23 C21 O22 Na38 -38.1(15) . 1_556
C20 C21 O22 Na38 133.1(7) . 1_556
O23 C21 O22 Gd1 -164.2(9) . .
C20 C21 O22 Gd1 7.0(12) . .
O9 Gd1 O22 C21 -59.0(8) . .
O2 Gd1 O22 C21 173.0(7) . .
O24 Gd1 O22 C21 24.5(7) . .
O133 Gd1 O22 C21 119.8(7) . .
O130 Gd1 O22 C21 93.8(7) . .
N17 Gd1 O22 C21 -89.2(7) . .
N19 Gd1 O22 C21 -24.4(7) . .
N6 Gd1 O22 C21 -144.2(7) . .
Na38 Gd1 O22 C21 135.9(8) 1_556 .
O9 Gd1 O22 Na38 165.1(2) . 1_556
O2 Gd1 O22 Na38 37.08(17) . 1_556
O24 Gd1 O22 Na38 -111.4(3) . 1_556
O133 Gd1 O22 Na38 -16.1(4) . 1_556
O130 Gd1 O22 Na38 -42.0(2) . 1_556
N17 Gd1 O22 Na38 135.0(2) . 1_556
N19 Gd1 O22 Na38 -160.3(3) . 1_556
N6 Gd1 O22 Na38 79.9(2) . 1_556
O9 Gd1 O24 C26 71.7(14) . .
O2 Gd1 O24 C26 -146.5(13) . .
O22 Gd1 O24 C26 -70.5(14) . .
O133 Gd1 O24 C26 148.8(14) . .
O130 Gd1 O24 C26 -136.7(14) . .
N17 Gd1 O24 C26 15.6(15) . .
N19 Gd1 O24 C26 -21.1(13) . .
N6 Gd1 O24 C26 94.8(14) . .
Na38 Gd1 O24 C26 -112.6(14) 1_556 .
Gd1 O24 C26 O25 -170.1(13) . .
Gd1 O24 C26 C27 1(2) . .
Na43 O25 C26 O24 39(3) 2_667 .
Na43 O25 C26 C27 -133.0(10) 2_667 .
C20 N19 C27 C26 70.6(12) . .
C18 N19 C27 C26 -168.5(10) . .
Gd1 N19 C27 C26 -45.9(10) . .
O24 C26 C27 N19 34.2(19) . .
O25 C26 C27 N19 -153.1(12) . .
C35 C30 C31 C32 1(2) . .
C29 C30 C31 C32 -177.8(14) . .
C30 C31 C32 C33 -7(3) . .
C31 C32 C33 C34 13(3) . .
C31 C32 C33 C36 -178.1(16) . .
C32 C33 C34 C35 -12(3) . .
C36 C33 C34 C35 177.7(15) . .
C31 C30 C35 C34 -2(2) . .
C29 C30 C35 C34 177.0(14) . .
C33 C34 C35 C30 7(2) . .
C43 C38 C39 C40 3.0(17) . .
C37 C38 C39 C40 -175.4(11) . .
C38 C39 C40 N41 -6.0(17) . .
C38 C39 C40 C54 178.4(10) . .
C39 C40 N41 C42 4.4(14) . .
C54 C40 N41 C42 -179.6(9) . .
C39 C40 N41 Gd64 -145.3(8) . .
C54 C40 N41 Gd64 30.7(11) . .
C40 N41 C42 C43 -0.1(14) . .
Gd64 N41 C42 C43 149.9(7) . .
C40 N41 C42 C44 177.6(8) . .
Gd64 N41 C42 C44 -32.4(10) . .
C39 C38 C43 C42 1.2(15) . .
C37 C38 C43 C42 179.7(9) . .
N41 C42 C43 C38 -2.8(14) . .
C44 C42 C43 C38 179.6(8) . .
N41 C42 C44 N45 55.4(11) . .
C43 C42 C44 N45 -126.8(9) . .
C42 C44 N45 C50 73.4(10) . .
C42 C44 N45 C46 -157.2(8) . .
C42 C44 N45 Gd64 -45.8(8) . .
C50 N45 C46 C47B -161(3) . .
C44 N45 C46 C47B 73(3) . .
Gd64 N45 C46 C47B -41(3) . .
C50 N45 C46 C47A -146.6(8) . .
C44 N45 C46 C47A 87.2(9) . .
Gd64 N45 C46 C47A -26.6(8) . .
C50 N45 C46 O48B -150.4(13) . .
C44 N45 C46 O48B 83.4(13) . .
Gd64 N45 C46 O48B -30.4(12) . .
C47B C46 C47A O49A -34(5) . .
N45 C46 C47A O49A 175.8(10) . .
O48B C46 C47A O49A -174(4) . .
C47B C46 C47A O48A 146(6) . .
N45 C46 C47A O48A -4.5(14) . .
O48B C46 C47A O48A 6(3) . .
C47B C46 C47A Gd64 173(5) . .
N45 C46 C47A Gd64 22.6(7) . .
O48B C46 C47A Gd64 33(3) . .
O49A C47A O48A Gd64 -138.4(11) . .
C46 C47A O48A Gd64 42.0(13) . .
N45 C46 C47B O49B -166(3) . .
C47A C46 C47B O49B 157(8) . .
O48B C46 C47B O49B 178(6) . .
N45 C46 C47B O48B 16(4) . .
C47A C46 C47B O48B -21(4) . .
O49B C47B O48B C46 -177(8) . .
C46 C47B O48B Gd64 33(6) . .
O49B C47B O48B Gd64 -144(5) . .
N45 C46 O48B C47B -168(3) . .
C47A C46 O48B C47B 22(4) . .
C47B C46 O48B Gd64 -159(4) . .
N45 C46 O48B Gd64 32.8(12) . .
C47A C46 O48B Gd64 -138(4) . .
C44 N45 C50 C51 -87.9(9) . .
C46 N45 C50 C51 148.0(8) . .
Gd64 N45 C50 C51 30.6(9) . .
N45 C50 C51 O53 159.7(8) . .
N45 C50 C51 O52 -24.0(12) . .
O53 C51 O52 Gd64 176.9(7) . .
C50 C51 O52 Gd64 0.9(11) . .
N41 C40 C54 N55 -49.1(14) . .
C39 C40 C54 N55 126.7(11) . .
C40 C54 N55 C60A 163.7(12) . .
C40 C54 N55 C56 -75.6(12) . .
C40 C54 N55 C60B 132(2) . .
C40 C54 N55 Gd64 40.4(11) . .
C60A N55 C56 C57 -75.5(10) . .
C54 N55 C56 C57 162.0(8) . .
C60B N55 C56 C57 -53(3) . .
Gd64 N55 C56 C57 42.6(9) . .
N55 C56 C57 O59 171.7(9) . .
N55 C56 C57 O58 -10.0(12) . .
O59 C57 O58 Gd64 141.3(9) . .
C56 C57 O58 Gd64 -36.8(11) . .
O58 C57 O59 Na40 -5.0(16) . .
C56 C57 O59 Na40 173.1(6) . .
C56 N55 C60A C61A 153.6(9) . .
C54 N55 C60A C61A -82.9(12) . .
C60B N55 C60A C61A 9(4) . .
Gd64 N55 C60A C61A 39.8(11) . .
N55 C60A C61A O62A 169.3(10) . .
N55 C60A C61A O63A -16.1(14) . .
O63A C61A O62A Na44 -97.9(17) . 1_554
C60A C61A O62A Na44 76.2(13) . 1_554
O62A C61A O63A Gd64 153.5(11) . .
C60A C61A O63A Gd64 -20.4(13) . .
C60A N55 C60B C61B -168(8) . .
C56 N55 C60B C61B 146(4) . .
C54 N55 C60B C61B -68(5) . .
Gd64 N55 C60B C61B 41(5) . .
C60A N55 C60B Gd64 151(4) . .
C56 N55 C60B Gd64 104.6(18) . .
C54 N55 C60B Gd64 -109.5(10) . .
N55 C60B C61B O62B 160(4) . .
Gd64 C60B C61B O62B -162(4) . .
N55 C60B C61B O63B -26(8) . .
Gd64 C60B C61B O63B 11(5) . .
N55 C60B C61B Gd64 -37(4) . .
O63B C61B O62B Na44 -116(6) . 1_554
C60B C61B O62B Na44 56(5) . 1_554
Gd64 C61B O62B Na44 -41(18) . 1_554
O62B C61B O63B Gd64 157(6) . .
C60B C61B O63B Gd64 -14(6) . .
C47A O48A Gd64 O63B 165.7(14) . .
C47A O48A Gd64 O52 -41.1(10) . .
C47A O48A Gd64 O131 33.2(9) . 1_554
C47A O48A Gd64 O58 97.1(11) . .
C47A O48A Gd64 O63A 165.8(9) . .
C47A O48A Gd64 O132 86.2(9) . 1_554
C47A O48A Gd64 O48B -22(3) . .
C47A O48A Gd64 N41 -104.0(9) . .
C47A O48A Gd64 N55 -161.6(8) . .
C47A O48A Gd64 N45 -40.4(8) . .
C47A O48A Gd64 C129 58.5(9) . 1_554
C61B O63B Gd64 O48A -178(3) . .
C61B O63B Gd64 O52 68(4) . .
C61B O63B Gd64 O131 -120(3) . 1_554
C61B O63B Gd64 O58 -29(3) . .
C61B O63B Gd64 O63A 2(3) . .
C61B O63B Gd64 O132 -95(3) . 1_554
C61B O63B Gd64 O48B 179(3) . .
C61B O63B Gd64 N41 91(3) . .
C61B O63B Gd64 N55 26(3) . .
C61B O63B Gd64 N45 155(3) . .
C61B O63B Gd64 C129 -108(3) . 1_554
C51 O52 Gd64 O48A 12.3(9) . .
C51 O52 Gd64 O63B 109(3) . .
C51 O52 Gd64 O131 -63.7(7) . 1_554
C51 O52 Gd64 O58 -146.9(7) . .
C51 O52 Gd64 O63A 143.8(8) . .
C51 O52 Gd64 O132 -91.0(7) . 1_554
C51 O52 Gd64 O48B 6.4(11) . .
C51 O52 Gd64 N41 84.2(7) . .
C51 O52 Gd64 N55 150.7(7) . .
C51 O52 Gd64 N45 11.6(7) . .
C51 O52 Gd64 C129 -74.8(7) . 1_554
C57 O58 Gd64 O48A 165.5(10) . .
C57 O58 Gd64 O63B 111.6(12) . .
C57 O58 Gd64 O52 -45.9(7) . .
C57 O58 Gd64 O131 -129.5(7) . 1_554
C57 O58 Gd64 O63A 100.9(7) . .
C57 O58 Gd64 O132 176.3(7) . 1_554
C57 O58 Gd64 O48B -161(2) . .
C57 O58 Gd64 N41 9.5(8) . .
C57 O58 Gd64 N55 44.1(7) . .
C57 O58 Gd64 N45 -72.8(8) . .
C57 O58 Gd64 C129 -155.9(7) . 1_554
C61A O63A Gd64 O48A -178.0(8) . .
C61A O63A Gd64 O63B -178(2) . .
C61A O63A Gd64 O52 37.4(10) . .
C61A O63A Gd64 O131 -106.4(7) . 1_554
C61A O63A Gd64 O58 -26.4(8) . .
C61A O63A Gd64 O132 -101.2(8) . 1_554
C61A O63A Gd64 O48B 179.8(11) . .
C61A O63A Gd64 N41 91.3(8) . .
C61A O63A Gd64 N55 29.8(7) . .
C61A O63A Gd64 N45 147.2(7) . .
C61A O63A Gd64 C129 -104.3(7) . 1_554
C47B O48B Gd64 O48A 157(7) . .
C46 O48B Gd64 O48A 179(4) . .
C47B O48B Gd64 O63B 164(5) . .
C46 O48B Gd64 O63B -174.1(19) . .
C47B O48B Gd64 O52 -39(5) . .
C46 O48B Gd64 O52 -16.6(18) . .
C47B O48B Gd64 O131 35(5) . 1_554
C46 O48B Gd64 O131 56.7(13) . 1_554
C47B O48B Gd64 O58 66(5) . .
C46 O48B Gd64 O58 88(3) . .
C47B O48B Gd64 O63A 165(5) . .
C46 O48B Gd64 O63A -173.2(14) . .
C47B O48B Gd64 O132 89(5) . 1_554
C46 O48B Gd64 O132 111.1(15) . 1_554
C47B O48B Gd64 N41 -105(5) . .
C46 O48B Gd64 N41 -82.8(14) . .
C47B O48B Gd64 N55 -150(4) . .
C46 O48B Gd64 N55 -127.8(13) . .
C47B O48B Gd64 N45 -45(4) . .
C46 O48B Gd64 N45 -22.6(9) . .
C47B O48B Gd64 C129 62(5) . 1_554
C46 O48B Gd64 C129 83.6(14) . 1_554
C42 N41 Gd64 O48A 69.0(7) . .
C40 N41 Gd64 O48A -140.4(8) . .
C42 N41 Gd64 O63B 123.4(11) . .
C40 N41 Gd64 O63B -85.9(11) . .
C42 N41 Gd64 O52 -65.6(6) . .
C40 N41 Gd64 O52 85.1(7) . .
C42 N41 Gd64 O131 -15.0(8) . 1_554
C40 N41 Gd64 O131 135.6(6) . 1_554
C42 N41 Gd64 O58 -122.9(6) . .
C40 N41 Gd64 O58 27.7(7) . .
C42 N41 Gd64 O63A 144.7(7) . .
C40 N41 Gd64 O63A -64.6(7) . .
C42 N41 Gd64 O132 102.2(9) . 1_554
C40 N41 Gd64 O132 -107.2(9) . 1_554
C42 N41 Gd64 O48B 52.6(11) . .
C40 N41 Gd64 O48B -156.7(12) . .
C42 N41 Gd64 N55 -156.3(7) . .
C40 N41 Gd64 N55 -5.6(7) . .
C42 N41 Gd64 N45 4.8(6) . .
C40 N41 Gd64 N45 155.4(7) . .
C42 N41 Gd64 C129 12.7(11) . 1_554
C40 N41 Gd64 C129 163.3(7) . 1_554
C60A N55 Gd64 O48A -72.5(10) . .
C56 N55 Gd64 O48A 171.7(6) . .
C54 N55 Gd64 O48A 50.8(8) . .
C60B N55 Gd64 O48A -57.3(18) . .
C60A N55 Gd64 O63B -46.1(11) . .
C56 N55 Gd64 O63B -161.9(9) . .
C54 N55 Gd64 O63B 77.2(10) . .
C60B N55 Gd64 O63B -31(2) . .
C60A N55 Gd64 O52 148.2(9) . .
C56 N55 Gd64 O52 32.4(5) . .
C54 N55 Gd64 O52 -88.5(6) . .
C60B N55 Gd64 O52 163.4(18) . .
C60A N55 Gd64 O131 83.1(10) . 1_554
C56 N55 Gd64 O131 -32.7(7) . 1_554
C54 N55 Gd64 O131 -153.6(5) . 1_554
C60B N55 Gd64 O131 98.3(18) . 1_554
C60A N55 Gd64 O58 72.8(9) . .
C56 N55 Gd64 O58 -43.0(5) . .
C54 N55 Gd64 O58 -163.9(7) . .
C60B N55 Gd64 O58 88.0(18) . .
C60A N55 Gd64 O63A -36.3(9) . .
C56 N55 Gd64 O63A -152.1(7) . .
C54 N55 Gd64 O63A 87.0(7) . .
C60B N55 Gd64 O63A -21.1(18) . .
C60A N55 Gd64 O132 19.1(9) . 1_554
C56 N55 Gd64 O132 -96.7(5) . 1_554
C54 N55 Gd64 O132 142.4(6) . 1_554
C60B N55 Gd64 O132 34.3(18) . 1_554
C60A N55 Gd64 O48B -89.7(17) . .
C56 N55 Gd64 O48B 154.4(16) . .
C54 N55 Gd64 O48B 33.5(17) . .
C60B N55 Gd64 O48B -75(2) . .
C60A N55 Gd64 N41 -140.8(9) . .
C56 N55 Gd64 N41 103.3(6) . .
C54 N55 Gd64 N41 -17.6(6) . .
C60B N55 Gd64 N41 -125.7(18) . .
C60A N55 Gd64 N45 -163.0(8) . .
C56 N55 Gd64 N45 81.2(6) . .
C54 N55 Gd64 N45 -39.7(8) . .
C60B N55 Gd64 N45 -147.8(18) . .
C60A N55 Gd64 C129 44.6(10) . 1_554
C56 N55 Gd64 C129 -71.2(6) . 1_554
C54 N55 Gd64 C129 167.9(5) . 1_554
C60B N55 Gd64 C129 59.8(18) . 1_554
C50 N45 Gd64 O48A 159.0(7) . .
C44 N45 Gd64 O48A -80.0(6) . .
C46 N45 Gd64 O48A 33.6(6) . .
C50 N45 Gd64 O63B -177.5(11) . .
C44 N45 Gd64 O63B -56.5(11) . .
C46 N45 Gd64 O63B 57.1(11) . .
C50 N45 Gd64 O52 -21.6(5) . .
C44 N45 Gd64 O52 99.4(6) . .
C46 N45 Gd64 O52 -147.0(6) . .
C50 N45 Gd64 O131 66.8(6) . 1_554
C44 N45 Gd64 O131 -172.2(6) . 1_554
C46 N45 Gd64 O131 -58.6(6) . 1_554
C50 N45 Gd64 O58 7.1(7) . .
C44 N45 Gd64 O58 128.1(5) . .
C46 N45 Gd64 O58 -118.3(6) . .
C50 N45 Gd64 O63A -164.0(6) . .
C44 N45 Gd64 O63A -43.0(7) . .
C46 N45 Gd64 O63A 70.5(7) . .
C50 N45 Gd64 O132 100.7(6) . 1_554
C44 N45 Gd64 O132 -138.3(5) . 1_554
C46 N45 Gd64 O132 -24.7(6) . 1_554
C50 N45 Gd64 O48B 152.4(12) . .
C44 N45 Gd64 O48B -86.6(12) . .
C46 N45 Gd64 O48B 26.9(12) . .
C50 N45 Gd64 N41 -99.2(6) . .
C44 N45 Gd64 N41 21.8(5) . .
C46 N45 Gd64 N41 135.4(6) . .
C50 N45 Gd64 N55 -77.2(7) . .
C44 N45 Gd64 N55 43.8(7) . .
C46 N45 Gd64 N55 157.4(6) . .
C50 N45 Gd64 C129 83.6(6) . 1_554
C44 N45 Gd64 C129 -155.4(5) . 1_554
C46 N45 Gd64 C129 -41.8(6) . 1_554
O73 Gd65 O66 C67 -1.1(7) . .
O88 Gd65 O66 C67 155.7(7) . .
O86 Gd65 O66 C67 -112.9(7) . .
O149 Gd65 O66 C67 69.6(6) . .
O136 Gd65 O66 C67 109.8(6) 1_656 .
N70 Gd65 O66 C67 -7.7(6) . .
N81 Gd65 O66 C67 -78.3(6) . .
N83 Gd65 O66 C67 -141.1(7) . .
Gd65 O66 C67 O68 177.9(6) . .
Gd65 O66 C67 C69 -5.7(11) . .
O68 C67 C69 N70 -158.1(7) . .
O66 C67 C69 N70 25.3(11) . .
C67 C69 N70 C75 90.1(8) . .
C67 C69 N70 C71 -148.7(7) . .
C67 C69 N70 Gd65 -28.7(8) . .
O66 Gd65 N70 C69 18.4(5) . .
O73 Gd65 N70 C69 -155.8(6) . .
O88 Gd65 N70 C69 -5.6(7) . .
O86 Gd65 N70 C69 159.0(5) . .
O149 Gd65 N70 C69 -62.9(5) . .
O136 Gd65 N70 C69 -115.3(5) 1_656 .
N81 Gd65 N70 C69 94.5(5) . .
N83 Gd65 N70 C69 82.3(6) . .
Na39 Gd65 N70 C69 -158.3(5) . .
O66 Gd65 N70 C75 -100.6(5) . .
O73 Gd65 N70 C75 85.2(5) . .
O88 Gd65 N70 C75 -124.6(5) . .
O86 Gd65 N70 C75 40.0(5) . .
O149 Gd65 N70 C75 178.1(5) . .
O136 Gd65 N70 C75 125.7(4) 1_656 .
N81 Gd65 N70 C75 -24.5(4) . .
N83 Gd65 N70 C75 -36.7(5) . .
Na39 Gd65 N70 C75 82.7(4) . .
O66 Gd65 N70 C71 140.7(6) . .
O73 Gd65 N70 C71 -33.6(5) . .
O88 Gd65 N70 C71 116.6(5) . .
O86 Gd65 N70 C71 -78.8(5) . .
O149 Gd65 N70 C71 59.3(5) . .
O136 Gd65 N70 C71 7.0(6) 1_656 .
N81 Gd65 N70 C71 -143.2(6) . .
N83 Gd65 N70 C71 -155.4(5) . .
Na39 Gd65 N70 C71 -36.1(5) . .
C69 N70 C71 C72 155.8(6) . .
C75 N70 C71 C72 -82.7(8) . .
Gd65 N70 C71 C72 36.3(7) . .
N70 C71 C72 O73 -14.4(10) . .
N70 C71 C72 O74 167.9(7) . .
O74 C72 O73 Gd65 156.0(6) . .
C71 C72 O73 Gd65 -21.6(9) . .
O74 C72 O73 Na39 13.1(12) . .
C71 C72 O73 Na39 -164.5(5) . .
O66 Gd65 O73 C72 23.9(7) . .
O88 Gd65 O73 C72 -108.4(7) . .
O86 Gd65 O73 C72 169.1(6) . .
O149 Gd65 O73 C72 -42.5(6) . .
O136 Gd65 O73 C72 -116.0(6) 1_656 .
N70 Gd65 O73 C72 30.7(5) . .
N81 Gd65 O73 C72 88.9(6) . .
N83 Gd65 O73 C72 146.8(6) . .
Na39 Gd65 O73 C72 -153.0(7) . .
O66 Gd65 O73 Na39 176.9(2) . .
O88 Gd65 O73 Na39 44.5(5) . .
O86 Gd65 O73 Na39 -37.96(19) . .
O149 Gd65 O73 Na39 110.5(2) . .
O136 Gd65 O73 Na39 37.0(2) 1_656 .
N70 Gd65 O73 Na39 -176.3(3) . .
N81 Gd65 O73 Na39 -118.1(2) . .
N83 Gd65 O73 Na39 -60.2(3) . .
O73 C72 O74 Na38 69.3(9) . 1_556
C71 C72 O74 Na38 -113.2(7) . 1_556
O73 C72 O74 Na42 -141.8(7) . 1_556
C71 C72 O74 Na42 35.8(10) . 1_556
C69 N70 C75 C76 -67.9(9) . .
C71 N70 C75 C76 168.9(7) . .
Gd65 N70 C75 C76 50.2(7) . .
N70 C75 C76 N81 -57.9(10) . .
N70 C75 C76 C77 120.3(9) . .
N81 C76 C77 C78 -0.2(14) . .
C75 C76 C77 C78 -178.2(8) . .
C76 C77 C78 C79 -0.7(14) . .
C76 C77 C78 C92 178.3(9) . .
C77 C78 C79 C80 -0.4(17) . .
C92 C78 C79 C80 -179.3(12) . .
C78 C79 C80 N81 2(2) . .
C78 C79 C80 C82 -165.8(12) . .
C77 C76 N81 C80 2.0(15) . .
C75 C76 N81 C80 -179.9(9) . .
C77 C76 N81 Gd65 -145.1(7) . .
C75 C76 N81 Gd65 33.0(9) . .
C79 C80 N81 C76 -2.9(17) . .
C82 C80 N81 C76 166.8(10) . .
C79 C80 N81 Gd65 144.0(10) . .
C82 C80 N81 Gd65 -46.3(13) . .
O66 Gd65 N81 C76 68.3(6) . .
O73 Gd65 N81 C76 -61.9(6) . .
O88 Gd65 N81 C76 127.9(6) . .
O86 Gd65 N81 C76 -131.1(6) . .
O149 Gd65 N81 C76 24.9(7) . .
O136 Gd65 N81 C76 -123.4(6) 1_656 .
N70 Gd65 N81 C76 -4.5(6) . .
N83 Gd65 N81 C76 164.5(7) . .
Na39 Gd65 N81 C76 -101.3(6) . .
O66 Gd65 N81 C80 -79.2(8) . .
O73 Gd65 N81 C80 150.6(8) . .
O88 Gd65 N81 C80 -19.6(8) . .
O86 Gd65 N81 C80 81.3(8) . .
O149 Gd65 N81 C80 -122.7(7) . .
O136 Gd65 N81 C80 89.1(8) 1_656 .
N70 Gd65 N81 C80 -152.0(8) . .
N83 Gd65 N81 C80 17.0(7) . .
Na39 Gd65 N81 C80 111.2(7) . .
N81 C80 C82 N83 55.6(13) . .
C79 C80 C82 N83 -135.9(13) . .
C80 C82 N83 C84 -156.6(9) . .
C80 C82 N83 C91 80.8(10) . .
C80 C82 N83 Gd65 -38.5(10) . .
O66 Gd65 N83 C84 -162.5(7) . .
O73 Gd65 N83 C84 58.7(7) . .
O88 Gd65 N83 C84 -87.3(7) . .
O86 Gd65 N83 C84 35.3(6) . .
O149 Gd65 N83 C84 -105.4(7) . .
O136 Gd65 N83 C84 -23.0(7) 1_656 .
N70 Gd65 N83 C84 142.3(6) . .
N81 Gd65 N83 C84 129.9(7) . .
Na39 Gd65 N83 C84 22.1(7) . .
O66 Gd65 N83 C91 -38.3(6) . .
O73 Gd65 N83 C91 -177.1(5) . .
O88 Gd65 N83 C91 36.9(6) . .
O86 Gd65 N83 C91 159.5(7) . .
O149 Gd65 N83 C91 18.8(7) . .
O136 Gd65 N83 C91 101.2(6) 1_656 .
N70 Gd65 N83 C91 -93.5(6) . .
N81 Gd65 N83 C91 -105.9(6) . .
Na39 Gd65 N83 C91 146.3(6) . .
O66 Gd65 N83 C82 79.2(6) . .
O73 Gd65 N83 C82 -59.6(7) . .
O88 Gd65 N83 C82 154.4(7) . .
O86 Gd65 N83 C82 -83.0(6) . .
O149 Gd65 N83 C82 136.3(6) . .
O136 Gd65 N83 C82 -141.3(6) 1_656 .
N70 Gd65 N83 C82 24.0(7) . .
N81 Gd65 N83 C82 11.6(6) . .
Na39 Gd65 N83 C82 -96.2(6) . .
C91 N83 C84 C85 -163.6(9) . .
C82 N83 C84 C85 79.6(10) . .
Gd65 N83 C84 C85 -43.1(9) . .
N83 C84 C85 O86 27.4(13) . .
N83 C84 C85 O87 -162.0(9) . .
O87 C85 O86 Gd65 -160.4(8) . .
C84 C85 O86 Gd65 9.0(11) . .
O87 C85 O86 Na39 -34.2(13) . .
C84 C85 O86 Na39 135.2(7) . .
O66 Gd65 O86 C85 -56.2(8) . .
O73 Gd65 O86 C85 174.3(7) . .
O88 Gd65 O86 C85 26.0(7) . .
O149 Gd65 O86 C85 120.0(7) . .
O136 Gd65 O86 C85 95.5(7) 1_656 .
N70 Gd65 O86 C85 -143.4(6) . .
N81 Gd65 O86 C85 -88.3(7) . .
N83 Gd65 O86 C85 -24.5(6) . .
Na39 Gd65 O86 C85 135.9(7) . .
O66 Gd65 O86 Na39 167.9(2) . .
O73 Gd65 O86 Na39 38.38(18) . .
O88 Gd65 O86 Na39 -109.9(2) . .
O149 Gd65 O86 Na39 -15.9(4) . .
O136 Gd65 O86 Na39 -40.43(19) 1_656 .
N70 Gd65 O86 Na39 80.7(2) . .
N81 Gd65 O86 Na39 135.8(2) . .
N83 Gd65 O86 Na39 -160.4(3) . .
O66 Gd65 O88 C90 69.8(9) . .
O73 Gd65 O88 C90 -147.0(8) . .
O86 Gd65 O88 C90 -73.7(9) . .
O149 Gd65 O88 C90 146.6(9) . .
O136 Gd65 O88 C90 -139.5(9) 1_656 .
N70 Gd65 O88 C90 92.4(10) . .
N81 Gd65 O88 C90 13.8(10) . .
N83 Gd65 O88 C90 -22.8(9) . .
Na39 Gd65 O88 C90 -116.3(9) . .
Gd65 O88 C90 O89 -171.7(11) . .
Gd65 O88 C90 C91 5.6(15) . .
Na43 O89 C90 O88 43(2) 2_767 .
Na43 O89 C90 C91 -134.8(10) 2_767 .
C84 N83 C91 C90 74.3(11) . .
C82 N83 C91 C90 -167.9(8) . .
Gd65 N83 C91 C90 -45.2(9) . .
O88 C90 C91 N83 30.4(14) . .
O89 C90 C91 N83 -152.1(12) . .
C96 C94 C95 C96 1(3) . 2_656
C93 C94 C95 C96 -177.6(15) . 2_656
C95 C94 C96 C95 -1(3) . 2_656
C93 C94 C96 C95 177.6(14) . 2_656
O106 Gd97 O98 C99 8.7(7) . .
O135 Gd97 O98 C99 -64.5(6) . .
O118 Gd97 O98 C99 -147.9(7) . .
O120 Gd97 O98 C99 141.2(7) . .
O137 Gd97 O98 C99 -93.5(7) . .
N113 Gd97 O98 C99 82.4(6) . .
N102 Gd97 O98 C99 10.8(6) . .
N115 Gd97 O98 C99 149.2(6) . .
C134 Gd97 O98 C99 -77.1(6) . .
Gd97 O98 C99 O100 -178.7(7) . .
Gd97 O98 C99 C101 1.1(11) . .
O100 C99 C101 N102 157.5(9) . .
O98 C99 C101 N102 -22.3(12) . .
C99 C101 N102 C107 -92.1(9) . .
C99 C101 N102 C103 147.6(8) . .
C99 C101 N102 Gd97 29.4(9) . .
O106 Gd97 N102 C101 157.1(7) . .
O98 Gd97 N102 C101 -21.2(6) . .
O135 Gd97 N102 C101 65.9(6) . .
O118 Gd97 N102 C101 7.7(8) . .
O120 Gd97 N102 C101 -164.3(6) . .
O137 Gd97 N102 C101 101.2(7) . .
N113 Gd97 N102 C101 -99.3(7) . .
N115 Gd97 N102 C101 -78.0(7) . .
C134 Gd97 N102 C101 83.1(7) . .
O106 Gd97 N102 C107 -83.5(7) . .
O98 Gd97 N102 C107 98.3(7) . .
O135 Gd97 N102 C107 -174.7(7) . .
O118 Gd97 N102 C107 127.1(6) . .
O120 Gd97 N102 C107 -44.9(8) . .
O137 Gd97 N102 C107 -139.3(7) . .
N113 Gd97 N102 C107 20.1(7) . .
N115 Gd97 N102 C107 41.4(8) . .
C134 Gd97 N102 C107 -157.5(7) . .
O106 Gd97 N102 C103 33.7(5) . .
O98 Gd97 N102 C103 -144.5(6) . .
O135 Gd97 N102 C103 -57.5(5) . .
O118 Gd97 N102 C103 -115.7(6) . .
O120 Gd97 N102 C103 72.3(6) . .
O137 Gd97 N102 C103 -22.1(6) . .
N113 Gd97 N102 C103 137.3(6) . .
N115 Gd97 N102 C103 158.6(5) . .
C134 Gd97 N102 C103 -40.3(5) . .
C101 N102 C103 C104 -151.6(8) . .
C107 N102 C103 C104 88.7(9) . .
Gd97 N102 C103 C104 -30.1(8) . .
N102 C103 C104 O106 0.1(14) . .
N102 C103 C104 O105 179.3(10) . .
O105 C104 O106 Gd97 -140.9(11) . .
C103 C104 O106 Gd97 38.2(14) . .
O98 Gd97 O106 C104 -37.8(10) . .
O135 Gd97 O106 C104 34.2(9) . .
O118 Gd97 O106 C104 95.1(10) . .
O120 Gd97 O106 C104 168.6(9) . .
O137 Gd97 O106 C104 88.6(9) . .
N113 Gd97 O106 C104 -102.7(9) . .
N102 Gd97 O106 C104 -40.0(9) . .
N115 Gd97 O106 C104 -159.6(8) . .
C134 Gd97 O106 C104 60.6(9) . .
C101 N102 C107 C108 77.7(10) . .
C103 N102 C107 C108 -158.7(8) . .
Gd97 N102 C107 C108 -43.8(10) . .
N102 C107 C108 N113 55.1(12) . .
N102 C107 C108 C109 -125.4(9) . .
N113 C108 C109 C110 0.3(15) . .
C107 C108 C109 C110 -179.2(9) . .
C108 C109 C110 C111 -3.4(15) . .
C108 C109 C110 C124 -177.0(11) . .
C109 C110 C111 C112 5.5(15) . .
C124 C110 C111 C112 178.8(12) . .
C110 C111 C112 N113 -4.5(14) . .
C110 C111 C112 C114 176.6(10) . .
C109 C108 N113 C112 0.5(13) . .
C107 C108 N113 C112 -180.0(8) . .
C109 C108 N113 Gd97 144.4(8) . .
C107 C108 N113 Gd97 -36.1(10) . .
C111 C112 N113 C108 1.6(12) . .
C114 C112 N113 C108 -179.5(9) . .
C111 C112 N113 Gd97 -142.2(7) . .
C114 C112 N113 Gd97 36.7(10) . .
O106 Gd97 N113 C108 68.9(7) . .
O98 Gd97 N113 C108 -65.1(6) . .
O135 Gd97 N113 C108 -13.3(8) . .
O118 Gd97 N113 C108 -121.4(6) . .
O120 Gd97 N113 C108 145.0(7) . .
O137 Gd97 N113 C108 104.7(9) . .
N102 Gd97 N113 C108 7.5(6) . .
N115 Gd97 N113 C108 -154.3(7) . .
C134 Gd97 N113 C108 14.3(10) . .
O106 Gd97 N113 C112 -145.8(6) . .
O98 Gd97 N113 C112 80.3(6) . .
O135 Gd97 N113 C112 132.0(6) . .
O118 Gd97 N113 C112 23.9(7) . .
O120 Gd97 N113 C112 -69.6(6) . .
O137 Gd97 N113 C112 -110.0(9) . .
N102 Gd97 N113 C112 152.9(7) . .
N115 Gd97 N113 C112 -8.9(6) . .
C134 Gd97 N113 C112 159.7(6) . .
N113 C112 C114 N115 -54.6(13) . .
C111 C112 C114 N115 124.3(10) . .
C112 C114 N115 C123 161.9(11) . .
C112 C114 N115 C116 -74.5(12) . .
C112 C114 N115 Gd97 41.5(11) . .
O106 Gd97 N115 C123 -69.9(8) . .
O98 Gd97 N115 C123 150.3(8) . .
O135 Gd97 N115 C123 87.5(8) . .
O118 Gd97 N115 C123 75.7(7) . .
O120 Gd97 N115 C123 -34.9(7) . .
O137 Gd97 N115 C123 22.2(8) . .
N113 Gd97 N115 C123 -137.1(8) . .
N102 Gd97 N115 C123 -158.5(7) . .
C134 Gd97 N115 C123 48.4(8) . .
O106 Gd97 N115 C116 171.8(5) . .
O98 Gd97 N115 C116 32.0(6) . .
O135 Gd97 N115 C116 -30.8(7) . .
O118 Gd97 N115 C116 -42.6(5) . .
O120 Gd97 N115 C116 -153.2(6) . .
O137 Gd97 N115 C116 -96.1(6) . .
N113 Gd97 N115 C116 104.6(6) . .
N102 Gd97 N115 C116 83.2(6) . .
C134 Gd97 N115 C116 -69.9(6) . .
O106 Gd97 N115 C114 51.0(8) . .
O98 Gd97 N115 C114 -88.8(7) . .
O135 Gd97 N115 C114 -151.6(6) . .
O118 Gd97 N115 C114 -163.4(7) . .
O120 Gd97 N115 C114 86.0(7) . .
O137 Gd97 N115 C114 143.1(6) . .
N113 Gd97 N115 C114 -16.3(6) . .
N102 Gd97 N115 C114 -37.7(8) . .
C134 Gd97 N115 C114 169.2(6) . .
C123 N115 C116 C117 -77.0(10) . .
C114 N115 C116 C117 159.3(8) . .
Gd97 N115 C116 C117 40.9(8) . .
N115 C116 C117 O119 170.0(8) . .
N115 C116 C117 O118 -7.9(12) . .
O119 C117 O118 Gd97 144.7(8) . .
C116 C117 O118 Gd97 -37.5(11) . .
O106 Gd97 O118 C117 168.6(7) . .
O98 Gd97 O118 C117 -46.6(7) . .
O135 Gd97 O118 C117 -129.8(7) . .
O120 Gd97 O118 C117 99.7(7) . .
O137 Gd97 O118 C117 175.1(7) . .
N113 Gd97 O118 C117 8.9(7) . .
N102 Gd97 O118 C117 -74.3(7) . .
N115 Gd97 O118 C117 42.9(6) . .
C134 Gd97 O118 C117 -156.8(7) . .
O118 C117 O119 Na40 -7.2(14) . 1_455
C116 C117 O119 Na40 174.9(6) . 1_455
O118 C117 O119 Na45 -148.5(8) . 1_455
C116 C117 O119 Na45 33.6(11) . 1_455
O106 Gd97 O120 C122 -180.0(7) . .
O98 Gd97 O120 C122 34.8(9) . .
O135 Gd97 O120 C122 -110.8(7) . .
O118 Gd97 O120 C122 -29.7(7) . .
O137 Gd97 O120 C122 -103.7(7) . .
N113 Gd97 O120 C122 88.6(7) . .
N102 Gd97 O120 C122 144.6(7) . .
N115 Gd97 O120 C122 26.0(7) . .
C134 Gd97 O120 C122 -107.0(7) . .
Na'5 O121 C122 O120 -106.4(12) 1_444 .
Na'5 O121 C122 C123 69.2(14) 1_444 .
Gd97 O120 C122 O121 159.8(8) . .
Gd97 O120 C122 C123 -15.9(13) . .
C116 N115 C123 C122 154.7(9) . .
C114 N115 C123 C122 -80.3(12) . .
Gd97 N115 C123 C122 39.7(10) . .
O121 C122 C123 N115 165.4(11) . .
O120 C122 C123 N115 -19.3(15) . .
C128 C126 C127 C128 2(5) 2_666 .
C125 C126 C127 C128 -175(3) . .
C1B7 C126 C127 C128 86(4) . .
C1B8 C126 C127 C128 -49(5) 2_666 .
C126 C127 C128 C126 -2(5) . 2_666
C128 C126 C1B7 C1B8 60(5) 2_666 .
C127 C126 C1B7 C1B8 -60(4) . .
C125 C126 C1B7 C1B8 -171(3) . .
C1B8 C126 C1B7 C1B8 14(8) 2_666 .
C126 C1B7 C1B8 C126 -12(6) . 2_666
O131 C129 O130 Gd1 -177.3(5) . .
O132 C129 O130 Gd1 0.1(14) . .
O131 C129 O130 Na38 -60.2(9) . 1_556
O132 C129 O130 Na38 117.2(7) . 1_556
O9 Gd1 O130 C129 -45.4(10) . .
O2 Gd1 O130 C129 84.9(9) . .
O24 Gd1 O130 C129 -89.9(9) . .
O22 Gd1 O130 C129 159.1(9) . .
O133 Gd1 O130 C129 -4.2(8) . .
N17 Gd1 O130 C129 152.9(8) . .
N19 Gd1 O130 C129 -146.1(8) . .
N6 Gd1 O130 C129 48.4(9) . .
Na38 Gd1 O130 C129 121.3(9) 1_556 .
O9 Gd1 O130 Na38 -166.7(2) . 1_556
O2 Gd1 O130 Na38 -36.37(19) . 1_556
O24 Gd1 O130 Na38 148.8(3) . 1_556
O22 Gd1 O130 Na38 37.83(17) . 1_556
O133 Gd1 O130 Na38 -125.4(2) . 1_556
N17 Gd1 O130 Na38 31.6(5) . 1_556
N19 Gd1 O130 Na38 92.6(2) . 1_556
N6 Gd1 O130 Na38 -72.9(3) . 1_556
O130 C129 O131 Gd64 -179.5(7) . 1_556
O132 C129 O131 Gd64 2.9(8) . 1_556
O131 C129 O132 Gd64 -2.7(7) . 1_556
O130 C129 O132 Gd64 179.7(7) . 1_556
O106 Gd97 C134 O135 -101.5(5) . .
O98 Gd97 C134 O135 28.4(5) . .
O118 Gd97 C134 O135 96.0(4) . .
O120 Gd97 C134 O135 -173.6(5) . .
O137 Gd97 C134 O135 179.4(7) . .
N113 Gd97 C134 O135 -44.9(8) . .
N102 Gd97 C134 O135 -38.7(4) . .
N115 Gd97 C134 O135 120.5(5) . .
O106 Gd97 C134 O137 79.1(5) . .
O98 Gd97 C134 O137 -151.0(5) . .
O135 Gd97 C134 O137 -179.4(7) . .
O118 Gd97 C134 O137 -83.4(5) . .
O120 Gd97 C134 O137 7.0(6) . .
N113 Gd97 C134 O137 135.7(6) . .
N102 Gd97 C134 O137 142.0(5) . .
N115 Gd97 C134 O137 -58.9(6) . .
O106 Gd97 C134 Na39 -160.8(4) . 1_454
O98 Gd97 C134 Na39 -30.9(4) . 1_454
O135 Gd97 C134 Na39 -59.3(4) . 1_454
O118 Gd97 C134 Na39 36.6(4) . 1_454
O120 Gd97 C134 Na39 127.1(4) . 1_454
O137 Gd97 C134 Na39 120.0(7) . 1_454
N113 Gd97 C134 Na39 -104.2(6) . 1_454
N102 Gd97 C134 Na39 -98.0(4) . 1_454
N115 Gd97 C134 Na39 61.1(5) . 1_454
O136 C134 O135 Gd97 -178.9(6) . .
O137 C134 O135 Gd97 0.6(7) . .
Na39 C134 O135 Gd97 138.3(2) 1_454 .
O106 Gd97 O135 C134 74.1(5) . .
O98 Gd97 O135 C134 -152.2(4) . .
O118 Gd97 O135 C134 -78.7(4) . .
O120 Gd97 O135 C134 8.2(6) . .
O137 Gd97 O135 C134 -0.4(4) . .
N113 Gd97 O135 C134 159.2(4) . .
N102 Gd97 O135 C134 139.3(5) . .
N115 Gd97 O135 C134 -89.3(5) . .
O135 C134 O136 Gd65 177.7(5) . 1_454
O137 C134 O136 Gd65 -1.8(12) . 1_454
Na39 C134 O136 Gd65 -119.0(8) 1_454 1_454
O135 C134 O136 Na39 -63.3(8) . 1_454
O137 C134 O136 Na39 117.2(7) . 1_454
O136 C134 O137 Gd97 178.9(7) . .
O135 C134 O137 Gd97 -0.6(7) . .
Na39 C134 O137 Gd97 -118.5(5) 1_454 .
O106 Gd97 O137 C134 -93.8(5) . .
O98 Gd97 O137 C134 36.4(6) . .
O135 Gd97 O137 C134 0.3(4) . .
O118 Gd97 O137 C134 89.7(5) . .
O120 Gd97 O137 C134 -173.0(6) . .
N113 Gd97 O137 C134 -131.3(7) . .
N102 Gd97 O137 C134 -42.7(5) . .
N115 Gd97 O137 C134 136.7(5) . .
C3 O4 Na39 O150 166.1(5) . .
Na41 O4 Na39 O150 15.6(3) . .
C3 O4 Na39 O146 -110.3(5) . 1_556
Na41 O4 Na39 O146 99.2(3) . 1_556
C3 O4 Na39 O86 44.3(6) . .
Na41 O4 Na39 O86 -106.3(3) . .
C3 O4 Na39 O73 -26.0(6) . .
Na41 O4 Na39 O73 -176.5(3) . .
C3 O4 Na39 O136 41.2(13) . 1_656
Na41 O4 Na39 O136 -109.3(10) . 1_656
Na41 O4 Na39 C3 -150.5(7) . .
C3 O4 Na39 Gd65 12.1(6) . .
Na41 O4 Na39 Gd65 -138.4(2) . .
C3 O4 Na39 Na41 150.5(7) . .
C3 O4 Na39 Na40 -125.6(6) . 1_556
Na41 O4 Na39 Na40 83.8(3) . 1_556
C85 O86 Na39 O4 82.9(7) . .
Gd65 O86 Na39 O4 -139.2(2) . .
C85 O86 Na39 O150 -22.2(8) . .
Gd65 O86 Na39 O150 115.7(3) . .
C85 O86 Na39 O146 -154.7(7) . 1_556
Gd65 O86 Na39 O146 -16.8(5) . 1_556
C85 O86 Na39 O73 -175.7(7) . .
Gd65 O86 Na39 O73 -37.81(18) . .
C85 O86 Na39 O136 -97.8(7) . 1_656
Gd65 O86 Na39 O136 40.04(18) . 1_656
C85 O86 Na39 C3 97.7(7) . .
Gd65 O86 Na39 C3 -124.4(2) . .
C85 O86 Na39 C134 -95.9(7) . 1_656
Gd65 O86 Na39 C134 42.0(2) . 1_656
C85 O86 Na39 Gd65 -137.9(7) . .
C85 O86 Na39 Na41 46.3(7) . .
Gd65 O86 Na39 Na41 -175.82(16) . .
C85 O86 Na39 Na40 133.4(9) . 1_556
Gd65 O86 Na39 Na40 -88.8(8) . 1_556
C72 O73 Na39 O4 -80.0(7) . .
Gd65 O73 Na39 O4 130.2(2) . .
C72 O73 Na39 O150 71.4(9) . .
Gd65 O73 Na39 O150 -78.3(6) . .
C72 O73 Na39 O146 18.3(7) . 1_556
Gd65 O73 Na39 O146 -131.5(2) . 1_556
C72 O73 Na39 O86 -172.1(7) . .
Gd65 O73 Na39 O86 38.10(19) . .
C72 O73 Na39 O136 113.0(7) . 1_656
Gd65 O73 Na39 O136 -36.77(19) . 1_656
C72 O73 Na39 C3 -89.2(7) . .
Gd65 O73 Na39 C3 121.1(2) . .
C72 O73 Na39 C134 91.4(7) . 1_656
Gd65 O73 Na39 C134 -58.3(2) . 1_656
C72 O73 Na39 Gd65 149.7(8) . .
C72 O73 Na39 Na41 -83.3(7) . .
Gd65 O73 Na39 Na41 127.0(3) . .
C72 O73 Na39 Na40 -2.2(7) . 1_556
Gd65 O73 Na39 Na40 -151.98(15) . 1_556
O2 C3 Na39 O4 -125.8(8) . .
C5 C3 Na39 O4 95.8(9) . .
O4 C3 Na39 O150 -15.9(6) . .
O2 C3 Na39 O150 -141.7(4) . .
C5 C3 Na39 O150 80.0(7) . .
O4 C3 Na39 O146 74.4(6) . 1_556
O2 C3 Na39 O146 -51.4(5) . 1_556
C5 C3 Na39 O146 170.2(6) . 1_556
O4 C3 Na39 O86 -135.4(6) . .
O2 C3 Na39 O86 98.7(5) . .
C5 C3 Na39 O86 -39.6(6) . .
O4 C3 Na39 O73 154.6(6) . .
O2 C3 Na39 O73 28.8(4) . .
C5 C3 Na39 O73 -109.6(7) . .
O4 C3 Na39 O136 -163.5(5) . 1_656
O2 C3 Na39 O136 70.7(6) . 1_656
C5 C3 Na39 O136 -67.6(8) . 1_656
O4 C3 Na39 C134 156.9(9) . 1_656
O2 C3 Na39 C134 31.0(11) . 1_656
C5 C3 Na39 C134 -107.3(10) . 1_656
O4 C3 Na39 Gd65 -169.8(5) . .
O2 C3 Na39 Gd65 64.4(4) . .
C5 C3 Na39 Gd65 -74.0(7) . .
O4 C3 Na39 Na41 -20.8(5) . .
O2 C3 Na39 Na41 -146.6(5) . .
C5 C3 Na39 Na41 75.0(6) . .
O4 C3 Na39 Na40 51.9(5) . 1_556
O2 C3 Na39 Na40 -73.9(4) . 1_556
C5 C3 Na39 Na40 147.7(6) . 1_556
O73 Gd65 Na39 O4 -66.2(3) . .
O88 Gd65 Na39 O4 136.9(3) . .
O86 Gd65 Na39 O4 53.0(3) . .
O149 Gd65 Na39 O4 -137.3(2) . .
O136 Gd65 Na39 O4 170.5(3) 1_656 .
N70 Gd65 Na39 O4 -62.8(3) . .
N81 Gd65 Na39 O4 5.0(3) . .
N83 Gd65 Na39 O4 71.0(3) . .
O73 Gd65 Na39 O150 147.3(3) . .
O88 Gd65 Na39 O150 -9.6(3) . .
O86 Gd65 Na39 O150 -93.5(3) . .
O149 Gd65 Na39 O150 76.2(3) . .
O136 Gd65 Na39 O150 24.0(3) 1_656 .
N70 Gd65 Na39 O150 150.7(3) . .
N81 Gd65 Na39 O150 -141.5(3) . .
N83 Gd65 Na39 O150 -75.6(3) . .
O73 Gd65 Na39 O146 51.9(2) . 1_556
O88 Gd65 Na39 O146 -104.9(3) . 1_556
O86 Gd65 Na39 O146 171.2(3) . 1_556
O149 Gd65 Na39 O146 -19.1(2) . 1_556
O136 Gd65 Na39 O146 -71.4(3) 1_656 1_556
N70 Gd65 Na39 O146 55.4(2) . 1_556
N81 Gd65 Na39 O146 123.2(2) . 1_556
N83 Gd65 Na39 O146 -170.9(2) . 1_556
O73 Gd65 Na39 O86 -119.2(3) . .
O88 Gd65 Na39 O86 83.9(3) . .
O149 Gd65 Na39 O86 169.7(2) . .
O136 Gd65 Na39 O86 117.5(3) 1_656 .
N70 Gd65 Na39 O86 -115.8(2) . .
N81 Gd65 Na39 O86 -48.0(3) . .
N83 Gd65 Na39 O86 18.0(3) . .
O88 Gd65 Na39 O73 -156.9(3) . .
O86 Gd65 Na39 O73 119.2(3) . .
O149 Gd65 Na39 O73 -71.1(3) . .
O136 Gd65 Na39 O73 -123.3(3) 1_656 .
N70 Gd65 Na39 O73 3.4(3) . .
N81 Gd65 Na39 O73 71.2(3) . .
N83 Gd65 Na39 O73 137.2(3) . .
O73 Gd65 Na39 O136 123.3(3) . 1_656
O88 Gd65 Na39 O136 -33.6(3) . 1_656
O86 Gd65 Na39 O136 -117.5(3) . 1_656
O149 Gd65 Na39 O136 52.2(2) . 1_656
N70 Gd65 Na39 O136 126.7(3) . 1_656
N81 Gd65 Na39 O136 -165.5(3) . 1_656
N83 Gd65 Na39 O136 -99.5(3) . 1_656
O73 Gd65 Na39 C3 -61.7(3) . .
O88 Gd65 Na39 C3 141.4(3) . .
O86 Gd65 Na39 C3 57.5(2) . .
O149 Gd65 Na39 C3 -132.8(2) . .
O136 Gd65 Na39 C3 175.0(3) 1_656 .
N70 Gd65 Na39 C3 -58.3(2) . .
N81 Gd65 Na39 C3 9.5(2) . .
N83 Gd65 Na39 C3 75.5(2) . .
O73 Gd65 Na39 C134 109.3(3) . 1_656
O88 Gd65 Na39 C134 -47.6(3) . 1_656
O86 Gd65 Na39 C134 -131.5(3) . 1_656
O149 Gd65 Na39 C134 38.2(2) . 1_656
O136 Gd65 Na39 C134 -14.0(3) 1_656 1_656
N70 Gd65 Na39 C134 112.7(2) . 1_656
N81 Gd65 Na39 C134 -179.5(2) . 1_656
N83 Gd65 Na39 C134 -113.6(2) . 1_656
O73 Gd65 Na39 Na41 -112.0(3) . .
O88 Gd65 Na39 Na41 91.2(3) . .
O86 Gd65 Na39 Na41 7.3(3) . .
O149 Gd65 Na39 Na41 177.0(3) . .
O136 Gd65 Na39 Na41 124.8(3) 1_656 .
N70 Gd65 Na39 Na41 -108.5(3) . .
N81 Gd65 Na39 Na41 -40.7(3) . .
N83 Gd65 Na39 Na41 25.2(3) . .
O73 Gd65 Na39 Na40 42.0(2) . 1_556
O88 Gd65 Na39 Na40 -114.8(2) . 1_556
O86 Gd65 Na39 Na40 161.3(3) . 1_556
O149 Gd65 Na39 Na40 -29.03(19) . 1_556
O136 Gd65 Na39 Na40 -81.2(2) 1_656 1_556
N70 Gd65 Na39 Na40 45.5(2) . 1_556
N81 Gd65 Na39 Na40 113.3(2) . 1_556
N83 Gd65 Na39 Na40 179.2(2) . 1_556
C57 O59 Na40 O154 -80.5(9) . .
C57 O59 Na40 O152 112.1(9) . .
C57 O59 Na40 O147 6.8(9) . .
C57 O59 Na40 O119 -159.9(8) . 1_655
C57 O59 Na40 O146 53.4(11) . .
C57 O59 Na40 Na45 -168.5(9) . .
C57 O59 Na40 Na38 -9.7(9) . .
C57 O59 Na40 Na39 57.7(9) . 1_554
O74 Na38 Na40 O154 -89.4(3) 1_554 .
O148 Na38 Na40 O154 19.8(3) . .
O147 Na38 Na40 O154 124.5(4) . .
O22 Na38 Na40 O154 -140.5(8) 1_554 .
O2 Na38 Na40 O154 170.8(3) 1_554 .
O130 Na38 Na40 O154 96.7(3) 1_554 .
Gd1 Na38 Na40 O154 145.2(3) 1_554 .
Na42 Na38 Na40 O154 -51.6(3) . .
O74 Na38 Na40 O152 95.4(3) 1_554 .
O148 Na38 Na40 O152 -155.4(3) . .
O147 Na38 Na40 O152 -50.6(4) . .
O22 Na38 Na40 O152 44.3(9) 1_554 .
O2 Na38 Na40 O152 -4.3(3) 1_554 .
O130 Na38 Na40 O152 -78.5(3) 1_554 .
Gd1 Na38 Na40 O152 -30.0(3) 1_554 .
Na42 Na38 Na40 O152 133.2(3) . .
O74 Na38 Na40 O147 146.1(3) 1_554 .
O148 Na38 Na40 O147 -104.7(3) . .
O22 Na38 Na40 O147 94.9(9) 1_554 .
O2 Na38 Na40 O147 46.3(3) 1_554 .
O130 Na38 Na40 O147 -27.8(3) 1_554 .
Gd1 Na38 Na40 O147 20.7(3) 1_554 .
Na42 Na38 Na40 O147 -176.1(3) . .
O74 Na38 Na40 O119 -31.5(3) 1_554 1_655
O148 Na38 Na40 O119 77.7(3) . 1_655
O147 Na38 Na40 O119 -177.6(4) . 1_655
O22 Na38 Na40 O119 -82.6(9) 1_554 1_655
O2 Na38 Na40 O119 -131.3(3) 1_554 1_655
O130 Na38 Na40 O119 154.6(3) 1_554 1_655
Gd1 Na38 Na40 O119 -156.9(2) 1_554 1_655
Na42 Na38 Na40 O119 6.3(3) . 1_655
O74 Na38 Na40 O146 27.8(2) 1_554 .
O148 Na38 Na40 O146 137.0(3) . .
O147 Na38 Na40 O146 -118.3(4) . .
O22 Na38 Na40 O146 -23.4(8) 1_554 .
O2 Na38 Na40 O146 -72.0(2) 1_554 .
O130 Na38 Na40 O146 -146.1(2) 1_554 .
Gd1 Na38 Na40 O146 -97.6(2) 1_554 .
Na42 Na38 Na40 O146 65.6(2) . .
O74 Na38 Na40 O59 -177.3(3) 1_554 .
O148 Na38 Na40 O59 -68.1(3) . .
O147 Na38 Na40 O59 36.6(3) . .
O22 Na38 Na40 O59 131.5(8) 1_554 .
O2 Na38 Na40 O59 82.9(3) 1_554 .
O130 Na38 Na40 O59 8.8(3) 1_554 .
Gd1 Na38 Na40 O59 57.3(2) 1_554 .
Na42 Na38 Na40 O59 -139.6(2) . .
O74 Na38 Na40 Na45 -79.3(5) 1_554 .
O148 Na38 Na40 Na45 29.9(5) . .
O147 Na38 Na40 Na45 134.7(6) . .
O22 Na38 Na40 Na45 -130.4(9) 1_554 .
O2 Na38 Na40 Na45 -179.0(5) 1_554 .
O130 Na38 Na40 Na45 106.8(5) 1_554 .
Gd1 Na38 Na40 Na45 155.3(5) 1_554 .
Na42 Na38 Na40 Na45 -41.5(5) . .
O74 Na38 Na40 Na39 59.66(16) 1_554 1_554
O148 Na38 Na40 Na39 168.9(2) . 1_554
O147 Na38 Na40 Na39 -86.4(3) . 1_554
O22 Na38 Na40 Na39 8.5(8) 1_554 1_554
O2 Na38 Na40 Na39 -40.11(15) 1_554 1_554
O130 Na38 Na40 Na39 -114.23(18) 1_554 1_554
Gd1 Na38 Na40 Na39 -65.74(12) 1_554 1_554
Na42 Na38 Na40 Na39 97.45(14) . 1_554
C3 O4 Na41 O158 15.8(11) . .
Na39 O4 Na41 O158 162.1(8) . .
C3 O4 Na41 O162 120.0(6) . .
Na39 O4 Na41 O162 -93.6(4) . .
C3 O4 Na41 O151 -100.7(6) . .
Na39 O4 Na41 O151 45.7(4) . .
C3 O4 Na41 O153 56.8(6) . .
Na39 O4 Na41 O153 -156.8(4) . .
C3 O4 Na41 Na44 34.8(7) . .
Na39 O4 Na41 Na44 -178.8(2) . .
C3 O4 Na41 Na39 -146.4(7) . .
O4 Na39 Na41 O158 -91(2) . .
O150 Na39 Na41 O158 106(2) . .
O146 Na39 Na41 O158 -179(2) 1_556 .
O86 Na39 Na41 O158 -10(2) . .
O73 Na39 Na41 O158 -85(2) . .
O136 Na39 Na41 O158 67(2) 1_656 .
C3 Na39 Na41 O158 -78(2) . .
C134 Na39 Na41 O158 103(2) 1_656 .
Gd65 Na39 Na41 O158 -15(2) . .
Na40 Na39 Na41 O158 -177(2) 1_556 .
O4 Na39 Na41 O162 97.9(5) . .
O150 Na39 Na41 O162 -64.9(4) . .
O146 Na39 Na41 O162 9.3(4) 1_556 .
O86 Na39 Na41 O162 178.7(4) . .
O73 Na39 Na41 O162 103.2(5) . .
O136 Na39 Na41 O162 -104.8(5) 1_656 .
C3 Na39 Na41 O162 110.3(4) . .
C134 Na39 Na41 O162 -68.8(5) 1_656 .
Gd65 Na39 Na41 O162 173.7(4) . .
Na40 Na39 Na41 O162 11.9(4) 1_556 .
O4 Na39 Na41 O151 -133.3(4) . .
O150 Na39 Na41 O151 63.9(3) . .
O146 Na39 Na41 O151 138.1(3) 1_556 .
O86 Na39 Na41 O151 -52.5(3) . .
O73 Na39 Na41 O151 -128.0(3) . .
O136 Na39 Na41 O151 24.0(5) 1_656 .
C3 Na39 Na41 O151 -120.9(3) . .
C134 Na39 Na41 O151 60.0(4) 1_656 .
Gd65 Na39 Na41 O151 -57.5(4) . .
Na40 Na39 Na41 O151 140.7(3) 1_556 .
O150 Na39 Na41 O4 -162.9(4) . .
O146 Na39 Na41 O4 -88.6(3) 1_556 .
O86 Na39 Na41 O4 80.8(3) . .
O73 Na39 Na41 O4 5.3(4) . .
O136 Na39 Na41 O4 157.3(4) 1_656 .
C3 Na39 Na41 O4 12.4(3) . .
C134 Na39 Na41 O4 -166.7(4) 1_656 .
Gd65 Na39 Na41 O4 75.8(3) . .
Na40 Na39 Na41 O4 -86.1(3) 1_556 .
O4 Na39 Na41 O153 24.0(4) . .
O150 Na39 Na41 O153 -138.9(4) . .
O146 Na39 Na41 O153 -64.6(4) 1_556 .
O86 Na39 Na41 O153 104.8(4) . .
O73 Na39 Na41 O153 29.3(5) . .
O136 Na39 Na41 O153 -178.8(4) 1_656 .
C3 Na39 Na41 O153 36.4(4) . .
C134 Na39 Na41 O153 -142.8(4) 1_656 .
Gd65 Na39 Na41 O153 99.8(4) . .
Na40 Na39 Na41 O153 -62.1(4) 1_556 .
O4 Na39 Na41 Na44 2.0(4) . .
O150 Na39 Na41 Na44 -160.8(6) . .
O146 Na39 Na41 Na44 -86.5(5) 1_556 .
O86 Na39 Na41 Na44 82.8(5) . .
O73 Na39 Na41 Na44 7.3(7) . .
O136 Na39 Na41 Na44 159.3(4) 1_656 .
C3 Na39 Na41 Na44 14.4(4) . .
C134 Na39 Na41 Na44 -164.7(4) 1_656 .
Gd65 Na39 Na41 Na44 77.9(6) . .
Na40 Na39 Na41 Na44 -84.0(5) 1_556 .
O74 Na38 Na42 O161 -122(2) 1_554 .
O148 Na38 Na42 O161 71(2) . .
O147 Na38 Na42 O161 146(2) . .
O22 Na38 Na42 O161 -45(2) 1_554 .
O2 Na38 Na42 O161 -122(2) 1_554 .
O130 Na38 Na42 O161 28(2) 1_554 .
Gd1 Na38 Na42 O161 -53(2) 1_554 .
Na40 Na38 Na42 O161 148(2) . .
O74 Na38 Na42 O155 -127.7(5) 1_554 .
O148 Na38 Na42 O155 65.5(3) . .
O147 Na38 Na42 O155 139.9(3) . .
O22 Na38 Na42 O155 -51.2(3) 1_554 .
O2 Na38 Na42 O155 -127.7(4) 1_554 .
O130 Na38 Na42 O155 22.3(5) 1_554 .
Gd1 Na38 Na42 O155 -58.7(4) 1_554 .
Na40 Na38 Na42 O155 141.8(3) . .
O148 Na38 Na42 O74 -166.8(4) . 1_554
O147 Na38 Na42 O74 -92.4(3) . 1_554
O22 Na38 Na42 O74 76.5(3) 1_554 1_554
O2 Na38 Na42 O74 0.0(4) 1_554 1_554
O130 Na38 Na42 O74 150.0(4) 1_554 1_554
Gd1 Na38 Na42 O74 69.0(4) 1_554 1_554
Na40 Na38 Na42 O74 -90.5(3) . 1_554
O74 Na38 Na42 O170 106.9(6) 1_554 .
O148 Na38 Na42 O170 -60.0(5) . .
O147 Na38 Na42 O170 14.5(5) . .
O22 Na38 Na42 O170 -176.6(5) 1_554 .
O2 Na38 Na42 O170 106.8(5) 1_554 .
O130 Na38 Na42 O170 -103.1(6) 1_554 .
Gd1 Na38 Na42 O170 175.9(4) 1_554 .
Na40 Na38 Na42 O170 16.4(5) . .
O74 Na38 Na42 O163 27.2(3) 1_554 .
O148 Na38 Na42 O163 -139.6(4) . .
O147 Na38 Na42 O163 -65.2(4) . .
O22 Na38 Na42 O163 103.8(3) 1_554 .
O2 Na38 Na42 O163 27.2(5) 1_554 .
O130 Na38 Na42 O163 177.3(3) 1_554 .
Gd1 Na38 Na42 O163 96.3(4) 1_554 .
Na40 Na38 Na42 O163 -63.3(3) . .
O74 Na38 Na42 Na'5 7.6(7) 1_554 1_544
O148 Na38 Na42 Na'5 -159.3(8) . 1_544
O147 Na38 Na42 Na'5 -84.8(8) . 1_544
O22 Na38 Na42 Na'5 84.1(8) 1_554 1_544
O2 Na38 Na42 Na'5 7.5(9) 1_554 1_544
O130 Na38 Na42 Na'5 157.6(7) 1_554 1_544
Gd1 Na38 Na42 Na'5 76.6(8) 1_554 1_544
Na40 Na38 Na42 Na'5 -82.9(8) . 1_544
O162 Na41 Na44 O158 94.0(7) . .
O151 Na41 Na44 O158 -38.7(7) . .
O4 Na41 Na44 O158 -160.4(7) . .
O153 Na41 Na44 O158 166.0(8) . .
Na39 Na41 Na44 O158 -161.6(8) . .
O158 Na41 Na44 O173 97.8(8) . .
O162 Na41 Na44 O173 -168.1(6) . .
O151 Na41 Na44 O173 59.1(7) . .
O4 Na41 Na44 O173 -62.5(6) . .
O153 Na41 Na44 O173 -96.2(7) . .
Na39 Na41 Na44 O173 -63.8(7) . .
O158 Na41 Na44 O153 -166.0(8) . .
O162 Na41 Na44 O153 -72.0(6) . .
O151 Na41 Na44 O153 155.3(6) . .
O4 Na41 Na44 O153 33.6(5) . .
Na39 Na41 Na44 O153 32.4(6) . .
O158 Na41 Na44 O159 11.2(8) . .
O162 Na41 Na44 O159 105.2(6) . .
O151 Na41 Na44 O159 -27.5(7) . .
O4 Na41 Na44 O159 -149.2(5) . .
O153 Na41 Na44 O159 177.2(7) . .
Na39 Na41 Na44 O159 -150.4(5) . .
O158 Na41 Na44 O62A -119.4(9) . 1_556
O162 Na41 Na44 O62A -25.4(7) . 1_556
O151 Na41 Na44 O62A -158.1(7) . 1_556
O4 Na41 Na44 O62A 80.2(7) . 1_556
O153 Na41 Na44 O62A 46.6(7) . 1_556
Na39 Na41 Na44 O62A 79.0(8) . 1_556
O158 Na41 Na44 O62B -141.3(12) . 1_556
O162 Na41 Na44 O62B -47.3(10) . 1_556
O151 Na41 Na44 O62B 180.0(10) . 1_556
O4 Na41 Na44 O62B 58.3(10) . 1_556
O153 Na41 Na44 O62B 24.7(10) . 1_556
Na39 Na41 Na44 O62B 57.1(11) . 1_556
O158 Na41 Na44 Na43 -20.1(6) . .
O162 Na41 Na44 Na43 74.0(4) . .
O151 Na41 Na44 Na43 -58.8(4) . .
O4 Na41 Na44 Na43 179.6(3) . .
O153 Na41 Na44 Na43 145.9(5) . .
Na39 Na41 Na44 Na43 178.3(4) . .
O188 Na43 Na44 O158 6(3) . .
O25 Na43 Na44 O158 160.7(6) 2_667 .
O160 Na43 Na44 O158 -128.0(6) . .
O89 Na43 Na44 O158 -32.1(5) 2_767 .
O159 Na43 Na44 O158 122.5(7) . .
Na'5 Na43 Na44 O158 77.8(5) . .
O188 Na43 Na44 O173 -83(3) . .
O25 Na43 Na44 O173 71.3(7) 2_667 .
O160 Na43 Na44 O173 142.6(7) . .
O89 Na43 Na44 O173 -121.5(6) 2_767 .
O159 Na43 Na44 O173 33.1(8) . .
Na'5 Na43 Na44 O173 -11.6(7) . .
O188 Na43 Na44 O153 55(3) . .
O25 Na43 Na44 O153 -150.1(5) 2_667 .
O160 Na43 Na44 O153 -78.8(6) . .
O89 Na43 Na44 O153 17.1(6) 2_767 .
O159 Na43 Na44 O153 171.8(8) . .
Na'5 Na43 Na44 O153 127.0(6) . .
O188 Na43 Na44 O159 -116(3) . .
O25 Na43 Na44 O159 38.1(6) 2_667 .
O160 Na43 Na44 O159 109.4(7) . .
O89 Na43 Na44 O159 -154.6(6) 2_767 .
Na'5 Na43 Na44 O159 -44.8(6) . .
O188 Na43 Na44 O62A 151(3) . 1_556
O25 Na43 Na44 O62A -53.9(5) 2_667 1_556
O160 Na43 Na44 O62A 17.4(5) . 1_556
O89 Na43 Na44 O62A 113.3(4) 2_767 1_556
O159 Na43 Na44 O62A -92.1(6) . 1_556
Na'5 Na43 Na44 O62A -136.8(4) . 1_556
O188 Na43 Na44 O62B 158(3) . 1_556
O25 Na43 Na44 O62B -47.4(7) 2_667 1_556
O160 Na43 Na44 O62B 23.9(7) . 1_556
O89 Na43 Na44 O62B 119.8(7) 2_767 1_556
O159 Na43 Na44 O62B -85.5(8) . 1_556
Na'5 Na43 Na44 O62B -130.3(7) . 1_556
O188 Na43 Na44 Na41 19(3) . .
O25 Na43 Na44 Na41 174.1(4) 2_667 .
O160 Na43 Na44 Na41 -114.6(5) . .
O89 Na43 Na44 Na41 -18.6(4) 2_767 .
O159 Na43 Na44 Na41 136.0(6) . .
Na'5 Na43 Na44 Na41 91.2(3) . .
O154 Na40 Na45 O175 23.8(14) . .
O152 Na40 Na45 O175 -161.2(14) . .
O147 Na40 Na45 O175 103.9(15) . .
O119 Na40 Na45 O175 -50.2(13) 1_655 .
O146 Na40 Na45 O175 -81.3(14) . .
O59 Na40 Na45 O175 118.0(14) . .
Na38 Na40 Na45 O175 14.3(17) . .
Na39 Na40 Na45 O175 -113.7(13) 1_554 .
O154 Na40 Na45 O165 -73.6(4) . .
O152 Na40 Na45 O165 101.4(4) . .
O147 Na40 Na45 O165 6.5(10) . .
O119 Na40 Na45 O165 -147.6(6) 1_655 .
O146 Na40 Na45 O165 -178.8(4) . .
O59 Na40 Na45 O165 20.5(4) . .
Na38 Na40 Na45 O165 -83.2(6) . .
Na39 Na40 Na45 O165 148.8(3) 1_554 .
O154 Na40 Na45 O119 74.0(4) . 1_655
O152 Na40 Na45 O119 -111.0(4) . 1_655
O147 Na40 Na45 O119 154.1(8) . 1_655
O146 Na40 Na45 O119 -31.1(4) . 1_655
O59 Na40 Na45 O119 168.2(4) . 1_655
Na38 Na40 Na45 O119 64.5(6) . 1_655
Na39 Na40 Na45 O119 -63.6(4) 1_554 1_655
O154 Na40 Na45 O157 -177.1(4) . .
O152 Na40 Na45 O157 -2.1(3) . .
O147 Na40 Na45 O157 -97.0(8) . .
O119 Na40 Na45 O157 108.9(5) 1_655 .
O146 Na40 Na45 O157 77.8(4) . .
O59 Na40 Na45 O157 -83.0(3) . .
Na38 Na40 Na45 O157 173.3(4) . .
Na39 Na40 Na45 O157 45.3(4) 1_554 .
O188 Na43 Na'5 O161 -122.1(10) . 1_566
O25 Na43 Na'5 O161 -28.5(6) 2_667 1_566
O160 Na43 Na'5 O161 12.2(14) . 1_566
O89 Na43 Na'5 O161 160.3(7) 2_767 1_566
O159 Na43 Na'5 O161 52.2(6) . 1_566
Na44 Na43 Na'5 O161 76.1(6) . 1_566
O188 Na43 Na'5 O163 -72.5(11) . 1_566
O25 Na43 Na'5 O163 21.1(8) 2_667 1_566
O160 Na43 Na'5 O163 61.8(16) . 1_566
O89 Na43 Na'5 O163 -150.2(8) 2_767 1_566
O159 Na43 Na'5 O163 101.7(9) . 1_566
Na44 Na43 Na'5 O163 125.7(8) . 1_566
O188 Na43 Na'5 O121 25.2(9) . 1_666
O25 Na43 Na'5 O121 118.8(6) 2_667 1_666
O160 Na43 Na'5 O121 159.4(12) . 1_666
O89 Na43 Na'5 O121 -52.5(7) 2_767 1_666
O159 Na43 Na'5 O121 -160.6(6) . 1_666
Na44 Na43 Na'5 O121 -136.7(4) . 1_666
O188 Na43 Na'5 Na42 -107.5(9) . 1_566
O25 Na43 Na'5 Na42 -13.9(4) 2_667 1_566
O160 Na43 Na'5 Na42 26.8(14) . 1_566
O89 Na43 Na'5 Na42 174.9(5) 2_767 1_566
O159 Na43 Na'5 Na42 66.8(4) . 1_566
Na44 Na43 Na'5 Na42 90.7(4) . 1_566
O154 Na40 O146 Na39 139.5(3) . 1_554
O152 Na40 O146 Na39 -49.7(4) . 1_554
O147 Na40 O146 Na39 54.7(3) . 1_554
O119 Na40 O146 Na39 -143.3(3) 1_655 1_554
O59 Na40 O146 Na39 7.2(7) . 1_554
Na45 Na40 O146 Na39 -123.5(3) . 1_554
Na38 Na40 O146 Na39 79.9(3) . 1_554
O74 Na38 O147 Na40 -34.1(3) 1_554 .
O148 Na38 O147 Na40 68.7(3) . .
O22 Na38 O147 Na40 -154.3(3) 1_554 .
O2 Na38 O147 Na40 -134.2(3) 1_554 .
O130 Na38 O147 Na40 155.6(3) 1_554 .
Gd1 Na38 O147 Na40 -165.1(2) 1_554 .
Na42 Na38 O147 Na40 3.8(3) . .
O154 Na40 O147 Na38 -51.0(4) . .
O152 Na40 O147 Na38 138.5(3) . .
O119 Na40 O147 Na38 4.7(8) 1_655 .
O146 Na40 O147 Na38 53.3(3) . .
O59 Na40 O147 Na38 -145.1(3) . .
Na45 Na40 O147 Na38 -131.3(7) . .
Na39 Na40 O147 Na38 78.8(3) 1_554 .
O158 Na44 O153 Na41 -8.3(5) . .
O173 Na44 O153 Na41 93.2(6) . .
O62A Na44 O153 Na41 -146.8(5) 1_556 .
O62B Na44 O153 Na41 -162.1(7) 1_556 .
Na43 Na44 O153 Na41 -49.8(6) . .
O158 Na41 O153 Na44 8.2(5) . .
O162 Na41 O153 Na44 96.1(5) . .
O151 Na41 O153 Na44 -63.5(12) . .
O4 Na41 O153 Na44 -148.3(5) . .
Na39 Na41 O153 Na44 -162.0(4) . .
O173 Na44 O158 Na41 -89.2(8) . .
O153 Na44 O158 Na41 10.7(6) . .
O159 Na44 O158 Na41 -170.4(6) . .
O62A Na44 O158 Na41 98.0(8) 1_556 .
O62B Na44 O158 Na41 82.6(17) 1_556 .
Na43 Na44 O158 Na41 157.0(7) . .
O162 Na41 O158 Na44 -80.3(6) . .
O151 Na41 O158 Na44 149.3(5) . .
O4 Na41 O158 Na44 32.0(11) . .
O153 Na41 O158 Na44 -9.5(6) . .
Na39 Na41 O158 Na44 108(2) . .
O158 Na44 O159 Na43 -47.6(6) . .
O173 Na44 O159 Na43 -150.4(7) . .
O62A Na44 O159 Na43 90.9(6) 1_556 .
O62B Na44 O159 Na43 105.6(8) 1_556 .
Na41 Na44 O159 Na43 -54.2(6) . .
O188 Na43 O159 Na44 149.0(16) . .
O25 Na43 O159 Na44 -143.4(5) 2_667 .
O160 Na43 O159 Na44 -57.2(5) . .
O89 Na43 O159 Na44 26.1(6) 2_767 .
Na'5 Na43 O159 Na44 138.9(5) . .
O155 Na42 O161 Na'5 148.3(7) . 1_544
O74 Na42 O161 Na'5 39.8(14) 1_554 1_544
O170 Na42 O161 Na'5 -84.0(8) . 1_544
O163 Na42 O161 Na'5 -8.2(7) . 1_544
Na38 Na42 O161 Na'5 143(2) . 1_544
O161 Na42 O163 Na'5 7.5(6) . 1_544
O155 Na42 O163 Na'5 -64.3(11) . 1_544
O74 Na42 O163 Na'5 -150.9(5) 1_554 1_544
O170 Na42 O163 Na'5 92.3(6) . 1_544
Na38 Na42 O163 Na'5 -165.9(5) . 1_544

loop_
_platon_squeeze_void_nr
_platon_squeeze_void_average_x
_platon_squeeze_void_average_y
_platon_squeeze_void_average_z
_platon_squeeze_void_volume
_platon_squeeze_void_count_electrons
1 0.019 0.003 0.500 3163.3 1772.2
